data_7015446
loop_
_publ_author_name
'Mason, Kevin'
'Gass, Ian A.'
'White, Fraser J.'
'Papaefstathiou, Giannis S.'
'Brechin, Euan K.'
'Tasker, Peter A.'

_publ_section_title
;
 Hexa- and octanuclear iron(III) salicylaldoxime clusters.
;
_journal_issue 12
_journal_name_full 'Dalton transactions (Cambridge, England : 2003)'
_journal_page_first 2875
_journal_page_last 2881
_journal_paper_doi 10.1039/c0dt01593h
_journal_volume 40
_journal_year 2011
_chemical_compound_source 'Brian Tung'
_chemical_formula_sum 'C60.83 H60.83 Cl2 Fe6 N8.17 O28'
_chemical_formula_weight 1760.34
_chemical_name_systematic
;
?
;
_space_group_IT_number 2
_symmetry_cell_setting triclinic
_symmetry_space_group_name_Hall '-P 1'
_symmetry_space_group_name_H-M 'P -1'
_atom_sites_solution_hydrogens geom
_atom_sites_solution_primary direct
_atom_sites_solution_secondary difmap
_audit_creation_method SHELXL-97
_cell_angle_alpha 114.5420(10)
_cell_angle_beta 90.8730(10)
_cell_angle_gamma 93.4590(10)
_cell_formula_units_Z 6
_cell_length_a 16.1705(4)
_cell_length_b 27.5304(7)
_cell_length_c 29.7123(8)
_cell_measurement_reflns_used 9632
_cell_measurement_temperature 100(2)
_cell_measurement_theta_max 26.26
_cell_measurement_theta_min 2.23
_cell_volume 11998.6(5)
_computing_cell_refinement Saint
_computing_data_collection 'Apex 2 suite 2009/1'
_computing_data_reduction Saint
_computing_molecular_graphics Shelxp
_computing_publication_material 'Platon, encifer'
_computing_structure_refinement 'SHELXL-97 (Sheldrick, 2008)'
_computing_structure_solution 'Shelxs Sheldrick'
_diffrn_ambient_temperature 100(2)
_diffrn_measured_fraction_theta_full 0.987
_diffrn_measured_fraction_theta_max 0.987
_diffrn_measurement_device_type 'Bruker Smart Apex CCD'
_diffrn_measurement_method 'Phi and Omega scans'
_diffrn_radiation_monochromator graphite
_diffrn_radiation_source 'fine-focus sealed tube'
_diffrn_radiation_type MoK\a
_diffrn_radiation_wavelength 0.71073
_diffrn_reflns_av_R_equivalents 0.0531
_diffrn_reflns_av_sigmaI/netI 0.0809
_diffrn_reflns_limit_h_max 20
_diffrn_reflns_limit_h_min -20
_diffrn_reflns_limit_k_max 34
_diffrn_reflns_limit_k_min -34
_diffrn_reflns_limit_l_max 37
_diffrn_reflns_limit_l_min -36
_diffrn_reflns_number 145524
_diffrn_reflns_theta_full 26.41
_diffrn_reflns_theta_max 26.41
_diffrn_reflns_theta_min 0.75
_exptl_absorpt_coefficient_mu 1.205
_exptl_absorpt_correction_T_max 0.7454
_exptl_absorpt_correction_T_min 0.6499
_exptl_absorpt_correction_type multi-scan
_exptl_absorpt_process_details 'SADABS 2007/2'
_exptl_crystal_colour black
_exptl_crystal_density_diffrn 1.462
_exptl_crystal_density_method 'not measured'
_exptl_crystal_description block
_exptl_crystal_F_000 5382
_exptl_crystal_recrystallization_method 'diffusion of ether into MeOH solution'
_exptl_crystal_size_max 0.44
_exptl_crystal_size_mid 0.44
_exptl_crystal_size_min 0.26
_platon_squeeze_details
;
;
_refine_diff_density_max 0.899
_refine_diff_density_min -0.677
_refine_diff_density_rms 0.090
_refine_ls_extinction_method none
_refine_ls_goodness_of_fit_ref 1.002
_refine_ls_hydrogen_treatment constr
_refine_ls_matrix_type full
_refine_ls_number_parameters 2770
_refine_ls_number_reflns 48626
_refine_ls_number_restraints 157
_refine_ls_restrained_S_all 1.003
_refine_ls_R_factor_all 0.0797
_refine_ls_R_factor_gt 0.0508
_refine_ls_shift/su_max 0.003
_refine_ls_shift/su_mean 0.000
_refine_ls_structure_factor_coef Fsqd
_refine_ls_weighting_details 'calc w=1/[\s^2^(Fo^2^)+(0.0590P)^2^+0.0000P] where P=(Fo^2^+2Fc^2^)/3'
_refine_ls_weighting_scheme calc
_refine_ls_wR_factor_gt 0.1203
_refine_ls_wR_factor_ref 0.1284
_reflns_number_gt 31507
_reflns_number_total 48626
_reflns_threshold_expression >2sigma(I)
_cod_data_source_file c0dt01593h.txt
_cod_data_source_block pt9056
_cod_database_code 7015446

loop_
_symmetry_equiv_pos_as_xyz
'x, y, z'
'-x, -y, -z'

loop_
_atom_site_label
_atom_site_type_symbol
_atom_site_fract_x
_atom_site_fract_y
_atom_site_fract_z
_atom_site_U_iso_or_equiv
_atom_site_adp_type
_atom_site_occupancy
_atom_site_symmetry_multiplicity
_atom_site_calc_flag
_atom_site_refinement_flags
_atom_site_disorder_assembly
_atom_site_disorder_group
Fe1_1 Fe 0.66021(3) 0.383905(19) 0.653252(19) 0.02412(12) Uani 1 1 d . . .
Fe2_1 Fe 0.45831(3) 0.355428(19) 0.55806(2) 0.02416(12) Uani 1 1 d . . .
Fe3_1 Fe 0.52584(3) 0.273080(19) 0.590369(19) 0.02245(12) Uani 1 1 d . . .
Fe4_1 Fe 0.65738(3) 0.313080(19) 0.542384(19) 0.02236(12) Uani 1 1 d . . .
Fe5_1 Fe 0.66680(3) 0.273140(19) 0.65669(2) 0.02553(13) Uani 1 1 d . . .
Fe6_1 Fe 0.52699(3) 0.27551(2) 0.45967(2) 0.02603(13) Uani 1 1 d . . .
Cl1_1 Cl 0.67989(6) 0.24564(4) 0.71864(4) 0.0334(2) Uani 1 1 d . . .
Cl2_1 Cl 0.52415(6) 0.26617(4) 0.37889(4) 0.0377(2) Uani 1 1 d . . .
O134_1 O 0.64389(14) 0.30387(9) 0.60567(9) 0.0239(6) Uani 1 1 d . . .
O234_1 O 0.53487(14) 0.29212(9) 0.53241(9) 0.0221(5) Uani 1 1 d . . .
C1A_1 C 0.6202(3) 0.47946(14) 0.73823(14) 0.0312(9) Uani 1 1 d . . .
O1A_1 O 0.66607(15) 0.45606(9) 0.69848(9) 0.0283(6) Uani 1 1 d . . .
C2A_1 C 0.5361(3) 0.46457(14) 0.73920(15) 0.0359(10) Uani 1 1 d . . .
C3A_1 C 0.4952(3) 0.49116(17) 0.78294(17) 0.0509(13) Uani 1 1 d . . .
H3A_1 H 0.4382 0.4815 0.7845 0.061 Uiso 1 1 calc R . .
C4A_1 C 0.5361(3) 0.53110(19) 0.82387(19) 0.0640(15) Uani 1 1 d . . .
H4A_1 H 0.5080 0.5475 0.8537 0.077 Uiso 1 1 calc R . .
C5A_1 C 0.6176(3) 0.54733(17) 0.82161(18) 0.0547(13) Uani 1 1 d . . .
H5A_1 H 0.6446 0.5761 0.8493 0.066 Uiso 1 1 calc R . .
C6A_1 C 0.6601(3) 0.52193(15) 0.77916(15) 0.0389(11) Uani 1 1 d . . .
H6A_1 H 0.7162 0.5332 0.7777 0.047 Uiso 1 1 calc R . .
C21A_1 C 0.4897(2) 0.42169(14) 0.69636(15) 0.0304(9) Uani 1 1 d . . .
N22A_1 N 0.53087(19) 0.38680(11) 0.66181(11) 0.0248(7) Uani 1 1 d . . .
O23A_1 O 0.48112(14) 0.34739(9) 0.62322(9) 0.0237(6) Uani 1 1 d . . .
C24A_1 C 0.3977(2) 0.41883(15) 0.69272(16) 0.0398(11) Uani 1 1 d . . .
H24A_1 H 0.3751 0.3914 0.7030 0.060 Uiso 1 1 calc R . .
H24B_1 H 0.3791 0.4095 0.6584 0.060 Uiso 1 1 calc R . .
H24C_1 H 0.3783 0.4536 0.7143 0.060 Uiso 1 1 calc R . .
C1B_1 C 0.4198(2) 0.46254(14) 0.57283(14) 0.0268(9) Uani 1 1 d . . .
O1B_1 O 0.40256(15) 0.41774(9) 0.57870(10) 0.0296(6) Uani 1 1 d . . .
C2B_1 C 0.5013(2) 0.48313(13) 0.57205(13) 0.0222(8) Uani 1 1 d . . .
C3B_1 C 0.5127(2) 0.52960(13) 0.56355(13) 0.0271(9) Uani 1 1 d . . .
H3B_1 H 0.5673 0.5445 0.5640 0.033 Uiso 1 1 calc R . .
C4B_1 C 0.4461(2) 0.55403(14) 0.55461(13) 0.0282(9) Uani 1 1 d . . .
H4B_1 H 0.4552 0.5846 0.5477 0.034 Uiso 1 1 calc R . .
C5B_1 C 0.3678(3) 0.53410(14) 0.55583(14) 0.0311(9) Uani 1 1 d . . .
H5B_1 H 0.3221 0.5512 0.5500 0.037 Uiso 1 1 calc R . .
C6B_1 C 0.3530(2) 0.48879(15) 0.56544(15) 0.0328(10) Uani 1 1 d . . .
H6B_1 H 0.2978 0.4759 0.5670 0.039 Uiso 1 1 calc R . .
C21B_1 C 0.5734(2) 0.45831(13) 0.58164(13) 0.0230(8) Uani 1 1 d . . .
N22B_1 N 0.56485(18) 0.40935(11) 0.57664(11) 0.0230(7) Uani 1 1 d . . .
O23B_1 O 0.63858(14) 0.39032(9) 0.58655(9) 0.0242(6) Uani 1 1 d . . .
C24B_1 C 0.6568(2) 0.48834(14) 0.59507(15) 0.0313(9) Uani 1 1 d . . .
H24D_1 H 0.6786 0.4885 0.6261 0.047 Uiso 1 1 calc R . .
H24E_1 H 0.6518 0.5253 0.5993 0.047 Uiso 1 1 calc R . .
H24F_1 H 0.6948 0.4710 0.5686 0.047 Uiso 1 1 calc R . .
C1C_1 C 0.9063(2) 0.37870(13) 0.59439(14) 0.0256(9) Uani 1 1 d . . .
C2C_1 C 0.9485(2) 0.41830(14) 0.63562(14) 0.0288(9) Uani 1 1 d . . .
H2C_1 H 0.9187 0.4388 0.6638 0.035 Uiso 1 1 calc R . .
C3C_1 C 1.0337(2) 0.42820(14) 0.63596(15) 0.0311(10) Uani 1 1 d . . .
H3C_1 H 1.0629 0.4554 0.6639 0.037 Uiso 1 1 calc R . .
C4C_1 C 1.0743(2) 0.39777(14) 0.59502(15) 0.0295(9) Uani 1 1 d . . .
C5C_1 C 1.0346(2) 0.35788(14) 0.55310(15) 0.0279(9) Uani 1 1 d . . .
H5C_1 H 1.0651 0.3373 0.5253 0.034 Uiso 1 1 calc R . .
C6C_1 C 0.9506(2) 0.34900(14) 0.55282(14) 0.0268(9) Uani 1 1 d . . .
H6C_1 H 0.9219 0.3225 0.5242 0.032 Uiso 1 1 calc R . .
C11C_1 C 0.8152(2) 0.36801(13) 0.59468(14) 0.0246(9) Uani 1 1 d . . .
O12C_1 O 0.78073(15) 0.38893(9) 0.63558(9) 0.0266(6) Uani 1 1 d . . .
O13C_1 O 0.77813(15) 0.33704(9) 0.55371(9) 0.0262(6) Uani 1 1 d . . .
N41C_1 N 1.1656(2) 0.40837(13) 0.59486(15) 0.0364(9) Uani 1 1 d . . .
O42C_1 O 1.20102(17) 0.44114(11) 0.63312(12) 0.0462(8) Uani 1 1 d . . .
O43C_1 O 1.20049(17) 0.38416(11) 0.55640(14) 0.0483(8) Uani 1 1 d . . .
C1D_1 C 0.2658(2) 0.23293(13) 0.54801(13) 0.0233(8) Uani 1 1 d . . .
C2D_1 C 0.2568(2) 0.18525(14) 0.55400(13) 0.0278(9) Uani 1 1 d . . .
H2D_1 H 0.3023 0.1736 0.5666 0.033 Uiso 1 1 calc R . .
C3D_1 C 0.1818(3) 0.15502(14) 0.54170(14) 0.0321(10) Uani 1 1 d . . .
H3D_1 H 0.1756 0.1220 0.5447 0.039 Uiso 1 1 calc R . .
C4D_1 C 0.1164(2) 0.17365(15) 0.52505(14) 0.0320(9) Uani 1 1 d . . .
C5D_1 C 0.1244(2) 0.22114(15) 0.51854(14) 0.0330(10) Uani 1 1 d . . .
H5D_1 H 0.0788 0.2327 0.5059 0.040 Uiso 1 1 calc R . .
C6D_1 C 0.1992(2) 0.25090(14) 0.53068(14) 0.0299(9) Uani 1 1 d . . .
H6D_1 H 0.2054 0.2837 0.5272 0.036 Uiso 1 1 calc R . .
C11D_1 C 0.3480(2) 0.26380(13) 0.55949(13) 0.0239(8) Uani 1 1 d . . .
O12D_1 O 0.40663(14) 0.24567(9) 0.57567(9) 0.0250(6) Uani 1 1 d . . .
O13D_1 O 0.35574(14) 0.30592(9) 0.55193(9) 0.0261(6) Uani 1 1 d . . .
N41D_1 N 0.0362(2) 0.14286(14) 0.51244(12) 0.0391(9) Uani 1 1 d . . .
O42D_1 O 0.0287(2) 0.10182(12) 0.51939(11) 0.0546(9) Uani 1 1 d . . .
O43D_1 O -0.02125(18) 0.15946(12) 0.49671(12) 0.0515(9) Uani 1 1 d . . .
C1E_1 C 0.6978(2) 0.15119(14) 0.44261(14) 0.0304(9) Uani 1 1 d . . .
C2E_1 C 0.7731(2) 0.14482(15) 0.46108(16) 0.0385(11) Uani 1 1 d . . .
H2E_1 H 0.8037 0.1752 0.4854 0.046 Uiso 1 1 calc R . .
C3E_1 C 0.8052(3) 0.09499(15) 0.44502(17) 0.0478(13) Uani 1 1 d . . .
H3E_1 H 0.8566 0.0905 0.4583 0.057 Uiso 1 1 calc R . .
C4E_1 C 0.7604(3) 0.05325(15) 0.40973(17) 0.0482(13) Uani 1 1 d . A .
C5E_1 C 0.6848(3) 0.05716(17) 0.38936(19) 0.0663(17) Uani 1 1 d . . .
H5E_1 H 0.6553 0.0266 0.3646 0.080 Uiso 1 1 calc R . .
C6E_1 C 0.6536(3) 0.10738(16) 0.40642(17) 0.0508(13) Uani 1 1 d . . .
H6E_1 H 0.6020 0.1116 0.3933 0.061 Uiso 1 1 calc R . .
C11E_1 C 0.6605(2) 0.20382(14) 0.46402(14) 0.0287(9) Uani 1 1 d . . .
O12E_1 O 0.69482(15) 0.23932(9) 0.50390(9) 0.0268(6) Uani 1 1 d . . .
O13E_1 O 0.59534(15) 0.20880(9) 0.44247(9) 0.0287(6) Uani 1 1 d . . .
N41E_1 N 0.7896(3) -0.00114(15) 0.39388(19) 0.0767(16) Uani 1 1 d U . .
O42E_1 O 0.8471(13) -0.0065(6) 0.4184(4) 0.057(3) Uani 0.60 1 d PU A 1
O43E_1 O 0.7682(6) -0.0352(2) 0.3508(3) 0.101(3) Uani 0.60 1 d PU A 1
O42'_1 O 0.856(2) -0.0086(12) 0.4022(9) 0.105(9) Uani 0.40 1 d PU A 2
O43'_1 O 0.7266(5) -0.0409(3) 0.3816(4) 0.059(3) Uani 0.40 1 d PU A 2
C1F_1 C 0.6146(3) 0.11495(14) 0.53522(14) 0.0300(9) Uani 1 1 d . C .
C2F_1 C 0.5522(3) 0.08644(15) 0.49961(16) 0.0483(12) Uani 1 1 d DU . .
H2F_1 H 0.5151 0.1072 0.4913 0.058 Uiso 1 1 calc R B 1
C3F_1 C 0.5377(6) 0.0307(2) 0.4746(3) 0.031(2) Uani 0.50 1 d PDU C 1
H3F_1 H 0.4888 0.0131 0.4551 0.037 Uiso 0.50 1 calc PR C 1
C4F_1 C 0.6031(6) 0.0045(3) 0.4816(3) 0.037(3) Uiso 0.50 1 d PDU C 1
C5F_1 C 0.6760(6) 0.0325(3) 0.5104(4) 0.039(3) Uiso 0.50 1 d PDU C 1
H5F_1 H 0.7244 0.0137 0.5076 0.047 Uiso 0.50 1 calc PR C 1
N41F_1 N 0.6033(5) -0.0551(3) 0.4538(3) 0.045(2) Uiso 0.50 1 d PDU C 1
O42F_1 O 0.5525(4) -0.0748(2) 0.4199(2) 0.0356(15) Uiso 0.50 1 d PDU C 1
O43F_1 O 0.6537(5) -0.0766(3) 0.4698(3) 0.052(2) Uiso 0.50 1 d PDU C 1
C3F"_1 C 0.5704(6) 0.0335(3) 0.4679(3) 0.035(2) Uiso 0.50 1 d PDU C 2
H3F"_1 H 0.5381 0.0148 0.4380 0.042 Uiso 0.50 1 calc PR C 2
C4F"_1 C 0.6338(6) 0.0085(3) 0.4793(3) 0.026(2) Uiso 0.50 1 d PDU C 2
C5F"_1 C 0.6880(6) 0.0335(3) 0.5216(4) 0.038(3) Uiso 0.50 1 d PDU C 2
H5F"_1 H 0.7254 0.0156 0.5333 0.046 Uiso 0.50 1 calc PR C 2
N41"_1 N 0.6404(5) -0.0497(3) 0.4475(3) 0.040(2) Uiso 0.50 1 d PDU C 2
O42"_1 O 0.5960(6) -0.0725(3) 0.4121(3) 0.085(3) Uiso 0.50 1 d PDU C 2
O43"_1 O 0.6892(5) -0.0727(3) 0.4601(3) 0.071(3) Uiso 0.50 1 d PDU C 2
C6F_1 C 0.6787(3) 0.08797(16) 0.54336(17) 0.0439(11) Uani 1 1 d DU . .
H6F_1 H 0.7208 0.1049 0.5687 0.053 Uiso 1 1 calc R C 1
C11F_1 C 0.6117(2) 0.17380(13) 0.56546(14) 0.0258(9) Uani 1 1 d . . .
O12F_1 O 0.55581(15) 0.19641(9) 0.55213(9) 0.0268(6) Uani 1 1 d . C .
O13F_1 O 0.66319(15) 0.19635(9) 0.60090(9) 0.0265(6) Uani 1 1 d . C .
N1G_1 N 0.79850(19) 0.27552(11) 0.64662(12) 0.0288(8) Uani 1 1 d . . .
C2G_1 C 0.8518(3) 0.30031(15) 0.68627(17) 0.0390(11) Uani 1 1 d . . .
H2G_1 H 0.8300 0.3164 0.7183 0.047 Uiso 1 1 calc R . .
C3G_1 C 0.9360(3) 0.30303(17) 0.68206(18) 0.0441(11) Uani 1 1 d . . .
H3G_1 H 0.9716 0.3207 0.7108 0.053 Uiso 1 1 calc R . .
C4G_1 C 0.9684(3) 0.28009(17) 0.63630(19) 0.0445(12) Uani 1 1 d . . .
H4G_1 H 1.0267 0.2816 0.6327 0.053 Uiso 1 1 calc R . .
C5G_1 C 0.9151(3) 0.25477(15) 0.59558(17) 0.0382(10) Uani 1 1 d . . .
H5G_1 H 0.9361 0.2384 0.5634 0.046 Uiso 1 1 calc R . .
C6G_1 C 0.8303(2) 0.25333(15) 0.60181(16) 0.0321(10) Uani 1 1 d . . .
H6G_1 H 0.7938 0.2361 0.5735 0.039 Uiso 1 1 calc R . .
N1H_1 N 0.42163(19) 0.21753(12) 0.44379(11) 0.0292(8) Uani 1 1 d . . .
C2H_1 C 0.4217(3) 0.17716(15) 0.45814(14) 0.0331(10) Uani 1 1 d . . .
H2H_1 H 0.4696 0.1741 0.4754 0.040 Uiso 1 1 calc R . .
C3H_1 C 0.3552(3) 0.14010(15) 0.44876(15) 0.0370(10) Uani 1 1 d . . .
H3H_1 H 0.3579 0.1118 0.4589 0.044 Uiso 1 1 calc R . .
C4H_1 C 0.2841(3) 0.14449(16) 0.42433(15) 0.0388(11) Uani 1 1 d . . .
H4H_1 H 0.2377 0.1192 0.4173 0.047 Uiso 1 1 calc R . .
C5H_1 C 0.2825(3) 0.18627(16) 0.41054(15) 0.0397(11) Uani 1 1 d . . .
H5H_1 H 0.2342 0.1910 0.3946 0.048 Uiso 1 1 calc R . .
C6H_1 C 0.3520(3) 0.22135(15) 0.42012(14) 0.0360(10) Uani 1 1 d . . .
H6H_1 H 0.3508 0.2495 0.4096 0.043 Uiso 1 1 calc R . .
O1I_1 O 0.67965(16) 0.35095(9) 0.69967(9) 0.0280(6) Uani 1 1 d . . .
C2I_1 C 0.6736(3) 0.37574(16) 0.75230(14) 0.0485(13) Uani 1 1 d . . .
H2I1_1 H 0.6864 0.3503 0.7662 0.073 Uiso 1 1 calc R . .
H2I2_1 H 0.6171 0.3866 0.7604 0.073 Uiso 1 1 calc R . .
H2I3_1 H 0.7130 0.4073 0.7664 0.073 Uiso 1 1 calc R . .
O1J_1 O 0.45476(14) 0.33566(9) 0.48601(9) 0.0260(6) Uani 1 1 d . . .
C2J_1 C 0.3948(2) 0.35485(15) 0.46284(16) 0.0349(10) Uani 1 1 d . . .
H2J1_1 H 0.4034 0.3406 0.4272 0.052 Uiso 1 1 calc R . .
H2J2_1 H 0.4009 0.3941 0.4771 0.052 Uiso 1 1 calc R . .
H2J3_1 H 0.3389 0.3430 0.4683 0.052 Uiso 1 1 calc R . .
O1K_1 O 0.54344(15) 0.26677(9) 0.65271(9) 0.0260(6) Uani 1 1 d . . .
C2K_1 C 0.4834(3) 0.2651(2) 0.68514(19) 0.0665(16) Uani 1 1 d . . .
H2K1_1 H 0.5099 0.2619 0.7136 0.100 Uiso 1 1 calc R . .
H2K2_1 H 0.4436 0.2342 0.6680 0.100 Uiso 1 1 calc R . .
H2K3_1 H 0.4542 0.2981 0.6967 0.100 Uiso 1 1 calc R . .
O1L_1 O 0.63490(14) 0.32084(9) 0.48041(9) 0.0252(6) Uani 1 1 d . . .
C2L_1 C 0.6980(2) 0.32576(17) 0.44862(15) 0.0356(10) Uani 1 1 d . . .
H2L1_1 H 0.6719 0.3290 0.4201 0.053 Uiso 1 1 calc R . .
H2L2_1 H 0.7298 0.2939 0.4370 0.053 Uiso 1 1 calc R . .
H2L3_1 H 0.7352 0.3577 0.4671 0.053 Uiso 1 1 calc R . .
Fe1_2 Fe 0.69825(3) 0.77182(2) 0.226094(19) 0.02436(13) Uani 1 1 d . . .
Fe2_2 Fe 0.92715(3) 0.81579(2) 0.19118(2) 0.02645(13) Uani 1 1 d . D .
Fe3_2 Fe 0.77641(3) 0.76904(2) 0.11784(2) 0.02763(13) Uani 1 1 d . . .
Fe4_2 Fe 0.73724(3) 0.86847(2) 0.20313(2) 0.02670(13) Uani 1 1 d . D .
Fe5_2 Fe 0.60031(3) 0.73258(2) 0.12515(2) 0.02955(14) Uani 1 1 d . . .
Fe6_2 Fe 0.88616(3) 0.91463(2) 0.17181(2) 0.03104(14) Uani 1 1 d . D .
Cl1_2 Cl 0.51566(7) 0.65779(4) 0.07920(4) 0.0451(3) Uani 1 1 d . . .
Cl2_2 Cl 0.94584(6) 0.99966(4) 0.19612(4) 0.0430(3) Uani 1 1 d . . .
O134_2 O 0.68771(14) 0.79253(9) 0.16739(9) 0.0263(6) Uani 1 1 d . . .
O234_2 O 0.83388(14) 0.84116(9) 0.16019(9) 0.0265(6) Uani 1 1 d . . .
C1A_2 C 0.7561(2) 0.71102(13) 0.28125(14) 0.0256(9) Uani 1 1 d . . .
O1A_2 O 0.71334(15) 0.74760(9) 0.27591(9) 0.0262(6) Uani 1 1 d . . .
C2A_2 C 0.8161(2) 0.68342(14) 0.24801(14) 0.0273(9) Uani 1 1 d . . .
C3A_2 C 0.8550(2) 0.64277(15) 0.25712(15) 0.0343(10) Uani 1 1 d . . .
H3A_2 H 0.8937 0.6223 0.2345 0.041 Uiso 1 1 calc R . .
C4A_2 C 0.8376(3) 0.63261(16) 0.29765(16) 0.0375(10) Uani 1 1 d . . .
H4A_2 H 0.8638 0.6051 0.3025 0.045 Uiso 1 1 calc R . .
C5A_2 C 0.7827(2) 0.66205(15) 0.33119(15) 0.0350(10) Uani 1 1 d . . .
H5A_2 H 0.7722 0.6558 0.3598 0.042 Uiso 1 1 calc R . .
C6A_2 C 0.7429(2) 0.70091(15) 0.32299(14) 0.0299(9) Uani 1 1 d . . .
H6A_2 H 0.7053 0.7214 0.3465 0.036 Uiso 1 1 calc R . .
C21A_2 C 0.8441(2) 0.69643(14) 0.20744(14) 0.0274(9) Uani 1 1 d . . .
N22A_2 N 0.80603(19) 0.73130(11) 0.19741(11) 0.0248(7) Uani 1 1 d . . .
O23A_2 O 0.84540(15) 0.74664(9) 0.16320(9) 0.0253(6) Uani 1 1 d . . .
C24A_2 C 0.9181(3) 0.67180(16) 0.17951(16) 0.0405(11) Uani 1 1 d . . .
H24A_2 H 0.9262 0.6832 0.1526 0.061 Uiso 1 1 calc R . .
H24B_2 H 0.9090 0.6327 0.1656 0.061 Uiso 1 1 calc R . .
H24C_2 H 0.9674 0.6833 0.2020 0.061 Uiso 1 1 calc R . .
C1B_2 C 1.0330(2) 0.81690(13) 0.27312(14) 0.0274(9) Uani 1 1 d . . .
O1B_2 O 1.01008(15) 0.79750(10) 0.22507(9) 0.0329(6) Uani 1 1 d . . .
C2B_2 C 0.9771(2) 0.83963(13) 0.31103(14) 0.0258(9) Uani 1 1 d . . .
C3B_2 C 1.0081(3) 0.85890(14) 0.35998(15) 0.0322(10) Uani 1 1 d . . .
H3B_2 H 0.9715 0.8747 0.3860 0.039 Uiso 1 1 calc R . .
C4B_2 C 1.0895(3) 0.85590(15) 0.37188(16) 0.0371(10) Uani 1 1 d . . .
H4B_2 H 1.1085 0.8695 0.4056 0.045 Uiso 1 1 calc R . .
C5B_2 C 1.1429(3) 0.83315(15) 0.33481(15) 0.0345(10) Uani 1 1 d . . .
H5B_2 H 1.1993 0.8309 0.3428 0.041 Uiso 1 1 calc R . .
C6B_2 C 1.1151(3) 0.81345(14) 0.28587(15) 0.0336(10) Uani 1 1 d . . .
H6B_2 H 1.1525 0.7973 0.2604 0.040 Uiso 1 1 calc R . .
C21B_2 C 0.8881(2) 0.84317(13) 0.30159(13) 0.0251(9) Uani 1 1 d . . .
N22B_2 N 0.86348(18) 0.83759(11) 0.25768(11) 0.0249(7) Uani 1 1 d . . .
O23B_2 O 0.77790(15) 0.84075(9) 0.25209(9) 0.0264(6) Uani 1 1 d . . .
C24B_2 C 0.8300(2) 0.85307(14) 0.34243(13) 0.0297(9) Uani 1 1 d . . .
H24D_2 H 0.7731 0.8516 0.3298 0.045 Uiso 1 1 calc R . .
H24E_2 H 0.8445 0.8885 0.3692 0.045 Uiso 1 1 calc R . .
H24F_2 H 0.8342 0.8256 0.3551 0.045 Uiso 1 1 calc R . .
C1C_2 C 0.5291(2) 0.89626(14) 0.29684(14) 0.0280(9) Uani 1 1 d . . .
C2C_2 C 0.5212(2) 0.95023(14) 0.30846(14) 0.0320(10) Uani 1 1 d . . .
H2C_2 H 0.5627 0.9700 0.2993 0.038 Uiso 1 1 calc R . .
C3C_2 C 0.4544(2) 0.97478(15) 0.33286(16) 0.0371(11) Uani 1 1 d . . .
H3C_2 H 0.4498 1.0119 0.3420 0.045 Uiso 1 1 calc R . .
C4C_2 C 0.3933(3) 0.94479(15) 0.34405(16) 0.0403(11) Uani 1 1 d . . .
C5C_2 C 0.3986(3) 0.89109(15) 0.33341(16) 0.0437(11) Uani 1 1 d . . .
H5C_2 H 0.3566 0.8714 0.3422 0.052 Uiso 1 1 calc R . .
C6C_2 C 0.4681(3) 0.86726(15) 0.30931(16) 0.0378(10) Uani 1 1 d . . .
H6C_2 H 0.4738 0.8305 0.3013 0.045 Uiso 1 1 calc R . .
C11C_2 C 0.6001(2) 0.86930(14) 0.26826(14) 0.0270(9) Uani 1 1 d . . .
O12C_2 O 0.64373(15) 0.89442(9) 0.24811(9) 0.0288(6) Uani 1 1 d . . .
O13C_2 O 0.61201(15) 0.82255(9) 0.26403(9) 0.0267(6) Uani 1 1 d . . .
N41C_2 N 0.3198(2) 0.97040(15) 0.36853(16) 0.0569(12) Uani 1 1 d . . .
O42C_2 O 0.3214(2) 1.01962(13) 0.38606(18) 0.1046(17) Uani 1 1 d . . .
O43C_2 O 0.2608(2) 0.94308(12) 0.37089(13) 0.0600(10) Uani 1 1 d . . .
C1D_2 C 1.0031(3) 0.72297(17) 0.04134(15) 0.0376(10) Uani 1 1 d . . .
C2D_2 C 1.0868(3) 0.72251(18) 0.05046(16) 0.0468(12) Uani 1 1 d . . .
H2D_2 H 1.1097 0.7403 0.0834 0.056 Uiso 1 1 calc R . .
C3D_2 C 1.1383(3) 0.69628(19) 0.01200(17) 0.0539(13) Uani 1 1 d . . .
H3D_2 H 1.1958 0.6951 0.0181 0.065 Uiso 1 1 calc R . .
C4D_2 C 1.1031(3) 0.6723(2) -0.03474(17) 0.0566(14) Uani 1 1 d . . .
C5D_2 C 1.0213(3) 0.6731(2) -0.04514(18) 0.0747(19) Uani 1 1 d . . .
H5D_2 H 0.9999 0.6572 -0.0785 0.090 Uiso 1 1 calc R . .
C6D_2 C 0.9691(3) 0.6973(2) -0.00668(17) 0.0664(16) Uani 1 1 d . . .
H6D_2 H 0.9112 0.6963 -0.0131 0.080 Uiso 1 1 calc R . .
C11D_2 C 0.9464(3) 0.75005(16) 0.08259(15) 0.0338(10) Uani 1 1 d . . .
O12D_2 O 0.86959(16) 0.74395(11) 0.07202(9) 0.0338(7) Uani 1 1 d . . .
O13D_2 O 0.98011(15) 0.77712(10) 0.12527(9) 0.0323(6) Uani 1 1 d . . .
N41D_2 N 1.1564(3) 0.6453(2) -0.07653(16) 0.0828(17) Uani 1 1 d . . .
O42D_2 O 1.2280(3) 0.64009(19) -0.06640(14) 0.1007(16) Uani 1 1 d . . .
O43D_2 O 1.1265(3) 0.6279(2) -0.11818(14) 0.1090(18) Uani 1 1 d . . .
C1E_2 C 0.6172(2) 0.80132(15) 0.01693(14) 0.0281(9) Uani 1 1 d . . .
C2E_2 C 0.5351(3) 0.7950(2) 0.00243(18) 0.0612(15) Uani 1 1 d . . .
H2E_2 H 0.4961 0.7817 0.0189 0.073 Uiso 1 1 calc R . .
C3E_2 C 0.5075(3) 0.8074(2) -0.03515(18) 0.0592(15) Uani 1 1 d . . .
H3E_2 H 0.4503 0.8023 -0.0451 0.071 Uiso 1 1 calc R . .
C4E_2 C 0.5648(2) 0.82730(14) -0.05792(13) 0.0269(9) Uani 1 1 d . . .
C5E_2 C 0.6482(2) 0.83481(17) -0.04416(15) 0.0370(10) Uani 1 1 d . . .
H5E_2 H 0.6871 0.8486 -0.0603 0.044 Uiso 1 1 calc R . .
C6E_2 C 0.6734(2) 0.82171(16) -0.00612(14) 0.0339(10) Uani 1 1 d . . .
H6E_2 H 0.7304 0.8269 0.0042 0.041 Uiso 1 1 calc R . .
C11E_2 C 0.6451(2) 0.78553(15) 0.05707(14) 0.0303(9) Uani 1 1 d . . .
O12E_2 O 0.59081(16) 0.76645(11) 0.07576(10) 0.0358(7) Uani 1 1 d . . .
O13E_2 O 0.72250(15) 0.79291(10) 0.06916(9) 0.0307(6) Uani 1 1 d . . .
N41E_2 N 0.5381(2) 0.83896(12) -0.09979(11) 0.0304(8) Uani 1 1 d . . .
O42E_2 O 0.46516(17) 0.82506(11) -0.11554(10) 0.0379(7) Uani 1 1 d . . .
O43E_2 O 0.58863(18) 0.86009(11) -0.11744(10) 0.0357(7) Uani 1 1 d . . .
C1F_2 C 0.6570(2) 0.94363(14) 0.10986(14) 0.0301(9) Uani 1 1 d . . .
C2F_2 C 0.5722(3) 0.93587(18) 0.11141(17) 0.0478(12) Uani 1 1 d . . .
H2F_2 H 0.5505 0.9124 0.1251 0.057 Uiso 1 1 calc R . .
C3F_2 C 0.5181(3) 0.96134(17) 0.09360(16) 0.0428(11) Uani 1 1 d . . .
H3F_2 H 0.4597 0.9559 0.0947 0.051 Uiso 1 1 calc R . .
C4F_2 C 0.5524(3) 0.99463(15) 0.07432(14) 0.0347(10) Uani 1 1 d . . .
C5F_2 C 0.6355(3) 1.00265(17) 0.07053(15) 0.0437(12) Uani 1 1 d . . .
H5F_2 H 0.6568 1.0255 0.0560 0.052 Uiso 1 1 calc R . .
C6F_2 C 0.6884(3) 0.97592(16) 0.08883(15) 0.0398(11) Uani 1 1 d . . .
H6F_2 H 0.7466 0.9804 0.0866 0.048 Uiso 1 1 calc R . .
C11F_2 C 0.7141(3) 0.91864(15) 0.13343(15) 0.0332(10) Uani 1 1 d . . .
O12F_2 O 0.67961(16) 0.89323(10) 0.15606(10) 0.0328(6) Uani 1 1 d . . .
O13F_2 O 0.79083(16) 0.92551(11) 0.12988(10) 0.0362(7) Uani 1 1 d . . .
N41F_2 N 0.4945(3) 1.02433(14) 0.05730(12) 0.0378(9) Uani 1 1 d . . .
O42F_2 O 0.4196(2) 1.01404(12) 0.05726(11) 0.0488(8) Uani 1 1 d . . .
O43F_2 O 0.5264(2) 1.05748(12) 0.04408(11) 0.0473(8) Uani 1 1 d . . .
N1G_2 N 0.49679(19) 0.78054(13) 0.15696(12) 0.0314(8) Uani 1 1 d . . .
C2G_2 C 0.4253(3) 0.76025(17) 0.16857(16) 0.0409(11) Uani 1 1 d . . .
H2G_2 H 0.4218 0.7239 0.1641 0.049 Uiso 1 1 calc R . .
C3G_2 C 0.3583(3) 0.78985(19) 0.18644(16) 0.0466(12) Uani 1 1 d . . .
H3G_2 H 0.3095 0.7743 0.1941 0.056 Uiso 1 1 calc R . .
C4G_2 C 0.3634(3) 0.8427(2) 0.19311(17) 0.0509(13) Uani 1 1 d . . .
H4G_2 H 0.3181 0.8641 0.2056 0.061 Uiso 1 1 calc R . .
C5G_2 C 0.4352(3) 0.86389(18) 0.18144(16) 0.0425(11) Uani 1 1 d . . .
H5G_2 H 0.4398 0.9002 0.1858 0.051 Uiso 1 1 calc R . .
C6G_2 C 0.4998(3) 0.83200(16) 0.16349(14) 0.0345(10) Uani 1 1 d . . .
H6G_2 H 0.5487 0.8469 0.1553 0.041 Uiso 1 1 calc R . .
N1H_2 N 0.9508(2) 0.88492(13) 0.10360(12) 0.0350(8) Uani 1 1 d . . .
C2H_2 C 1.0332(3) 0.89141(18) 0.10480(17) 0.0475(12) Uani 1 1 d . . .
H2H_2 H 1.0616 0.9091 0.1362 0.057 Uiso 1 1 calc R . .
C3H_2 C 1.0798(3) 0.8742(2) 0.06351(18) 0.0627(15) Uani 1 1 d . . .
H3H_2 H 1.1385 0.8801 0.0663 0.075 Uiso 1 1 calc R . .
C4H_2 C 1.0390(4) 0.8482(3) 0.01833(19) 0.085(2) Uani 1 1 d . . .
H4H_2 H 1.0687 0.8360 -0.0113 0.102 Uiso 1 1 calc R . .
C5H_2 C 0.9537(4) 0.8402(3) 0.0167(2) 0.102(3) Uani 1 1 d . . .
H5H_2 H 0.9238 0.8217 -0.0142 0.122 Uiso 1 1 calc R . .
C6H_2 C 0.9130(3) 0.8589(2) 0.05952(18) 0.0632(15) Uani 1 1 d . . .
H6H_2 H 0.8543 0.8529 0.0577 0.076 Uiso 1 1 calc R . .
O1I_2 O 0.61571(15) 0.71490(9) 0.18252(9) 0.0277(6) Uani 1 1 d . . .
C2I_2 C 0.5896(3) 0.66752(17) 0.18820(18) 0.0566(14) Uani 1 1 d . . .
H2I1_2 H 0.6070 0.6714 0.2213 0.085 Uiso 1 1 calc R . .
H2I2_2 H 0.6148 0.6369 0.1632 0.085 Uiso 1 1 calc R . .
H2I3_2 H 0.5291 0.6617 0.1840 0.085 Uiso 1 1 calc R . .
O1J_2 O 0.97311(15) 0.88839(10) 0.20236(9) 0.0311(6) Uani 1 1 d DU . .
C2J_2 C 1.0319(6) 0.9202(5) 0.2419(4) 0.049(3) Uani 0.50 1 d PDU D 1
H2J1_2 H 1.0449 0.9548 0.2406 0.073 Uiso 0.50 1 calc PR D 1
H2J2_2 H 1.0826 0.9015 0.2384 0.073 Uiso 0.50 1 calc PR D 1
H2J3_2 H 1.0081 0.9261 0.2737 0.073 Uiso 0.50 1 calc PR D 1
C2J'_2 C 1.0558(5) 0.9078(5) 0.2220(4) 0.037(3) Uani 0.50 1 d PDU D 2
H2J4_2 H 1.0664 0.9445 0.2251 0.056 Uiso 0.50 1 calc PR D 2
H2J5_2 H 1.0952 0.8848 0.1997 0.056 Uiso 0.50 1 calc PR D 2
H2J6_2 H 1.0623 0.9073 0.2547 0.056 Uiso 0.50 1 calc PR D 2
O1K_2 O 0.70401(16) 0.70260(10) 0.09171(9) 0.0334(6) Uani 1 1 d . . .
C2K_2 C 0.7284(3) 0.64985(19) 0.0768(2) 0.0679(16) Uani 1 1 d . . .
H2K1_2 H 0.6794 0.6245 0.0652 0.102 Uiso 1 1 calc R . .
H2K2_2 H 0.7558 0.6466 0.1049 0.102 Uiso 1 1 calc R . .
H2K3_2 H 0.7670 0.6420 0.0499 0.102 Uiso 1 1 calc R . .
O1L_2 O 0.80986(15) 0.93448(10) 0.22785(10) 0.0318(6) Uani 1 1 d DU . .
C2L_2 C 0.7801(4) 0.9866(2) 0.2532(3) 0.0438(16) Uani 0.70 1 d PDU D 1
H2L1_2 H 0.8268 1.0138 0.2623 0.066 Uiso 0.70 1 calc PR D 1
H2L2_2 H 0.7530 0.9888 0.2832 0.066 Uiso 0.70 1 calc PR D 1
H2L3_2 H 0.7402 0.9930 0.2315 0.066 Uiso 0.70 1 calc PR D 1
C2L'_2 C 0.8200(9) 0.9734(6) 0.2778(4) 0.046(4) Uani 0.30 1 d PDU D 2
H2L4_2 H 0.8394 1.0081 0.2783 0.069 Uiso 0.30 1 calc PR D 2
H2L5_2 H 0.8608 0.9623 0.2957 0.069 Uiso 0.30 1 calc PR D 2
H2L6_2 H 0.7667 0.9767 0.2937 0.069 Uiso 0.30 1 calc PR D 2
Fe1_3 Fe 0.14773(3) 0.38275(2) 0.25270(2) 0.02592(13) Uani 1 1 d . . .
Fe2_3 Fe -0.04382(3) 0.34383(2) 0.320881(19) 0.02542(13) Uani 1 1 d . . .
Fe3_3 Fe 0.02164(3) 0.26582(2) 0.222869(19) 0.02547(13) Uani 1 1 d . E .
Fe4_3 Fe 0.15658(3) 0.30398(2) 0.301455(19) 0.02360(12) Uani 1 1 d . E .
Fe5_3 Fe 0.03278(3) 0.26360(2) 0.35514(2) 0.02772(13) Uani 1 1 d . E .
Fe6_3 Fe 0.15939(3) 0.27698(2) 0.16003(2) 0.02835(13) Uani 1 1 d . F .
Cl1_3 Cl 0.03583(7) 0.25494(4) 0.42856(4) 0.0403(3) Uani 1 1 d . . .
Cl2_3 Cl 0.17324(7) 0.25545(4) 0.07790(4) 0.0394(3) Uani 1 1 d . . .
O134_3 O 0.13803(14) 0.30093(9) 0.23342(8) 0.0243(6) Uani 1 1 d . . .
O234_3 O 0.03516(14) 0.28154(9) 0.29489(9) 0.0237(6) Uani 1 1 d . . .
C1A_3 C 0.0946(3) 0.47992(14) 0.24752(14) 0.0330(10) Uani 1 1 d . . .
O1A_3 O 0.14511(16) 0.45618(9) 0.26754(9) 0.0320(6) Uani 1 1 d . . .
C2A_3 C 0.0110(3) 0.46087(15) 0.23246(14) 0.0314(10) Uani 1 1 d . . .
C3A_3 C -0.0338(3) 0.48753(16) 0.20980(15) 0.0444(12) Uani 1 1 d . . .
H3A_3 H -0.0899 0.4755 0.1989 0.053 Uiso 1 1 calc R . .
C4A_3 C 0.0021(3) 0.53125(17) 0.20299(17) 0.0491(13) Uani 1 1 d . . .
H4A_3 H -0.0289 0.5478 0.1865 0.059 Uiso 1 1 calc R . .
C5A_3 C 0.0811(3) 0.55019(16) 0.21991(16) 0.0485(13) Uani 1 1 d . . .
H5A_3 H 0.1047 0.5807 0.2161 0.058 Uiso 1 1 calc R . .
C6A_3 C 0.1280(3) 0.52534(15) 0.24281(15) 0.0382(10) Uani 1 1 d . . .
H6A_3 H 0.1828 0.5394 0.2552 0.046 Uiso 1 1 calc R . .
C21A_3 C -0.0283(2) 0.41534(15) 0.23874(13) 0.0306(9) Uani 1 1 d . . .
N22A_3 N 0.01721(19) 0.38122(12) 0.24465(11) 0.0296(8) Uani 1 1 d . . .
O23A_3 O -0.02743(15) 0.33909(9) 0.25059(9) 0.0258(6) Uani 1 1 d . . .
C24A_3 C -0.1226(2) 0.40800(16) 0.23904(15) 0.0371(10) Uani 1 1 d . . .
H24A_3 H -0.1424 0.3740 0.2119 0.056 Uiso 1 1 calc R . .
H24B_3 H -0.1473 0.4375 0.2348 0.056 Uiso 1 1 calc R . .
H24C_3 H -0.1385 0.4078 0.2707 0.056 Uiso 1 1 calc R . .
C1B_3 C -0.0855(2) 0.44878(14) 0.39188(13) 0.0268(9) Uani 1 1 d . . .
O1B_3 O -0.10299(15) 0.40454(10) 0.35127(9) 0.0319(7) Uani 1 1 d . . .
C2B_3 C -0.0053(2) 0.47169(14) 0.40797(13) 0.0250(8) Uani 1 1 d . . .
C3B_3 C 0.0052(3) 0.51876(14) 0.45246(13) 0.0288(9) Uani 1 1 d . . .
H3B_3 H 0.0595 0.5353 0.4633 0.035 Uiso 1 1 calc R . .
C4B_3 C -0.0601(3) 0.54127(15) 0.48030(15) 0.0347(10) Uani 1 1 d . . .
H4B_3 H -0.0513 0.5726 0.5104 0.042 Uiso 1 1 calc R . .
C5B_3 C -0.1394(3) 0.51782(15) 0.46411(14) 0.0346(10) Uani 1 1 d . . .
H5B_3 H -0.1853 0.5330 0.4833 0.042 Uiso 1 1 calc R . .
C6B_3 C -0.1522(2) 0.47276(15) 0.42059(14) 0.0335(10) Uani 1 1 d . . .
H6B_3 H -0.2071 0.4575 0.4097 0.040 Uiso 1 1 calc R . .
C21B_3 C 0.0676(2) 0.44841(14) 0.38004(13) 0.0255(9) Uani 1 1 d . . .
N22B_3 N 0.05924(18) 0.39973(11) 0.34617(11) 0.0239(7) Uani 1 1 d . . .
O23B_3 O 0.13302(14) 0.38261(9) 0.32170(9) 0.0246(6) Uani 1 1 d . . .
C24B_3 C 0.1502(2) 0.47933(14) 0.39014(14) 0.0294(9) Uani 1 1 d . . .
H24D_3 H 0.1698 0.4802 0.3594 0.044 Uiso 1 1 calc R . .
H24E_3 H 0.1900 0.4621 0.4028 0.044 Uiso 1 1 calc R . .
H24F_3 H 0.1449 0.5160 0.4148 0.044 Uiso 1 1 calc R . .
C1C_3 C 0.3999(2) 0.37712(13) 0.30298(13) 0.0254(9) Uani 1 1 d . . .
C2C_3 C 0.4382(2) 0.41649(15) 0.29074(14) 0.0322(9) Uani 1 1 d . . .
H2C_3 H 0.4054 0.4364 0.2787 0.039 Uiso 1 1 calc R . .
C3C_3 C 0.5227(3) 0.42679(16) 0.29585(16) 0.0393(11) Uani 1 1 d . . .
H3C_3 H 0.5491 0.4536 0.2876 0.047 Uiso 1 1 calc R . .
C4C_3 C 0.5681(2) 0.39702(15) 0.31334(15) 0.0355(10) Uani 1 1 d . . .
C5C_3 C 0.5329(2) 0.35820(15) 0.32600(14) 0.0307(9) Uani 1 1 d . . .
H5C_3 H 0.5665 0.3385 0.3379 0.037 Uiso 1 1 calc R . .
C6C_3 C 0.4471(2) 0.34807(14) 0.32117(13) 0.0285(9) Uani 1 1 d . . .
H6C_3 H 0.4211 0.3217 0.3302 0.034 Uiso 1 1 calc R . .
C11C_3 C 0.3083(2) 0.36532(13) 0.29465(13) 0.0242(8) Uani 1 1 d . . .
O12C_3 O 0.26992(15) 0.38847(9) 0.27316(9) 0.0283(6) Uani 1 1 d . . .
O13C_3 O 0.27565(14) 0.33123(9) 0.30931(9) 0.0259(6) Uani 1 1 d . . .
N41C_3 N 0.6602(2) 0.40714(15) 0.31781(15) 0.0493(11) Uani 1 1 d . . .
O42C_3 O 0.6914(2) 0.43992(14) 0.30505(14) 0.0696(11) Uani 1 1 d . . .
O43C_3 O 0.69876(19) 0.38102(12) 0.33479(14) 0.0665(11) Uani 1 1 d . . .
C1D_3 C -0.2372(2) 0.22381(13) 0.23308(13) 0.0240(8) Uani 1 1 d . . .
C2D_3 C -0.3010(2) 0.24253(14) 0.26571(14) 0.0292(9) Uani 1 1 d . . .
H2D_3 H -0.2916 0.2748 0.2948 0.035 Uiso 1 1 calc R . .
C3D_3 C -0.3771(2) 0.21475(14) 0.25608(13) 0.0279(9) Uani 1 1 d . . .
H3D_3 H -0.4210 0.2277 0.2779 0.034 Uiso 1 1 calc R . .
C4D_3 C -0.3886(2) 0.16722(13) 0.21374(13) 0.0235(8) Uani 1 1 d . . .
C5D_3 C -0.3274(2) 0.14820(15) 0.18085(15) 0.0330(10) Uani 1 1 d . . .
H5D_3 H -0.3372 0.1159 0.1518 0.040 Uiso 1 1 calc R . .
C6D_3 C -0.2519(2) 0.17670(15) 0.19068(14) 0.0349(10) Uani 1 1 d . . .
H6D_3 H -0.2090 0.1640 0.1681 0.042 Uiso 1 1 calc R . .
C11D_3 C -0.1533(2) 0.25353(15) 0.24564(14) 0.0277(9) Uani 1 1 d . . .
O12D_3 O -0.14388(15) 0.29306(10) 0.28706(9) 0.0307(6) Uani 1 1 d . . .
O13D_3 O -0.09694(15) 0.23600(10) 0.21509(9) 0.0300(6) Uani 1 1 d . . .
N41D_3 N -0.4695(2) 0.13640(12) 0.20474(12) 0.0286(7) Uani 1 1 d . . .
O42D_3 O -0.52736(17) 0.15826(11) 0.22940(10) 0.0371(7) Uani 1 1 d . . .
O43D_3 O -0.47491(17) 0.09031(10) 0.17309(11) 0.0427(8) Uani 1 1 d . . .
C1E_3 C 0.1501(2) 0.11918(15) 0.15974(15) 0.0315(9) Uani 1 1 d . . .
C2E_3 C 0.1063(2) 0.08383(15) 0.17393(15) 0.0349(10) Uani 1 1 d . . .
H2E_3 H 0.0553 0.0931 0.1896 0.042 Uiso 1 1 calc R . .
C3E_3 C 0.1361(3) 0.03466(15) 0.16557(15) 0.0379(10) Uani 1 1 d . . .
H3E_3 H 0.1072 0.0104 0.1761 0.045 Uiso 1 1 calc R . .
C4E_3 C 0.2094(3) 0.02248(16) 0.14132(18) 0.0450(12) Uani 1 1 d . . .
C5E_3 C 0.2534(3) 0.05603(18) 0.12547(19) 0.0535(13) Uani 1 1 d . . .
H5E_3 H 0.3032 0.0460 0.1085 0.064 Uiso 1 1 calc R . .
C6E_3 C 0.2227(3) 0.10487(17) 0.13512(17) 0.0488(12) Uani 1 1 d . . .
H6E_3 H 0.2520 0.1291 0.1247 0.059 Uiso 1 1 calc R . .
C11E_3 C 0.1221(2) 0.17390(14) 0.17104(14) 0.0279(9) Uani 1 1 d . . .
O12E_3 O 0.16478(15) 0.20087(10) 0.15279(9) 0.0306(6) Uani 1 1 d . . .
O13E_3 O 0.06046(15) 0.18961(9) 0.19781(9) 0.0288(6) Uani 1 1 d . . .
N41E_3 N 0.2429(3) -0.02955(15) 0.13340(18) 0.0577(12) Uani 1 1 d . . .
O42E_3 O 0.2963(3) -0.04551(15) 0.10352(19) 0.1038(17) Uani 1 1 d . . .
O43E_3 O 0.21353(19) -0.05408(11) 0.15605(12) 0.0505(8) Uani 1 1 d . . .
C1F_3 C 0.2065(2) 0.14409(14) 0.28368(14) 0.0275(9) Uani 1 1 d . . .
C2F_3 C 0.1700(3) 0.10574(15) 0.29809(15) 0.0356(10) Uani 1 1 d . . .
H2F_3 H 0.1196 0.1123 0.3149 0.043 Uiso 1 1 calc R . .
C3F_3 C 0.2064(3) 0.05851(16) 0.28812(16) 0.0413(11) Uani 1 1 d . . .
H3F_3 H 0.1827 0.0327 0.2985 0.050 Uiso 1 1 calc R . .
C4F_3 C 0.2781(3) 0.05006(16) 0.26267(18) 0.0430(12) Uani 1 1 d . . .
C5F_3 C 0.3155(3) 0.08662(16) 0.24738(19) 0.0488(13) Uani 1 1 d . . .
H5F_3 H 0.3649 0.0792 0.2296 0.059 Uiso 1 1 calc R . .
C6F_3 C 0.2792(3) 0.13447(15) 0.25862(17) 0.0410(11) Uani 1 1 d . . .
H6F_3 H 0.3044 0.1606 0.2491 0.049 Uiso 1 1 calc R . .
C11F_3 C 0.1655(2) 0.19481(15) 0.29552(15) 0.0291(9) Uani 1 1 d . . .
O12F_3 O 0.10091(16) 0.19977(9) 0.31971(10) 0.0309(6) Uani 1 1 d . . .
O13F_3 O 0.19636(15) 0.22897(9) 0.28075(9) 0.0276(6) Uani 1 1 d . . .
N41F_3 N 0.3166(3) -0.00137(15) 0.25055(18) 0.0582(12) Uani 1 1 d . . .
O42F_3 O 0.2832(2) -0.03351(13) 0.26445(14) 0.0703(11) Uani 1 1 d . . .
O43F_3 O 0.3789(2) -0.00889(13) 0.22730(16) 0.0753(12) Uani 1 1 d . . .
N1G_3 N -0.0714(2) 0.20460(12) 0.32477(12) 0.0303(8) Uani 1 1 d . . .
C2G_3 C -0.0727(3) 0.16505(15) 0.27905(16) 0.0380(10) Uani 1 1 d . . .
H2G_3 H -0.0267 0.1632 0.2591 0.046 Uiso 1 1 calc R . .
C3G_3 C -0.1388(3) 0.12657(16) 0.25970(17) 0.0446(12) Uani 1 1 d . . .
H3G_3 H -0.1372 0.0988 0.2273 0.054 Uiso 1 1 calc R . .
C4G_3 C -0.2066(3) 0.12900(18) 0.28777(18) 0.0532(13) Uani 1 1 d . . .
H4G_3 H -0.2525 0.1031 0.2754 0.064 Uiso 1 1 calc R . .
C5G_3 C -0.2059(3) 0.17012(19) 0.33437(18) 0.0577(14) Uani 1 1 d . . .
H5G_3 H -0.2525 0.1734 0.3543 0.069 Uiso 1 1 calc R . .
C6G_3 C -0.1390(3) 0.20606(18) 0.35206(17) 0.0489(12) Uani 1 1 d . . .
H6G_3 H -0.1393 0.2333 0.3848 0.059 Uiso 1 1 calc R . .
N1H_3 N 0.29300(19) 0.28161(12) 0.17272(11) 0.0294(8) Uani 1 1 d . . .
C2H_3 C 0.3298(2) 0.25656(14) 0.19641(14) 0.0316(9) Uani 1 1 d . . .
H2H_3 H 0.2960 0.2363 0.2093 0.038 Uiso 1 1 calc R . .
C3H_3 C 0.4146(3) 0.25852(16) 0.20312(15) 0.0375(10) Uani 1 1 d . . .
H3H_3 H 0.4387 0.2404 0.2206 0.045 Uiso 1 1 calc R . .
C4H_3 C 0.4645(3) 0.28784(17) 0.18356(16) 0.0454(12) Uani 1 1 d . . .
H4H_3 H 0.5233 0.2895 0.1870 0.054 Uiso 1 1 calc R . .
C5H_3 C 0.4271(3) 0.31383(18) 0.15959(16) 0.0439(11) Uani 1 1 d . . .
H5H_3 H 0.4594 0.3343 0.1463 0.053 Uiso 1 1 calc R . .
C6H_3 C 0.3422(3) 0.31028(16) 0.15474(16) 0.0425(11) Uani 1 1 d . . .
H6H_3 H 0.3169 0.3288 0.1380 0.051 Uiso 1 1 calc R . .
O1I_3 O 0.16667(16) 0.35531(10) 0.18110(9) 0.0300(6) Uani 1 1 d . . .
C2I_3 C 0.1517(3) 0.38354(15) 0.15111(15) 0.0396(11) Uani 1 1 d . . .
H2I1_3 H 0.1604 0.4222 0.1714 0.059 Uiso 1 1 calc R . .
H2I2_3 H 0.0944 0.3748 0.1375 0.059 Uiso 1 1 calc R . .
H2I3_3 H 0.1899 0.3729 0.1239 0.059 Uiso 1 1 calc R . .
O1J_3 O -0.04120(15) 0.32219(9) 0.37669(9) 0.0280(6) Uani 1 1 d . . .
C2J_3 C -0.0928(3) 0.34303(17) 0.41770(15) 0.0404(11) Uani 1 1 d . . .
H2J1_3 H -0.1216 0.3727 0.4162 0.061 Uiso 1 1 calc R . .
H2J2_3 H -0.0587 0.3560 0.4486 0.061 Uiso 1 1 calc R . .
H2J3_3 H -0.1336 0.3148 0.4167 0.061 Uiso 1 1 calc R . .
O1K_3 O 0.13969(15) 0.30895(9) 0.36857(9) 0.0275(6) Uani 1 1 d DU . .
C2K_3 C 0.1744(6) 0.3485(3) 0.4132(3) 0.030(2) Uani 0.50 1 d PDU E 1
H2K1_3 H 0.1547 0.3411 0.4409 0.045 Uiso 0.50 1 calc PR E 1
H2K2_3 H 0.1578 0.3836 0.4170 0.045 Uiso 0.50 1 calc PR E 1
H2K3_3 H 0.2350 0.3485 0.4129 0.045 Uiso 0.50 1 calc PR E 1
C2K'_3 C 0.1938(6) 0.3260(4) 0.4099(3) 0.042(3) Uani 0.50 1 d PDU E 2
H2K4_3 H 0.2205 0.3612 0.4161 0.063 Uiso 0.50 1 calc PR E 2
H2K5_3 H 0.2362 0.3003 0.4040 0.063 Uiso 0.50 1 calc PR E 2
H2K6_3 H 0.1629 0.3284 0.4388 0.063 Uiso 0.50 1 calc PR E 2
O1L_3 O 0.03482(15) 0.26580(10) 0.15752(9) 0.0300(6) Uani 1 1 d DU . .
C2L_3 C -0.0199(4) 0.2347(3) 0.1161(2) 0.048(2) Uani 0.70 1 d PDU F 1
H2L1_3 H -0.0025 0.2404 0.0871 0.072 Uiso 0.70 1 calc PR F 1
H2L2_3 H -0.0765 0.2456 0.1236 0.072 Uiso 0.70 1 calc PR F 1
H2L3_3 H -0.0185 0.1967 0.1091 0.072 Uiso 0.70 1 calc PR F 1
C2L'_3 C -0.0305(10) 0.2663(7) 0.1244(6) 0.052(5) Uani 0.30 1 d PDU F 2
H2L4_3 H -0.0066 0.2662 0.0943 0.079 Uiso 0.30 1 calc PR F 2
H2L5_3 H -0.0606 0.2985 0.1406 0.079 Uiso 0.30 1 calc PR F 2
H2L6_3 H -0.0688 0.2344 0.1158 0.079 Uiso 0.30 1 calc PR F 2

loop_
_atom_site_aniso_label
_atom_site_aniso_U_11
_atom_site_aniso_U_22
_atom_site_aniso_U_33
_atom_site_aniso_U_23
_atom_site_aniso_U_13
_atom_site_aniso_U_12
Fe1_1 0.0272(3) 0.0192(3) 0.0278(3) 0.0113(2) 0.0040(2) 0.0040(2)
Fe2_1 0.0208(3) 0.0230(3) 0.0356(3) 0.0185(2) 0.0059(2) 0.0053(2)
Fe3_1 0.0227(3) 0.0190(3) 0.0295(3) 0.0135(2) 0.0027(2) 0.0048(2)
Fe4_1 0.0200(3) 0.0212(3) 0.0271(3) 0.0107(2) 0.0035(2) 0.0051(2)
Fe5_1 0.0287(3) 0.0208(3) 0.0300(3) 0.0134(2) -0.0011(2) 0.0030(2)
Fe6_1 0.0226(3) 0.0302(3) 0.0302(3) 0.0169(2) 0.0025(2) 0.0056(2)
Cl1_1 0.0385(6) 0.0316(5) 0.0369(6) 0.0218(4) -0.0054(5) -0.0011(4)
Cl2_1 0.0365(6) 0.0506(6) 0.0342(6) 0.0251(5) 0.0033(5) 0.0075(5)
O134_1 0.0256(14) 0.0207(12) 0.0283(14) 0.0126(11) 0.0023(11) 0.0049(10)
O234_1 0.0202(13) 0.0230(12) 0.0286(14) 0.0158(11) 0.0038(11) 0.0041(10)
C1A_1 0.043(3) 0.0219(19) 0.031(2) 0.0129(18) 0.012(2) 0.0052(18)
O1A_1 0.0315(15) 0.0189(12) 0.0328(15) 0.0090(11) 0.0071(12) 0.0007(11)
C2A_1 0.044(3) 0.0206(19) 0.039(3) 0.0085(18) 0.009(2) 0.0009(18)
C3A_1 0.048(3) 0.041(3) 0.052(3) 0.007(2) 0.028(2) 0.000(2)
C4A_1 0.069(4) 0.046(3) 0.051(3) -0.005(2) 0.025(3) -0.006(3)
C5A_1 0.071(4) 0.032(2) 0.047(3) 0.003(2) 0.015(3) -0.007(2)
C6A_1 0.052(3) 0.024(2) 0.037(3) 0.0093(19) 0.010(2) -0.0003(19)
C21A_1 0.036(2) 0.0225(19) 0.038(2) 0.0173(18) 0.0144(19) 0.0034(17)
N22A_1 0.0323(18) 0.0154(15) 0.0269(18) 0.0089(13) 0.0059(15) 0.0011(13)
O23A_1 0.0253(14) 0.0188(12) 0.0312(15) 0.0142(11) 0.0049(11) 0.0037(10)
C24A_1 0.037(3) 0.027(2) 0.053(3) 0.015(2) 0.018(2) 0.0028(18)
C1B_1 0.035(2) 0.0214(19) 0.032(2) 0.0171(17) 0.0115(18) 0.0121(16)
O1B_1 0.0221(14) 0.0265(14) 0.0497(17) 0.0242(13) 0.0113(12) 0.0070(11)
C2B_1 0.022(2) 0.0185(17) 0.030(2) 0.0132(16) 0.0132(16) 0.0064(15)
C3B_1 0.031(2) 0.0206(18) 0.030(2) 0.0101(17) 0.0087(18) 0.0105(16)
C4B_1 0.037(2) 0.0208(19) 0.031(2) 0.0136(17) 0.0072(18) 0.0066(17)
C5B_1 0.037(2) 0.026(2) 0.034(2) 0.0133(18) 0.0100(19) 0.0171(18)
C6B_1 0.024(2) 0.032(2) 0.050(3) 0.023(2) 0.0126(19) 0.0098(17)
C21B_1 0.026(2) 0.0225(19) 0.026(2) 0.0147(16) 0.0114(16) 0.0049(15)
N22B_1 0.0240(17) 0.0203(15) 0.0291(18) 0.0136(13) 0.0072(14) 0.0085(13)
O23B_1 0.0215(14) 0.0224(13) 0.0330(15) 0.0145(11) 0.0085(11) 0.0089(10)
C24B_1 0.026(2) 0.026(2) 0.045(3) 0.0163(18) 0.0052(19) 0.0081(16)
C1C_1 0.030(2) 0.0210(18) 0.032(2) 0.0156(17) 0.0006(18) 0.0087(16)
C2C_1 0.034(2) 0.0216(19) 0.032(2) 0.0121(17) -0.0030(18) 0.0057(17)
C3C_1 0.030(2) 0.025(2) 0.043(3) 0.0195(19) -0.013(2) -0.0042(17)
C4C_1 0.027(2) 0.025(2) 0.046(3) 0.0238(19) -0.006(2) 0.0033(17)
C5C_1 0.027(2) 0.0242(19) 0.041(2) 0.0214(18) 0.0054(18) 0.0049(16)
C6C_1 0.024(2) 0.0225(19) 0.036(2) 0.0147(17) -0.0054(18) 0.0048(16)
C11C_1 0.030(2) 0.0181(18) 0.032(2) 0.0164(17) -0.0038(19) 0.0058(16)
O12C_1 0.0272(15) 0.0227(13) 0.0303(15) 0.0111(12) 0.0029(12) 0.0030(11)
O13C_1 0.0233(14) 0.0267(13) 0.0292(15) 0.0123(12) -0.0019(12) 0.0025(11)
N41C_1 0.026(2) 0.0312(19) 0.065(3) 0.0333(19) -0.010(2) -0.0008(16)
O42C_1 0.0315(17) 0.0497(18) 0.068(2) 0.0386(17) -0.0193(16) -0.0131(14)
O43C_1 0.0218(16) 0.0386(17) 0.089(3) 0.0297(18) 0.0076(17) 0.0090(13)
C1D_1 0.024(2) 0.0233(18) 0.022(2) 0.0086(16) 0.0045(16) 0.0054(15)
C2D_1 0.031(2) 0.0250(19) 0.029(2) 0.0135(17) -0.0027(18) 0.0009(17)
C3D_1 0.047(3) 0.0215(19) 0.028(2) 0.0109(17) 0.0005(19) 0.0022(18)
C4D_1 0.034(2) 0.029(2) 0.028(2) 0.0082(18) -0.0044(19) -0.0051(17)
C5D_1 0.028(2) 0.034(2) 0.037(2) 0.0151(19) -0.0018(19) 0.0027(18)
C6D_1 0.035(2) 0.0242(19) 0.034(2) 0.0152(17) -0.0017(19) 0.0060(17)
C11D_1 0.028(2) 0.0201(18) 0.024(2) 0.0087(16) 0.0073(17) 0.0033(16)
O12D_1 0.0232(14) 0.0207(12) 0.0357(15) 0.0158(11) 0.0030(12) 0.0057(10)
O13D_1 0.0221(14) 0.0248(13) 0.0394(16) 0.0212(12) 0.0027(12) 0.0032(11)
N41D_1 0.042(2) 0.034(2) 0.032(2) 0.0074(17) -0.0052(17) -0.0106(17)
O42D_1 0.063(2) 0.0489(19) 0.050(2) 0.0230(16) -0.0170(17) -0.0274(16)
O43D_1 0.0307(18) 0.0485(19) 0.064(2) 0.0147(17) -0.0097(16) -0.0083(14)
C1E_1 0.031(2) 0.028(2) 0.029(2) 0.0081(17) -0.0013(18) 0.0103(17)
C2E_1 0.023(2) 0.028(2) 0.050(3) 0.003(2) -0.003(2) 0.0014(17)
C3E_1 0.034(3) 0.026(2) 0.065(3) 0.002(2) -0.015(2) 0.0074(19)
C4E_1 0.055(3) 0.021(2) 0.056(3) 0.003(2) -0.013(2) 0.017(2)
C5E_1 0.070(4) 0.029(2) 0.075(4) -0.003(2) -0.033(3) 0.010(2)
C6E_1 0.055(3) 0.035(2) 0.053(3) 0.008(2) -0.020(2) 0.013(2)
C11E_1 0.030(2) 0.0238(19) 0.034(2) 0.0128(18) 0.0068(19) 0.0068(17)
O12E_1 0.0256(14) 0.0250(13) 0.0262(14) 0.0062(12) 0.0043(12) 0.0088(11)
O13E_1 0.0260(15) 0.0324(14) 0.0280(15) 0.0123(12) -0.0020(12) 0.0075(11)
N41E_1 0.079(3) 0.029(2) 0.098(4) 0.003(2) -0.038(3) 0.017(2)
O42E_1 0.067(6) 0.025(4) 0.063(5) 0.001(4) -0.021(4) 0.026(4)
O43E_1 0.172(8) 0.030(3) 0.075(5) -0.005(4) -0.055(5) 0.040(5)
O42'_1 0.063(10) 0.044(8) 0.151(17) -0.015(11) -0.041(14) 0.015(7)
O43'_1 0.038(5) 0.025(4) 0.091(7) 0.003(5) -0.008(5) 0.001(3)
C1F_1 0.044(3) 0.0211(19) 0.026(2) 0.0115(17) -0.0018(19) 0.0041(17)
C2F_1 0.075(3) 0.027(2) 0.044(3) 0.0153(19) -0.017(2) 0.010(2)
C3F_1 0.032(4) 0.030(4) 0.034(4) 0.016(3) -0.004(4) -0.003(3)
C6F_1 0.038(2) 0.030(2) 0.062(3) 0.016(2) -0.001(2) 0.0114(18)
C11F_1 0.027(2) 0.0193(18) 0.033(2) 0.0131(17) 0.0062(18) 0.0042(16)
O12F_1 0.0311(15) 0.0217(13) 0.0304(15) 0.0131(11) -0.0011(12) 0.0060(11)
O13F_1 0.0244(14) 0.0207(12) 0.0350(15) 0.0120(12) -0.0031(12) 0.0052(11)
N1G_1 0.0304(19) 0.0241(16) 0.037(2) 0.0176(15) -0.0009(16) 0.0046(14)
C2G_1 0.032(2) 0.034(2) 0.051(3) 0.018(2) -0.006(2) -0.0024(19)
C3G_1 0.033(3) 0.048(3) 0.058(3) 0.030(2) -0.009(2) -0.004(2)
C4G_1 0.024(2) 0.042(3) 0.078(4) 0.036(3) -0.003(2) 0.004(2)
C5G_1 0.038(3) 0.034(2) 0.056(3) 0.030(2) 0.009(2) 0.0123(19)
C6G_1 0.031(2) 0.030(2) 0.045(3) 0.025(2) -0.002(2) 0.0034(17)
N1H_1 0.0297(19) 0.0308(17) 0.0296(19) 0.0149(15) 0.0010(15) 0.0045(14)
C2H_1 0.041(3) 0.032(2) 0.029(2) 0.0146(18) 0.0022(19) 0.0106(19)
C3H_1 0.048(3) 0.027(2) 0.037(2) 0.0146(19) 0.007(2) 0.0006(19)
C4H_1 0.044(3) 0.034(2) 0.035(2) 0.012(2) 0.000(2) -0.0105(19)
C5H_1 0.037(3) 0.040(2) 0.039(3) 0.016(2) -0.011(2) -0.006(2)
C6H_1 0.042(3) 0.033(2) 0.035(2) 0.0164(19) -0.008(2) 0.0005(19)
O1I_1 0.0369(16) 0.0219(13) 0.0266(15) 0.0111(11) 0.0012(12) 0.0044(11)
C2I_1 0.091(4) 0.031(2) 0.026(2) 0.0125(19) 0.006(2) 0.012(2)
O1J_1 0.0193(13) 0.0327(14) 0.0358(15) 0.0235(12) 0.0026(11) 0.0063(11)
C2J_1 0.024(2) 0.036(2) 0.053(3) 0.027(2) -0.009(2) 0.0017(17)
O1K_1 0.0266(14) 0.0253(13) 0.0297(15) 0.0150(12) 0.0017(12) 0.0030(11)
C2K_1 0.046(3) 0.117(5) 0.073(4) 0.074(4) 0.019(3) 0.019(3)
O1L_1 0.0170(13) 0.0341(14) 0.0313(15) 0.0198(12) 0.0059(11) 0.0051(11)
C2L_1 0.026(2) 0.052(3) 0.035(2) 0.024(2) 0.0079(19) 0.0015(19)
Fe1_2 0.0264(3) 0.0235(3) 0.0277(3) 0.0150(2) -0.0001(2) 0.0036(2)
Fe2_2 0.0228(3) 0.0311(3) 0.0270(3) 0.0137(2) -0.0016(2) 0.0021(2)
Fe3_2 0.0232(3) 0.0367(3) 0.0273(3) 0.0182(3) -0.0027(2) -0.0005(2)
Fe4_2 0.0225(3) 0.0289(3) 0.0366(3) 0.0216(3) -0.0005(2) 0.0012(2)
Fe5_2 0.0259(3) 0.0362(3) 0.0314(3) 0.0198(3) -0.0032(3) -0.0034(2)
Fe6_2 0.0250(3) 0.0354(3) 0.0398(4) 0.0233(3) 0.0002(3) -0.0021(2)
Cl1_2 0.0386(6) 0.0497(6) 0.0460(7) 0.0216(5) -0.0085(5) -0.0123(5)
Cl2_2 0.0347(6) 0.0346(5) 0.0628(7) 0.0241(5) 0.0090(5) -0.0042(4)
O134_2 0.0207(14) 0.0332(14) 0.0322(15) 0.0210(12) 0.0003(11) 0.0002(11)
O234_2 0.0222(14) 0.0322(14) 0.0317(15) 0.0203(12) -0.0002(12) -0.0006(11)
C1A_2 0.027(2) 0.0210(18) 0.031(2) 0.0132(17) -0.0038(17) 0.0006(16)
O1A_2 0.0310(15) 0.0248(13) 0.0278(14) 0.0149(11) 0.0004(12) 0.0094(11)
C2A_2 0.031(2) 0.0251(19) 0.027(2) 0.0119(17) 0.0003(18) 0.0062(17)
C3A_2 0.036(2) 0.029(2) 0.042(3) 0.0174(19) -0.003(2) 0.0081(18)
C4A_2 0.038(3) 0.036(2) 0.047(3) 0.026(2) -0.006(2) 0.007(2)
C5A_2 0.036(2) 0.041(2) 0.040(3) 0.029(2) 0.001(2) 0.0036(19)
C6A_2 0.032(2) 0.034(2) 0.029(2) 0.0181(18) 0.0014(18) 0.0035(17)
C21A_2 0.027(2) 0.0219(19) 0.030(2) 0.0084(17) -0.0021(17) -0.0006(16)
N22A_2 0.0291(18) 0.0234(16) 0.0209(17) 0.0087(13) -0.0009(14) -0.0024(13)
O23A_2 0.0253(14) 0.0301(14) 0.0244(14) 0.0149(12) 0.0009(11) 0.0049(11)
C24A_2 0.041(3) 0.042(2) 0.045(3) 0.022(2) 0.009(2) 0.015(2)
C1B_2 0.034(2) 0.0184(18) 0.032(2) 0.0123(17) -0.0078(19) 0.0015(16)
O1B_2 0.0280(15) 0.0408(15) 0.0303(16) 0.0150(13) -0.0032(12) 0.0063(12)
C2B_2 0.031(2) 0.0184(18) 0.029(2) 0.0116(16) -0.0023(18) 0.0015(16)
C3B_2 0.040(3) 0.026(2) 0.032(2) 0.0126(18) -0.0017(19) 0.0040(18)
C4B_2 0.043(3) 0.032(2) 0.037(3) 0.017(2) -0.012(2) -0.0076(19)
C5B_2 0.033(2) 0.035(2) 0.040(3) 0.021(2) -0.013(2) -0.0013(19)
C6B_2 0.039(2) 0.025(2) 0.041(3) 0.0179(19) -0.002(2) 0.0061(18)
C21B_2 0.034(2) 0.0156(17) 0.024(2) 0.0072(16) -0.0012(18) 0.0011(16)
N22B_2 0.0219(17) 0.0224(16) 0.0307(19) 0.0111(14) -0.0019(14) 0.0049(13)
O23B_2 0.0238(14) 0.0256(13) 0.0338(15) 0.0158(12) 0.0020(12) 0.0064(11)
C24B_2 0.037(2) 0.025(2) 0.027(2) 0.0096(17) -0.0056(18) 0.0052(17)
C1C_2 0.027(2) 0.028(2) 0.030(2) 0.0129(17) -0.0009(18) 0.0037(17)
C2C_2 0.035(2) 0.025(2) 0.034(2) 0.0120(18) -0.0059(19) -0.0041(17)
C3C_2 0.028(2) 0.0199(19) 0.058(3) 0.0108(19) -0.001(2) 0.0004(17)
C4C_2 0.034(2) 0.027(2) 0.049(3) 0.004(2) 0.007(2) 0.0057(18)
C5C_2 0.044(3) 0.027(2) 0.051(3) 0.007(2) 0.012(2) 0.000(2)
C6C_2 0.042(3) 0.023(2) 0.048(3) 0.0139(19) 0.011(2) 0.0057(19)
C11C_2 0.025(2) 0.028(2) 0.031(2) 0.0158(18) -0.0043(18) -0.0009(16)
O12C_2 0.0255(15) 0.0307(14) 0.0369(16) 0.0208(12) 0.0026(12) 0.0007(11)
O13C_2 0.0270(15) 0.0239(13) 0.0322(15) 0.0141(12) 0.0025(12) 0.0065(11)
N41C_2 0.037(2) 0.038(2) 0.077(3) 0.004(2) 0.016(2) 0.0030(19)
O42C_2 0.072(3) 0.0250(19) 0.177(5) 0.000(2) 0.048(3) 0.0090(18)
O43C_2 0.040(2) 0.0430(19) 0.092(3) 0.0220(18) 0.0234(19) 0.0064(16)
C1D_2 0.029(2) 0.052(3) 0.030(2) 0.017(2) -0.0023(19) 0.000(2)
C2D_2 0.040(3) 0.059(3) 0.035(3) 0.014(2) -0.005(2) 0.002(2)
C3D_2 0.033(3) 0.074(3) 0.042(3) 0.010(3) 0.010(2) 0.012(2)
C4D_2 0.043(3) 0.084(4) 0.032(3) 0.012(3) 0.014(2) 0.014(3)
C5D_2 0.043(3) 0.132(5) 0.025(3) 0.009(3) 0.000(2) 0.004(3)
C6D_2 0.040(3) 0.110(4) 0.033(3) 0.013(3) -0.003(2) 0.008(3)
C11D_2 0.030(2) 0.040(2) 0.038(3) 0.022(2) 0.007(2) 0.0050(19)
O12D_2 0.0230(15) 0.0511(17) 0.0300(15) 0.0204(13) -0.0029(12) -0.0005(13)
O13D_2 0.0281(15) 0.0414(16) 0.0244(15) 0.0111(13) -0.0019(12) 0.0000(12)
N41D_2 0.056(3) 0.129(4) 0.034(3) 0.004(3) 0.013(2) 0.011(3)
O42D_2 0.056(3) 0.152(4) 0.060(3) 0.006(3) 0.020(2) 0.031(3)
O43D_2 0.079(3) 0.178(5) 0.029(2) 0.002(3) 0.011(2) 0.012(3)
C1E_2 0.028(2) 0.034(2) 0.025(2) 0.0154(18) -0.0020(17) 0.0028(17)
C2E_2 0.026(3) 0.120(5) 0.069(3) 0.073(3) -0.010(2) -0.019(3)
C3E_2 0.028(3) 0.107(4) 0.070(4) 0.066(3) -0.014(2) -0.010(3)
C4E_2 0.031(2) 0.026(2) 0.023(2) 0.0099(17) -0.0030(17) 0.0046(17)
C5E_2 0.028(2) 0.059(3) 0.035(2) 0.031(2) 0.0041(19) -0.003(2)
C6E_2 0.020(2) 0.057(3) 0.029(2) 0.023(2) -0.0011(18) -0.0004(19)
C11E_2 0.025(2) 0.038(2) 0.033(2) 0.0200(19) -0.0016(18) 0.0019(18)
O12E_2 0.0234(15) 0.0576(18) 0.0368(17) 0.0309(15) -0.0041(13) -0.0033(13)
O13E_2 0.0234(15) 0.0441(16) 0.0304(15) 0.0216(13) -0.0025(12) -0.0001(12)
N41E_2 0.031(2) 0.0332(18) 0.0240(18) 0.0082(15) 0.0017(16) 0.0106(15)
O42E_2 0.0345(17) 0.0460(17) 0.0349(17) 0.0184(14) -0.0077(14) 0.0068(14)
O43E_2 0.0406(18) 0.0455(17) 0.0293(16) 0.0226(14) 0.0085(13) 0.0107(14)
C1F_2 0.035(2) 0.028(2) 0.035(2) 0.0214(18) -0.0020(19) 0.0003(17)
C2F_2 0.042(3) 0.055(3) 0.063(3) 0.043(3) -0.010(2) -0.002(2)
C3F_2 0.036(3) 0.050(3) 0.055(3) 0.034(2) -0.005(2) 0.003(2)
C4F_2 0.048(3) 0.030(2) 0.026(2) 0.0094(18) -0.001(2) 0.013(2)
C5F_2 0.060(3) 0.048(3) 0.039(3) 0.030(2) 0.018(2) 0.027(2)
C6F_2 0.047(3) 0.043(2) 0.038(3) 0.023(2) 0.007(2) 0.016(2)
C11F_2 0.028(2) 0.035(2) 0.045(3) 0.024(2) -0.002(2) 0.0019(18)
O12F_2 0.0271(15) 0.0361(15) 0.0469(17) 0.0296(14) -0.0029(13) -0.0013(12)
O13F_2 0.0292(16) 0.0449(16) 0.0477(18) 0.0330(14) -0.0007(14) -0.0009(13)
N41F_2 0.058(3) 0.033(2) 0.0216(19) 0.0087(16) 0.0061(18) 0.0186(19)
O42F_2 0.050(2) 0.056(2) 0.0449(19) 0.0237(16) 0.0002(16) 0.0243(17)
O43F_2 0.068(2) 0.0436(18) 0.0404(18) 0.0242(15) 0.0178(16) 0.0284(16)
N1G_2 0.0250(18) 0.043(2) 0.0338(19) 0.0246(16) -0.0024(15) 0.0002(15)
C2G_2 0.041(3) 0.044(3) 0.048(3) 0.030(2) 0.001(2) 0.000(2)
C3G_2 0.040(3) 0.062(3) 0.048(3) 0.032(2) 0.011(2) 0.009(2)
C4G_2 0.045(3) 0.062(3) 0.048(3) 0.024(3) 0.001(2) 0.019(2)
C5G_2 0.036(3) 0.048(3) 0.048(3) 0.023(2) 0.004(2) 0.010(2)
C6G_2 0.034(2) 0.040(2) 0.033(2) 0.020(2) -0.0048(19) -0.0034(19)
N1H_2 0.031(2) 0.041(2) 0.035(2) 0.0200(17) -0.0020(16) -0.0118(16)
C2H_2 0.043(3) 0.055(3) 0.033(3) 0.009(2) -0.005(2) -0.007(2)
C3H_2 0.049(3) 0.073(4) 0.043(3) 0.004(3) 0.011(3) -0.017(3)
C4H_2 0.069(4) 0.119(5) 0.038(3) 0.009(3) 0.012(3) -0.031(4)
C5H_2 0.075(5) 0.162(7) 0.034(3) 0.016(4) -0.004(3) -0.058(4)
C6H_2 0.046(3) 0.093(4) 0.043(3) 0.027(3) -0.005(3) -0.032(3)
O1I_2 0.0265(15) 0.0278(13) 0.0332(15) 0.0179(12) -0.0025(12) -0.0040(11)
C2I_2 0.077(4) 0.041(3) 0.056(3) 0.028(2) -0.019(3) -0.022(2)
O1J_2 0.0265(15) 0.0324(14) 0.0363(16) 0.0171(12) -0.0039(12) -0.0032(11)
C2J_2 0.041(7) 0.055(7) 0.054(7) 0.029(6) -0.006(5) -0.020(6)
C2J'_2 0.014(5) 0.059(7) 0.048(7) 0.034(6) -0.011(5) -0.008(4)
O1K_2 0.0316(16) 0.0377(15) 0.0317(16) 0.0157(13) -0.0016(13) 0.0001(12)
C2K_2 0.055(3) 0.049(3) 0.082(4) 0.010(3) 0.009(3) -0.002(3)
O1L_2 0.0267(15) 0.0307(14) 0.0413(16) 0.0190(13) 0.0007(13) -0.0027(11)
C2L_2 0.037(4) 0.035(3) 0.055(4) 0.016(3) -0.002(3) -0.010(3)
C2L'_2 0.034(8) 0.058(8) 0.034(7) 0.009(6) 0.020(6) -0.014(7)
Fe1_3 0.0256(3) 0.0259(3) 0.0280(3) 0.0126(2) 0.0015(2) 0.0045(2)
Fe2_3 0.0190(3) 0.0296(3) 0.0233(3) 0.0066(2) 0.0009(2) 0.0037(2)
Fe3_3 0.0210(3) 0.0278(3) 0.0246(3) 0.0075(2) 0.0035(2) 0.0037(2)
Fe4_3 0.0187(3) 0.0250(3) 0.0286(3) 0.0126(2) 0.0021(2) 0.0026(2)
Fe5_3 0.0245(3) 0.0298(3) 0.0293(3) 0.0126(2) 0.0055(2) 0.0024(2)
Fe6_3 0.0263(3) 0.0295(3) 0.0298(3) 0.0123(2) 0.0064(2) 0.0051(2)
Cl1_3 0.0447(7) 0.0481(6) 0.0347(6) 0.0232(5) 0.0069(5) 0.0070(5)
Cl2_3 0.0432(6) 0.0443(6) 0.0296(6) 0.0134(5) 0.0088(5) 0.0082(5)
O134_3 0.0233(14) 0.0266(13) 0.0239(14) 0.0111(11) 0.0034(11) 0.0034(11)
O234_3 0.0179(13) 0.0276(13) 0.0259(14) 0.0110(11) 0.0023(11) 0.0037(10)
C1A_3 0.050(3) 0.023(2) 0.028(2) 0.0103(17) 0.005(2) 0.0155(19)
O1A_3 0.0359(16) 0.0278(14) 0.0355(16) 0.0158(12) 0.0005(13) 0.0057(12)
C2A_3 0.038(2) 0.028(2) 0.024(2) 0.0050(17) 0.0011(18) 0.0140(18)
C3A_3 0.054(3) 0.035(2) 0.040(3) 0.009(2) 0.000(2) 0.023(2)
C4A_3 0.066(3) 0.035(2) 0.051(3) 0.021(2) -0.004(3) 0.018(2)
C5A_3 0.073(4) 0.027(2) 0.049(3) 0.018(2) 0.000(3) 0.013(2)
C6A_3 0.048(3) 0.032(2) 0.036(2) 0.0152(19) 0.004(2) 0.007(2)
C21A_3 0.031(2) 0.032(2) 0.022(2) 0.0035(17) -0.0001(17) 0.0117(18)
N22A_3 0.035(2) 0.0257(17) 0.0247(18) 0.0070(14) -0.0051(15) 0.0030(14)
O23A_3 0.0218(14) 0.0291(14) 0.0248(14) 0.0091(11) 0.0041(11) 0.0034(11)
C24A_3 0.027(2) 0.042(2) 0.043(3) 0.018(2) 0.001(2) 0.0101(19)
C1B_3 0.032(2) 0.027(2) 0.023(2) 0.0107(17) 0.0034(17) 0.0154(17)
O1B_3 0.0237(14) 0.0374(15) 0.0267(15) 0.0043(12) -0.0009(12) 0.0112(12)
C2B_3 0.025(2) 0.028(2) 0.027(2) 0.0154(17) 0.0024(17) 0.0090(16)
C3B_3 0.041(2) 0.0205(19) 0.026(2) 0.0096(17) 0.0003(18) 0.0121(17)
C4B_3 0.052(3) 0.024(2) 0.029(2) 0.0110(18) -0.003(2) 0.014(2)
C5B_3 0.041(3) 0.041(2) 0.030(2) 0.020(2) 0.011(2) 0.025(2)
C6B_3 0.029(2) 0.036(2) 0.036(2) 0.015(2) 0.0000(19) 0.0121(18)
C21B_3 0.032(2) 0.026(2) 0.023(2) 0.0146(17) -0.0057(17) 0.0089(17)
N22B_3 0.0220(17) 0.0273(17) 0.0246(17) 0.0122(14) -0.0011(14) 0.0074(13)
O23B_3 0.0211(14) 0.0255(13) 0.0269(14) 0.0102(11) 0.0016(11) 0.0052(11)
C24B_3 0.027(2) 0.026(2) 0.036(2) 0.0124(18) -0.0017(18) 0.0038(16)
C1C_3 0.027(2) 0.0205(18) 0.025(2) 0.0053(16) 0.0061(17) 0.0051(16)
C2C_3 0.030(2) 0.030(2) 0.039(2) 0.0162(19) 0.0072(19) 0.0042(17)
C3C_3 0.036(3) 0.033(2) 0.048(3) 0.017(2) 0.006(2) -0.0064(19)
C4C_3 0.022(2) 0.029(2) 0.043(3) 0.0036(19) 0.0088(19) -0.0053(17)
C5C_3 0.022(2) 0.031(2) 0.032(2) 0.0062(18) 0.0023(18) 0.0021(17)
C6C_3 0.030(2) 0.027(2) 0.026(2) 0.0081(17) 0.0063(17) 0.0018(17)
C11C_3 0.023(2) 0.0205(18) 0.028(2) 0.0086(16) 0.0039(17) 0.0013(15)
O12C_3 0.0254(15) 0.0280(14) 0.0339(15) 0.0152(12) -0.0002(12) 0.0026(11)
O13C_3 0.0184(14) 0.0285(14) 0.0351(15) 0.0175(12) 0.0024(11) 0.0017(11)
N41C_3 0.031(2) 0.035(2) 0.065(3) 0.003(2) 0.011(2) 0.0002(18)
O42C_3 0.038(2) 0.064(2) 0.097(3) 0.027(2) 0.0192(19) -0.0202(17)
O43C_3 0.0275(18) 0.0355(18) 0.108(3) 0.0011(19) 0.0036(19) 0.0040(15)
C1D_3 0.021(2) 0.0241(19) 0.025(2) 0.0086(16) 0.0004(16) 0.0049(15)
C2D_3 0.029(2) 0.025(2) 0.026(2) 0.0039(17) 0.0038(18) 0.0018(17)
C3D_3 0.024(2) 0.031(2) 0.025(2) 0.0076(17) 0.0044(17) 0.0069(17)
C4D_3 0.023(2) 0.0234(19) 0.026(2) 0.0123(16) -0.0019(17) 0.0006(15)
C5D_3 0.029(2) 0.031(2) 0.030(2) 0.0032(18) -0.0028(19) 0.0032(18)
C6D_3 0.026(2) 0.037(2) 0.031(2) 0.0024(19) 0.0029(18) 0.0052(18)
C11D_3 0.022(2) 0.034(2) 0.026(2) 0.0111(18) 0.0004(17) 0.0060(17)
O12D_3 0.0231(14) 0.0357(15) 0.0248(15) 0.0043(12) 0.0021(12) 0.0010(12)
O13D_3 0.0251(15) 0.0340(15) 0.0251(15) 0.0065(12) 0.0009(12) 0.0039(12)
N41D_3 0.0287(19) 0.0303(18) 0.0293(19) 0.0154(16) 0.0005(16) -0.0027(15)
O42D_3 0.0285(16) 0.0414(16) 0.0390(17) 0.0152(14) 0.0034(14) -0.0036(13)
O43D_3 0.0416(18) 0.0253(15) 0.0538(19) 0.0105(14) -0.0038(15) -0.0073(13)
C1E_3 0.025(2) 0.029(2) 0.042(2) 0.0151(19) 0.0107(19) 0.0019(17)
C2E_3 0.022(2) 0.034(2) 0.042(3) 0.0089(19) 0.0042(19) 0.0035(17)
C3E_3 0.032(2) 0.031(2) 0.047(3) 0.014(2) 0.001(2) -0.0053(18)
C4E_3 0.033(3) 0.031(2) 0.072(3) 0.022(2) 0.017(2) 0.0072(19)
C5E_3 0.048(3) 0.046(3) 0.074(4) 0.029(3) 0.033(3) 0.020(2)
C6E_3 0.051(3) 0.041(3) 0.063(3) 0.028(2) 0.029(3) 0.015(2)
C11E_3 0.022(2) 0.026(2) 0.027(2) 0.0033(17) 0.0020(17) -0.0008(16)
O12E_3 0.0250(15) 0.0299(14) 0.0377(16) 0.0145(13) 0.0104(12) 0.0024(11)
O13E_3 0.0246(15) 0.0252(13) 0.0331(15) 0.0080(12) 0.0103(12) 0.0029(11)
N41E_3 0.045(3) 0.035(2) 0.095(4) 0.028(2) 0.017(2) 0.0088(19)
O42E_3 0.094(3) 0.063(2) 0.179(5) 0.065(3) 0.092(3) 0.049(2)
O43E_3 0.0406(19) 0.0375(17) 0.077(2) 0.0273(17) 0.0003(17) 0.0033(14)
C1F_3 0.024(2) 0.0228(19) 0.037(2) 0.0131(17) 0.0035(18) 0.0041(16)
C2F_3 0.035(2) 0.030(2) 0.042(3) 0.0161(19) 0.002(2) -0.0004(18)
C3F_3 0.045(3) 0.032(2) 0.048(3) 0.019(2) -0.001(2) 0.002(2)
C4F_3 0.036(3) 0.027(2) 0.069(3) 0.024(2) -0.008(2) 0.0021(19)
C5F_3 0.022(2) 0.039(3) 0.086(4) 0.026(3) 0.009(2) 0.0064(19)
C6F_3 0.032(2) 0.028(2) 0.065(3) 0.021(2) 0.006(2) 0.0020(18)
C11F_3 0.023(2) 0.029(2) 0.035(2) 0.0132(18) -0.0022(18) 0.0026(17)
O12F_3 0.0275(15) 0.0283(14) 0.0401(16) 0.0170(13) 0.0102(13) 0.0042(12)
O13F_3 0.0217(14) 0.0258(13) 0.0396(16) 0.0174(12) 0.0046(12) 0.0029(11)
N41F_3 0.041(3) 0.037(2) 0.096(4) 0.027(2) -0.005(2) 0.008(2)
O42F_3 0.082(3) 0.0399(19) 0.099(3) 0.038(2) -0.004(2) 0.0131(19)
O43F_3 0.040(2) 0.048(2) 0.141(4) 0.040(2) 0.010(2) 0.0173(17)
N1G_3 0.0324(19) 0.0313(18) 0.0292(19) 0.0143(15) 0.0071(15) 0.0024(15)
C2G_3 0.037(3) 0.035(2) 0.041(3) 0.014(2) 0.009(2) 0.0050(19)
C3G_3 0.049(3) 0.032(2) 0.045(3) 0.008(2) 0.001(2) 0.005(2)
C4G_3 0.059(3) 0.047(3) 0.053(3) 0.024(3) -0.008(3) -0.020(2)
C5G_3 0.047(3) 0.065(3) 0.054(3) 0.021(3) 0.014(2) -0.024(3)
C6G_3 0.052(3) 0.049(3) 0.038(3) 0.012(2) 0.014(2) -0.008(2)
N1H_3 0.0250(18) 0.0297(17) 0.0328(19) 0.0116(15) 0.0108(15) 0.0060(14)
C2H_3 0.031(2) 0.028(2) 0.034(2) 0.0109(18) 0.0066(19) 0.0052(17)
C3H_3 0.032(2) 0.034(2) 0.038(3) 0.006(2) 0.003(2) 0.0083(19)
C4H_3 0.036(3) 0.042(3) 0.043(3) 0.001(2) 0.008(2) 0.005(2)
C5H_3 0.032(3) 0.052(3) 0.045(3) 0.018(2) 0.012(2) -0.007(2)
C6H_3 0.043(3) 0.040(2) 0.048(3) 0.021(2) 0.005(2) 0.001(2)
O1I_3 0.0329(16) 0.0327(14) 0.0274(15) 0.0148(12) 0.0048(12) 0.0081(12)
C2I_3 0.057(3) 0.034(2) 0.029(2) 0.0143(19) 0.000(2) 0.000(2)
O1J_3 0.0242(14) 0.0335(14) 0.0229(14) 0.0080(12) 0.0071(11) 0.0047(11)
C2J_3 0.040(3) 0.044(2) 0.035(2) 0.014(2) 0.017(2) 0.006(2)
O1K_3 0.0250(14) 0.0315(14) 0.0247(14) 0.0109(12) 0.0009(11) -0.0026(11)
C2K_3 0.008(5) 0.041(5) 0.048(5) 0.026(4) -0.006(4) 0.003(4)
C2K'_3 0.011(5) 0.071(7) 0.050(6) 0.031(6) -0.009(4) 0.000(5)
O1L_3 0.0249(14) 0.0371(15) 0.0255(15) 0.0099(12) 0.0029(12) 0.0068(12)
C2L_3 0.031(4) 0.074(5) 0.027(4) 0.010(4) 0.002(3) -0.003(4)
C2L'_3 0.039(8) 0.066(10) 0.034(8) 0.003(8) 0.010(7) 0.001(9)

loop_
_atom_type_symbol
_atom_type_description
_atom_type_scat_dispersion_real
_atom_type_scat_dispersion_imag
_atom_type_scat_source
C C 0.0033 0.0016 'International Tables Vol C Tables 4.2.6.8 and 6.1.1.4'
H H 0.0000 0.0000 'International Tables Vol C Tables 4.2.6.8 and 6.1.1.4'
Cl Cl 0.1484 0.1585 'International Tables Vol C Tables 4.2.6.8 and 6.1.1.4'
Fe Fe 0.3463 0.8444 'International Tables Vol C Tables 4.2.6.8 and 6.1.1.4'
N N 0.0061 0.0033 'International Tables Vol C Tables 4.2.6.8 and 6.1.1.4'
O O 0.0106 0.0060 'International Tables Vol C Tables 4.2.6.8 and 6.1.1.4'

loop_
_geom_angle_atom_site_label_1
_geom_angle_atom_site_label_2
_geom_angle_atom_site_label_3
_geom_angle
_geom_angle_site_symmetry_1
_geom_angle_site_symmetry_3
_geom_angle_publ_flag
O1A_1 Fe1_1 O1I_1 99.21(10) . . ?
O1A_1 Fe1_1 O12C_1 92.45(11) . . ?
O1I_1 Fe1_1 O12C_1 96.41(10) . . ?
O1A_1 Fe1_1 O134_1 175.11(11) . . ?
O1I_1 Fe1_1 O134_1 79.58(10) . . ?
O12C_1 Fe1_1 O134_1 92.39(10) . . ?
O1A_1 Fe1_1 O23B_1 101.16(10) . . ?
O1I_1 Fe1_1 O23B_1 159.62(9) . . ?
O12C_1 Fe1_1 O23B_1 82.25(10) . . ?
O134_1 Fe1_1 O23B_1 80.16(9) . . ?
O1A_1 Fe1_1 N22A_1 85.07(11) . . ?
O1I_1 Fe1_1 N22A_1 95.54(11) . . ?
O12C_1 Fe1_1 N22A_1 168.04(11) . . ?
O134_1 Fe1_1 N22A_1 90.32(10) . . ?
O23B_1 Fe1_1 N22A_1 86.74(10) . . ?
O1B_1 Fe2_1 O1J_1 99.13(11) . . ?
O1B_1 Fe2_1 O13D_1 95.56(10) . . ?
O1J_1 Fe2_1 O13D_1 91.99(10) . . ?
O1B_1 Fe2_1 O23A_1 103.14(10) . . ?
O1J_1 Fe2_1 O23A_1 157.60(9) . . ?
O13D_1 Fe2_1 O23A_1 83.53(10) . . ?
O1B_1 Fe2_1 O234_1 171.45(11) . . ?
O1J_1 Fe2_1 O234_1 77.93(9) . . ?
O13D_1 Fe2_1 O234_1 92.57(9) . . ?
O23A_1 Fe2_1 O234_1 80.35(9) . . ?
O1B_1 Fe2_1 N22B_1 83.36(11) . . ?
O1J_1 Fe2_1 N22B_1 97.23(11) . . ?
O13D_1 Fe2_1 N22B_1 170.77(11) . . ?
O23A_1 Fe2_1 N22B_1 87.78(10) . . ?
O234_1 Fe2_1 N22B_1 89.03(10) . . ?
O1K_1 Fe3_1 O12D_1 99.27(11) . . ?
O1K_1 Fe3_1 O234_1 165.04(10) . . ?
O12D_1 Fe3_1 O234_1 95.04(10) . . ?
O1K_1 Fe3_1 O134_1 81.65(10) . . ?
O12D_1 Fe3_1 O134_1 177.42(9) . . ?
O234_1 Fe3_1 O134_1 83.88(10) . . ?
O1K_1 Fe3_1 O12F_1 90.37(10) . . ?
O12D_1 Fe3_1 O12F_1 87.71(10) . . ?
O234_1 Fe3_1 O12F_1 94.55(10) . . ?
O134_1 Fe3_1 O12F_1 94.70(10) . . ?
O1K_1 Fe3_1 O23A_1 94.06(10) . . ?
O12D_1 Fe3_1 O23A_1 85.38(9) . . ?
O234_1 Fe3_1 O23A_1 82.72(9) . . ?
O134_1 Fe3_1 O23A_1 92.15(9) . . ?
O12F_1 Fe3_1 O23A_1 172.32(10) . . ?
O1L_1 Fe4_1 O13C_1 99.76(10) . . ?
O1L_1 Fe4_1 O12E_1 90.60(10) . . ?
O13C_1 Fe4_1 O12E_1 85.71(10) . . ?
O1L_1 Fe4_1 O234_1 80.08(10) . . ?
O13C_1 Fe4_1 O234_1 177.67(10) . . ?
O12E_1 Fe4_1 O234_1 96.62(10) . . ?
O1L_1 Fe4_1 O134_1 163.19(10) . . ?
O13C_1 Fe4_1 O134_1 96.51(10) . . ?
O12E_1 Fe4_1 O134_1 94.83(10) . . ?
O234_1 Fe4_1 O134_1 83.49(10) . . ?
O1L_1 Fe4_1 O23B_1 94.19(10) . . ?
O13C_1 Fe4_1 O23B_1 85.50(10) . . ?
O12E_1 Fe4_1 O23B_1 170.59(10) . . ?
O234_1 Fe4_1 O23B_1 92.18(9) . . ?
O134_1 Fe4_1 O23B_1 82.84(9) . . ?
O1I_1 Fe5_1 O1K_1 96.46(10) . . ?
O1I_1 Fe5_1 O134_1 79.42(10) . . ?
O1K_1 Fe5_1 O134_1 79.41(10) . . ?
O1I_1 Fe5_1 O13F_1 168.31(11) . . ?
O1K_1 Fe5_1 O13F_1 87.87(10) . . ?
O134_1 Fe5_1 O13F_1 90.77(9) . . ?
O1I_1 Fe5_1 N1G_1 88.45(11) . . ?
O1K_1 Fe5_1 N1G_1 169.54(11) . . ?
O134_1 Fe5_1 N1G_1 92.49(11) . . ?
O13F_1 Fe5_1 N1G_1 85.62(11) . . ?
O1I_1 Fe5_1 Cl1_1 96.26(8) . . ?
O1K_1 Fe5_1 Cl1_1 95.63(8) . . ?
O134_1 Fe5_1 Cl1_1 172.92(7) . . ?
O13F_1 Fe5_1 Cl1_1 94.10(7) . . ?
N1G_1 Fe5_1 Cl1_1 93.00(9) . . ?
O1J_1 Fe6_1 O1L_1 95.99(10) . . ?
O1J_1 Fe6_1 O234_1 79.57(9) . . ?
O1L_1 Fe6_1 O234_1 79.03(10) . . ?
O1J_1 Fe6_1 O13E_1 169.46(11) . . ?
O1L_1 Fe6_1 O13E_1 87.68(10) . . ?
O234_1 Fe6_1 O13E_1 91.49(9) . . ?
O1J_1 Fe6_1 N1H_1 91.46(11) . . ?
O1L_1 Fe6_1 N1H_1 168.90(11) . . ?
O234_1 Fe6_1 N1H_1 94.31(11) . . ?
O13E_1 Fe6_1 N1H_1 83.60(11) . . ?
O1J_1 Fe6_1 Cl2_1 97.21(8) . . ?
O1L_1 Fe6_1 Cl2_1 95.88(8) . . ?
O234_1 Fe6_1 Cl2_1 173.58(7) . . ?
O13E_1 Fe6_1 Cl2_1 92.22(8) . . ?
N1H_1 Fe6_1 Cl2_1 91.31(9) . . ?
Fe3_1 O134_1 Fe4_1 95.73(10) . . ?
Fe3_1 O134_1 Fe5_1 94.68(10) . . ?
Fe4_1 O134_1 Fe5_1 156.32(13) . . ?
Fe3_1 O134_1 Fe1_1 115.63(11) . . ?
Fe4_1 O134_1 Fe1_1 96.92(10) . . ?
Fe5_1 O134_1 Fe1_1 97.63(10) . . ?
Fe3_1 O234_1 Fe4_1 95.89(10) . . ?
Fe3_1 O234_1 Fe6_1 153.68(12) . . ?
Fe4_1 O234_1 Fe6_1 96.48(10) . . ?
Fe3_1 O234_1 Fe2_1 96.77(10) . . ?
Fe4_1 O234_1 Fe2_1 115.46(11) . . ?
Fe6_1 O234_1 Fe2_1 98.73(9) . . ?
O1A_1 C1A_1 C2A_1 123.2(3) . . ?
O1A_1 C1A_1 C6A_1 116.5(4) . . ?
C2A_1 C1A_1 C6A_1 120.3(4) . . ?
C1A_1 O1A_1 Fe1_1 128.2(2) . . ?
C3A_1 C2A_1 C1A_1 118.0(4) . . ?
C3A_1 C2A_1 C21A_1 119.1(4) . . ?
C1A_1 C2A_1 C21A_1 122.8(4) . . ?
C4A_1 C3A_1 C2A_1 121.1(4) . . ?
C4A_1 C3A_1 H3A_1 119.5 . . ?
C2A_1 C3A_1 H3A_1 119.5 . . ?
C5A_1 C4A_1 C3A_1 120.3(5) . . ?
C5A_1 C4A_1 H4A_1 119.9 . . ?
C3A_1 C4A_1 H4A_1 119.9 . . ?
C4A_1 C5A_1 C6A_1 120.2(4) . . ?
C4A_1 C5A_1 H5A_1 119.9 . . ?
C6A_1 C5A_1 H5A_1 119.9 . . ?
C5A_1 C6A_1 C1A_1 119.9(4) . . ?
C5A_1 C6A_1 H6A_1 120.0 . . ?
C1A_1 C6A_1 H6A_1 120.0 . . ?
N22A_1 C21A_1 C2A_1 119.0(4) . . ?
N22A_1 C21A_1 C24A_1 120.6(4) . . ?
C2A_1 C21A_1 C24A_1 120.4(3) . . ?
C21A_1 N22A_1 O23A_1 114.5(3) . . ?
C21A_1 N22A_1 Fe1_1 129.6(3) . . ?
O23A_1 N22A_1 Fe1_1 115.8(2) . . ?
N22A_1 O23A_1 Fe3_1 116.65(18) . . ?
N22A_1 O23A_1 Fe2_1 120.32(18) . . ?
Fe3_1 O23A_1 Fe2_1 95.74(10) . . ?
C21A_1 C24A_1 H24A_1 109.5 . . ?
C21A_1 C24A_1 H24B_1 109.5 . . ?
H24A_1 C24A_1 H24B_1 109.5 . . ?
C21A_1 C24A_1 H24C_1 109.5 . . ?
H24A_1 C24A_1 H24C_1 109.5 . . ?
H24B_1 C24A_1 H24C_1 109.5 . . ?
O1B_1 C1B_1 C6B_1 117.5(3) . . ?
O1B_1 C1B_1 C2B_1 123.0(3) . . ?
C6B_1 C1B_1 C2B_1 119.4(3) . . ?
C1B_1 O1B_1 Fe2_1 130.3(2) . . ?
C3B_1 C2B_1 C1B_1 118.4(3) . . ?
C3B_1 C2B_1 C21B_1 120.1(3) . . ?
C1B_1 C2B_1 C21B_1 121.4(3) . . ?
C4B_1 C3B_1 C2B_1 121.5(4) . . ?
C4B_1 C3B_1 H3B_1 119.2 . . ?
C2B_1 C3B_1 H3B_1 119.2 . . ?
C5B_1 C4B_1 C3B_1 119.6(4) . . ?
C5B_1 C4B_1 H4B_1 120.2 . . ?
C3B_1 C4B_1 H4B_1 120.2 . . ?
C4B_1 C5B_1 C6B_1 121.2(4) . . ?
C4B_1 C5B_1 H5B_1 119.4 . . ?
C6B_1 C5B_1 H5B_1 119.4 . . ?
C1B_1 C6B_1 C5B_1 119.8(4) . . ?
C1B_1 C6B_1 H6B_1 120.1 . . ?
C5B_1 C6B_1 H6B_1 120.1 . . ?
N22B_1 C21B_1 C2B_1 119.3(3) . . ?
N22B_1 C21B_1 C24B_1 119.9(3) . . ?
C2B_1 C21B_1 C24B_1 120.7(3) . . ?
C21B_1 N22B_1 O23B_1 113.6(3) . . ?
C21B_1 N22B_1 Fe2_1 130.3(2) . . ?
O23B_1 N22B_1 Fe2_1 116.14(19) . . ?
N22B_1 O23B_1 Fe4_1 116.02(18) . . ?
N22B_1 O23B_1 Fe1_1 121.48(19) . . ?
Fe4_1 O23B_1 Fe1_1 95.68(9) . . ?
C21B_1 C24B_1 H24D_1 109.5 . . ?
C21B_1 C24B_1 H24E_1 109.5 . . ?
H24D_1 C24B_1 H24E_1 109.5 . . ?
C21B_1 C24B_1 H24F_1 109.5 . . ?
H24D_1 C24B_1 H24F_1 109.5 . . ?
H24E_1 C24B_1 H24F_1 109.5 . . ?
C2C_1 C1C_1 C6C_1 119.4(4) . . ?
C2C_1 C1C_1 C11C_1 120.0(3) . . ?
C6C_1 C1C_1 C11C_1 120.6(3) . . ?
C3C_1 C2C_1 C1C_1 120.5(4) . . ?
C3C_1 C2C_1 H2C_1 119.8 . . ?
C1C_1 C2C_1 H2C_1 119.8 . . ?
C4C_1 C3C_1 C2C_1 118.1(4) . . ?
C4C_1 C3C_1 H3C_1 121.0 . . ?
C2C_1 C3C_1 H3C_1 121.0 . . ?
C3C_1 C4C_1 C5C_1 123.3(4) . . ?
C3C_1 C4C_1 N41C_1 118.5(4) . . ?
C5C_1 C4C_1 N41C_1 118.2(4) . . ?
C6C_1 C5C_1 C4C_1 118.2(4) . . ?
C6C_1 C5C_1 H5C_1 120.9 . . ?
C4C_1 C5C_1 H5C_1 120.9 . . ?
C5C_1 C6C_1 C1C_1 120.5(4) . . ?
C5C_1 C6C_1 H6C_1 119.7 . . ?
C1C_1 C6C_1 H6C_1 119.7 . . ?
O12C_1 C11C_1 O13C_1 124.9(3) . . ?
O12C_1 C11C_1 C1C_1 117.9(3) . . ?
O13C_1 C11C_1 C1C_1 117.2(3) . . ?
C11C_1 O12C_1 Fe1_1 131.1(2) . . ?
C11C_1 O13C_1 Fe4_1 126.8(2) . . ?
O43C_1 N41C_1 O42C_1 124.2(4) . . ?
O43C_1 N41C_1 C4C_1 118.0(3) . . ?
O42C_1 N41C_1 C4C_1 117.8(4) . . ?
C6D_1 C1D_1 C2D_1 120.4(3) . . ?
C6D_1 C1D_1 C11D_1 120.3(3) . . ?
C2D_1 C1D_1 C11D_1 119.3(3) . . ?
C3D_1 C2D_1 C1D_1 120.1(3) . . ?
C3D_1 C2D_1 H2D_1 120.0 . . ?
C1D_1 C2D_1 H2D_1 120.0 . . ?
C4D_1 C3D_1 C2D_1 118.8(4) . . ?
C4D_1 C3D_1 H3D_1 120.6 . . ?
C2D_1 C3D_1 H3D_1 120.6 . . ?
C3D_1 C4D_1 C5D_1 122.0(4) . . ?
C3D_1 C4D_1 N41D_1 119.9(4) . . ?
C5D_1 C4D_1 N41D_1 118.1(4) . . ?
C6D_1 C5D_1 C4D_1 118.9(4) . . ?
C6D_1 C5D_1 H5D_1 120.5 . . ?
C4D_1 C5D_1 H5D_1 120.5 . . ?
C5D_1 C6D_1 C1D_1 119.9(4) . . ?
C5D_1 C6D_1 H6D_1 120.1 . . ?
C1D_1 C6D_1 H6D_1 120.1 . . ?
O13D_1 C11D_1 O12D_1 124.1(3) . . ?
O13D_1 C11D_1 C1D_1 118.3(3) . . ?
O12D_1 C11D_1 C1D_1 117.6(3) . . ?
C11D_1 O12D_1 Fe3_1 128.8(2) . . ?
C11D_1 O13D_1 Fe2_1 130.1(2) . . ?
O43D_1 N41D_1 O42D_1 122.8(4) . . ?
O43D_1 N41D_1 C4D_1 119.2(4) . . ?
O42D_1 N41D_1 C4D_1 118.0(4) . . ?
C2E_1 C1E_1 C6E_1 119.7(3) . . ?
C2E_1 C1E_1 C11E_1 120.5(3) . . ?
C6E_1 C1E_1 C11E_1 119.6(3) . . ?
C1E_1 C2E_1 C3E_1 121.5(4) . . ?
C1E_1 C2E_1 H2E_1 119.3 . . ?
C3E_1 C2E_1 H2E_1 119.3 . . ?
C4E_1 C3E_1 C2E_1 117.1(4) . . ?
C4E_1 C3E_1 H3E_1 121.5 . . ?
C2E_1 C3E_1 H3E_1 121.5 . . ?
C3E_1 C4E_1 C5E_1 124.1(4) . . ?
C3E_1 C4E_1 N41E_1 118.9(4) . . ?
C5E_1 C4E_1 N41E_1 116.8(4) . . ?
C4E_1 C5E_1 C6E_1 117.7(4) . . ?
C4E_1 C5E_1 H5E_1 121.2 . . ?
C6E_1 C5E_1 H5E_1 121.2 . . ?
C1E_1 C6E_1 C5E_1 119.9(4) . . ?
C1E_1 C6E_1 H6E_1 120.0 . . ?
C5E_1 C6E_1 H6E_1 120.0 . . ?
O13E_1 C11E_1 O12E_1 125.4(3) . . ?
O13E_1 C11E_1 C1E_1 117.7(3) . . ?
O12E_1 C11E_1 C1E_1 116.9(3) . . ?
C11E_1 O12E_1 Fe4_1 126.2(2) . . ?
C11E_1 O13E_1 Fe6_1 129.3(2) . . ?
O42'_1 N41E_1 O42E_1 23(2) . . ?
O42'_1 N41E_1 O43E_1 107.3(13) . . ?
O42E_1 N41E_1 O43E_1 122.9(8) . . ?
O42'_1 N41E_1 O43'_1 120.9(17) . . ?
O42E_1 N41E_1 O43'_1 113.6(11) . . ?
O43E_1 N41E_1 O43'_1 54.0(5) . . ?
O42'_1 N41E_1 C4E_1 122.8(15) . . ?
O42E_1 N41E_1 C4E_1 117.2(8) . . ?
O43E_1 N41E_1 C4E_1 117.7(5) . . ?
O43'_1 N41E_1 C4E_1 113.9(5) . . ?
C6F_1 C1F_1 C2F_1 119.2(4) . . ?
C6F_1 C1F_1 C11F_1 120.0(3) . . ?
C2F_1 C1F_1 C11F_1 120.7(3) . . ?
C1F_1 C2F_1 C3F_1 127.7(5) . . ?
C1F_1 C2F_1 C3F"_1 114.3(5) . . ?
C3F_1 C2F_1 C3F"_1 23.7(5) . . ?
C1F_1 C2F_1 H2F_1 116.2 . . ?
C3F_1 C2F_1 H2F_1 116.2 . . ?
C3F"_1 C2F_1 H2F_1 124.9 . . ?
C4F_1 C3F_1 C2F_1 111.7(7) . . ?
C4F_1 C3F_1 H3F_1 124.1 . . ?
C2F_1 C3F_1 H3F_1 124.1 . . ?
C3F_1 C4F_1 C5F_1 122.1(7) . . ?
C3F_1 C4F_1 N41F_1 119.8(7) . . ?
C5F_1 C4F_1 N41F_1 117.7(7) . . ?
C4F_1 C5F_1 C6F_1 122.1(7) . . ?
C4F_1 C5F_1 H5F_1 118.9 . . ?
C6F_1 C5F_1 H5F_1 118.9 . . ?
O42F_1 N41F_1 O43F_1 129.9(7) . . ?
O42F_1 N41F_1 C4F_1 114.7(7) . . ?
O43F_1 N41F_1 C4F_1 115.3(7) . . ?
C4F"_1 C3F"_1 C2F_1 121.9(7) . . ?
C4F"_1 C3F"_1 H3F"_1 119.0 . . ?
C2F_1 C3F"_1 H3F"_1 119.0 . . ?
C3F"_1 C4F"_1 C5F"_1 123.7(7) . . ?
C3F"_1 C4F"_1 N41"_1 117.9(7) . . ?
C5F"_1 C4F"_1 N41"_1 118.2(6) . . ?
C6F_1 C5F"_1 C4F"_1 110.0(7) . . ?
C6F_1 C5F"_1 H5F"_1 125.0 . . ?
C4F"_1 C5F"_1 H5F"_1 125.0 . . ?
O42"_1 N41"_1 O43"_1 121.2(8) . . ?
O42"_1 N41"_1 C4F"_1 120.7(8) . . ?
O43"_1 N41"_1 C4F"_1 118.0(7) . . ?
C5F"_1 C6F_1 C1F_1 127.8(5) . . ?
C5F"_1 C6F_1 C5F_1 15.1(6) . . ?
C1F_1 C6F_1 C5F_1 114.2(5) . . ?
C5F"_1 C6F_1 H6F_1 108.9 . . ?
C1F_1 C6F_1 H6F_1 122.9 . . ?
C5F_1 C6F_1 H6F_1 122.9 . . ?
O13F_1 C11F_1 O12F_1 125.9(3) . . ?
O13F_1 C11F_1 C1F_1 118.3(3) . . ?
O12F_1 C11F_1 C1F_1 115.8(3) . . ?
C11F_1 O12F_1 Fe3_1 125.4(2) . . ?
C11F_1 O13F_1 Fe5_1 129.0(2) . . ?
C6G_1 N1G_1 C2G_1 117.9(4) . . ?
C6G_1 N1G_1 Fe5_1 122.2(3) . . ?
C2G_1 N1G_1 Fe5_1 119.9(3) . . ?
N1G_1 C2G_1 C3G_1 122.4(4) . . ?
N1G_1 C2G_1 H2G_1 118.8 . . ?
C3G_1 C2G_1 H2G_1 118.8 . . ?
C4G_1 C3G_1 C2G_1 119.6(4) . . ?
C4G_1 C3G_1 H3G_1 120.2 . . ?
C2G_1 C3G_1 H3G_1 120.2 . . ?
C3G_1 C4G_1 C5G_1 118.7(4) . . ?
C3G_1 C4G_1 H4G_1 120.7 . . ?
C5G_1 C4G_1 H4G_1 120.7 . . ?
C4G_1 C5G_1 C6G_1 119.5(4) . . ?
C4G_1 C5G_1 H5G_1 120.3 . . ?
C6G_1 C5G_1 H5G_1 120.3 . . ?
N1G_1 C6G_1 C5G_1 121.9(4) . . ?
N1G_1 C6G_1 H6G_1 119.0 . . ?
C5G_1 C6G_1 H6G_1 119.0 . . ?
C2H_1 N1H_1 C6H_1 117.2(3) . . ?
C2H_1 N1H_1 Fe6_1 121.7(3) . . ?
C6H_1 N1H_1 Fe6_1 121.1(3) . . ?
N1H_1 C2H_1 C3H_1 122.6(4) . . ?
N1H_1 C2H_1 H2H_1 118.7 . . ?
C3H_1 C2H_1 H2H_1 118.7 . . ?
C2H_1 C3H_1 C4H_1 119.5(4) . . ?
C2H_1 C3H_1 H3H_1 120.2 . . ?
C4H_1 C3H_1 H3H_1 120.2 . . ?
C5H_1 C4H_1 C3H_1 118.4(4) . . ?
C5H_1 C4H_1 H4H_1 120.8 . . ?
C3H_1 C4H_1 H4H_1 120.8 . . ?
C4H_1 C5H_1 C6H_1 119.1(4) . . ?
C4H_1 C5H_1 H5H_1 120.4 . . ?
C6H_1 C5H_1 H5H_1 120.4 . . ?
N1H_1 C6H_1 C5H_1 123.1(4) . . ?
N1H_1 C6H_1 H6H_1 118.4 . . ?
C5H_1 C6H_1 H6H_1 118.4 . . ?
C2I_1 O1I_1 Fe1_1 126.6(2) . . ?
C2I_1 O1I_1 Fe5_1 126.5(2) . . ?
Fe1_1 O1I_1 Fe5_1 103.36(11) . . ?
O1I_1 C2I_1 H2I1_1 109.5 . . ?
O1I_1 C2I_1 H2I2_1 109.5 . . ?
H2I1_1 C2I_1 H2I2_1 109.5 . . ?
O1I_1 C2I_1 H2I3_1 109.5 . . ?
H2I1_1 C2I_1 H2I3_1 109.5 . . ?
H2I2_1 C2I_1 H2I3_1 109.5 . . ?
C2J_1 O1J_1 Fe6_1 132.5(2) . . ?
C2J_1 O1J_1 Fe2_1 122.0(2) . . ?
Fe6_1 O1J_1 Fe2_1 103.78(10) . . ?
O1J_1 C2J_1 H2J1_1 109.5 . . ?
O1J_1 C2J_1 H2J2_1 109.5 . . ?
H2J1_1 C2J_1 H2J2_1 109.5 . . ?
O1J_1 C2J_1 H2J3_1 109.5 . . ?
H2J1_1 C2J_1 H2J3_1 109.5 . . ?
H2J2_1 C2J_1 H2J3_1 109.5 . . ?
C2K_1 O1K_1 Fe3_1 127.1(2) . . ?
C2K_1 O1K_1 Fe5_1 133.7(3) . . ?
Fe3_1 O1K_1 Fe5_1 98.77(12) . . ?
O1K_1 C2K_1 H2K1_1 109.5 . . ?
O1K_1 C2K_1 H2K2_1 109.5 . . ?
H2K1_1 C2K_1 H2K2_1 109.5 . . ?
O1K_1 C2K_1 H2K3_1 109.5 . . ?
H2K1_1 C2K_1 H2K3_1 109.5 . . ?
H2K2_1 C2K_1 H2K3_1 109.5 . . ?
C2L_1 O1L_1 Fe4_1 124.3(2) . . ?
C2L_1 O1L_1 Fe6_1 127.1(2) . . ?
Fe4_1 O1L_1 Fe6_1 97.91(11) . . ?
O1L_1 C2L_1 H2L1_1 109.5 . . ?
O1L_1 C2L_1 H2L2_1 109.5 . . ?
H2L1_1 C2L_1 H2L2_1 109.5 . . ?
O1L_1 C2L_1 H2L3_1 109.5 . . ?
H2L1_1 C2L_1 H2L3_1 109.5 . . ?
H2L2_1 C2L_1 H2L3_1 109.5 . . ?
O1A_2 Fe1_2 O1I_2 99.11(10) . . ?
O1A_2 Fe1_2 O13C_2 92.99(10) . . ?
O1I_2 Fe1_2 O13C_2 94.64(10) . . ?
O1A_2 Fe1_2 O134_2 174.71(10) . . ?
O1I_2 Fe1_2 O134_2 79.31(10) . . ?
O13C_2 Fe1_2 O134_2 92.18(10) . . ?
O1A_2 Fe1_2 O23B_2 101.37(10) . . ?
O1I_2 Fe1_2 O23B_2 159.52(10) . . ?
O13C_2 Fe1_2 O23B_2 84.11(10) . . ?
O134_2 Fe1_2 O23B_2 80.31(10) . . ?
O1A_2 Fe1_2 N22A_2 84.12(11) . . ?
O1I_2 Fe1_2 N22A_2 97.35(11) . . ?
O13C_2 Fe1_2 N22A_2 167.97(10) . . ?
O134_2 Fe1_2 N22A_2 91.05(11) . . ?
O23B_2 Fe1_2 N22A_2 85.02(10) . . ?
O1B_2 Fe2_2 O1J_2 99.28(11) . . ?
O1B_2 Fe2_2 O13D_2 91.69(11) . . ?
O1J_2 Fe2_2 O13D_2 95.81(11) . . ?
O1B_2 Fe2_2 O234_2 174.79(11) . . ?
O1J_2 Fe2_2 O234_2 78.58(10) . . ?
O13D_2 Fe2_2 O234_2 93.25(10) . . ?
O1B_2 Fe2_2 O23A_2 102.86(10) . . ?
O1J_2 Fe2_2 O23A_2 157.81(10) . . ?
O13D_2 Fe2_2 O23A_2 82.03(10) . . ?
O234_2 Fe2_2 O23A_2 79.49(9) . . ?
O1B_2 Fe2_2 N22B_2 84.73(11) . . ?
O1J_2 Fe2_2 N22B_2 97.58(11) . . ?
O13D_2 Fe2_2 N22B_2 166.53(11) . . ?
O234_2 Fe2_2 N22B_2 90.82(10) . . ?
O23A_2 Fe2_2 N22B_2 86.10(10) . . ?
O1K_2 Fe3_2 O12D_2 98.63(11) . . ?
O1K_2 Fe3_2 O134_2 81.58(10) . . ?
O12D_2 Fe3_2 O134_2 175.61(10) . . ?
O1K_2 Fe3_2 O234_2 165.33(11) . . ?
O12D_2 Fe3_2 O234_2 95.01(11) . . ?
O134_2 Fe3_2 O234_2 84.41(10) . . ?
O1K_2 Fe3_2 O13E_2 90.44(10) . . ?
O12D_2 Fe3_2 O13E_2 88.90(10) . . ?
O134_2 Fe3_2 O13E_2 95.48(10) . . ?
O234_2 Fe3_2 O13E_2 95.22(10) . . ?
O1K_2 Fe3_2 O23A_2 94.05(10) . . ?
O12D_2 Fe3_2 O23A_2 84.32(10) . . ?
O134_2 Fe3_2 O23A_2 91.29(10) . . ?
O234_2 Fe3_2 O23A_2 81.90(9) . . ?
O13E_2 Fe3_2 O23A_2 172.36(11) . . ?
O1K_2 Fe3_2 Fe4_2 124.06(8) . . ?
O12D_2 Fe3_2 Fe4_2 137.29(8) . . ?
O134_2 Fe3_2 Fe4_2 42.59(7) . . ?
O234_2 Fe3_2 Fe4_2 42.42(7) . . ?
O13E_2 Fe3_2 Fe4_2 91.65(7) . . ?
O23A_2 Fe3_2 Fe4_2 90.95(7) . . ?
O1L_2 Fe4_2 O12C_2 99.05(11) . . ?
O1L_2 Fe4_2 O234_2 81.05(10) . . ?
O12C_2 Fe4_2 O234_2 177.22(10) . . ?
O1L_2 Fe4_2 O134_2 165.27(11) . . ?
O12C_2 Fe4_2 O134_2 95.57(10) . . ?
O234_2 Fe4_2 O134_2 84.25(10) . . ?
O1L_2 Fe4_2 O23B_2 96.73(10) . . ?
O12C_2 Fe4_2 O23B_2 85.47(10) . . ?
O234_2 Fe4_2 O23B_2 91.76(10) . . ?
O134_2 Fe4_2 O23B_2 82.60(9) . . ?
O1L_2 Fe4_2 O12F_2 89.21(10) . . ?
O12C_2 Fe4_2 O12F_2 87.84(11) . . ?
O234_2 Fe4_2 O12F_2 94.94(10) . . ?
O134_2 Fe4_2 O12F_2 93.14(10) . . ?
O23B_2 Fe4_2 O12F_2 171.67(11) . . ?
O1L_2 Fe4_2 Fe3_2 123.21(8) . . ?
O12C_2 Fe4_2 Fe3_2 137.64(7) . . ?
O234_2 Fe4_2 Fe3_2 42.51(7) . . ?
O134_2 Fe4_2 Fe3_2 42.33(7) . . ?
O23B_2 Fe4_2 Fe3_2 91.73(7) . . ?
O12F_2 Fe4_2 Fe3_2 89.88(8) . . ?
O1I_2 Fe5_2 O1K_2 96.81(10) . . ?
O1I_2 Fe5_2 O12E_2 168.41(11) . . ?
O1K_2 Fe5_2 O12E_2 86.57(11) . . ?
O1I_2 Fe5_2 O134_2 79.39(10) . . ?
O1K_2 Fe5_2 O134_2 79.32(10) . . ?
O12E_2 Fe5_2 O134_2 90.41(10) . . ?
O1I_2 Fe5_2 N1G_2 92.96(11) . . ?
O1K_2 Fe5_2 N1G_2 166.54(12) . . ?
O12E_2 Fe5_2 N1G_2 82.10(11) . . ?
O134_2 Fe5_2 N1G_2 93.48(11) . . ?
O1I_2 Fe5_2 Cl1_2 95.74(8) . . ?
O1K_2 Fe5_2 Cl1_2 95.03(8) . . ?
O12E_2 Fe5_2 Cl1_2 94.99(8) . . ?
O134_2 Fe5_2 Cl1_2 171.96(8) . . ?
N1G_2 Fe5_2 Cl1_2 93.16(9) . . ?
O1J_2 Fe6_2 O1L_2 96.42(11) . . ?
O1J_2 Fe6_2 O234_2 78.98(10) . . ?
O1L_2 Fe6_2 O234_2 79.59(10) . . ?
O1J_2 Fe6_2 O13F_2 168.16(11) . . ?
O1L_2 Fe6_2 O13F_2 87.84(11) . . ?
O234_2 Fe6_2 O13F_2 90.99(10) . . ?
O1J_2 Fe6_2 N1H_2 89.13(12) . . ?
O1L_2 Fe6_2 N1H_2 170.29(11) . . ?
O234_2 Fe6_2 N1H_2 93.72(11) . . ?
O13F_2 Fe6_2 N1H_2 85.22(12) . . ?
O1J_2 Fe6_2 Cl2_2 96.69(8) . . ?
O1L_2 Fe6_2 Cl2_2 94.52(8) . . ?
O234_2 Fe6_2 Cl2_2 172.16(8) . . ?
O13F_2 Fe6_2 Cl2_2 93.97(8) . . ?
N1H_2 Fe6_2 Cl2_2 92.73(9) . . ?
Fe3_2 O134_2 Fe4_2 95.07(10) . . ?
Fe3_2 O134_2 Fe1_2 116.07(11) . . ?
Fe4_2 O134_2 Fe1_2 96.71(10) . . ?
Fe3_2 O134_2 Fe5_2 95.21(10) . . ?
Fe4_2 O134_2 Fe5_2 156.24(13) . . ?
Fe1_2 O134_2 Fe5_2 97.89(10) . . ?
Fe4_2 O234_2 Fe3_2 95.07(10) . . ?
Fe4_2 O234_2 Fe6_2 95.56(10) . . ?
Fe3_2 O234_2 Fe6_2 153.37(13) . . ?
Fe4_2 O234_2 Fe2_2 115.30(12) . . ?
Fe3_2 O234_2 Fe2_2 98.27(10) . . ?
Fe6_2 O234_2 Fe2_2 99.11(10) . . ?
O1A_2 C1A_2 C6A_2 117.7(3) . . ?
O1A_2 C1A_2 C2A_2 123.2(3) . . ?
C6A_2 C1A_2 C2A_2 119.1(3) . . ?
C1A_2 O1A_2 Fe1_2 135.6(2) . . ?
C1A_2 C2A_2 C3A_2 117.1(4) . . ?
C1A_2 C2A_2 C21A_2 123.8(3) . . ?
C3A_2 C2A_2 C21A_2 119.0(4) . . ?
C4A_2 C3A_2 C2A_2 121.7(4) . . ?
C4A_2 C3A_2 H3A_2 119.1 . . ?
C2A_2 C3A_2 H3A_2 119.1 . . ?
C5A_2 C4A_2 C3A_2 120.3(4) . . ?
C5A_2 C4A_2 H4A_2 119.8 . . ?
C3A_2 C4A_2 H4A_2 119.8 . . ?
C4A_2 C5A_2 C6A_2 119.4(4) . . ?
C4A_2 C5A_2 H5A_2 120.3 . . ?
C6A_2 C5A_2 H5A_2 120.3 . . ?
C5A_2 C6A_2 C1A_2 122.1(4) . . ?
C5A_2 C6A_2 H6A_2 118.9 . . ?
C1A_2 C6A_2 H6A_2 118.9 . . ?
N22A_2 C21A_2 C2A_2 119.1(3) . . ?
N22A_2 C21A_2 C24A_2 120.6(4) . . ?
C2A_2 C21A_2 C24A_2 120.3(3) . . ?
C21A_2 N22A_2 O23A_2 114.2(3) . . ?
C21A_2 N22A_2 Fe1_2 131.6(3) . . ?
O23A_2 N22A_2 Fe1_2 114.2(2) . . ?
N22A_2 O23A_2 Fe3_2 119.72(19) . . ?
N22A_2 O23A_2 Fe2_2 117.63(18) . . ?
Fe3_2 O23A_2 Fe2_2 96.00(10) . . ?
C21A_2 C24A_2 H24A_2 109.5 . . ?
C21A_2 C24A_2 H24B_2 109.5 . . ?
H24A_2 C24A_2 H24B_2 109.5 . . ?
C21A_2 C24A_2 H24C_2 109.5 . . ?
H24A_2 C24A_2 H24C_2 109.5 . . ?
H24B_2 C24A_2 H24C_2 109.5 . . ?
O1B_2 C1B_2 C6B_2 118.2(4) . . ?
O1B_2 C1B_2 C2B_2 122.6(3) . . ?
C6B_2 C1B_2 C2B_2 119.2(3) . . ?
C1B_2 O1B_2 Fe2_2 131.8(2) . . ?
C3B_2 C2B_2 C1B_2 117.6(3) . . ?
C3B_2 C2B_2 C21B_2 118.8(4) . . ?
C1B_2 C2B_2 C21B_2 123.5(3) . . ?
C4B_2 C3B_2 C2B_2 122.4(4) . . ?
C4B_2 C3B_2 H3B_2 118.8 . . ?
C2B_2 C3B_2 H3B_2 118.8 . . ?
C5B_2 C4B_2 C3B_2 119.5(4) . . ?
C5B_2 C4B_2 H4B_2 120.3 . . ?
C3B_2 C4B_2 H4B_2 120.3 . . ?
C4B_2 C5B_2 C6B_2 120.1(4) . . ?
C4B_2 C5B_2 H5B_2 119.9 . . ?
C6B_2 C5B_2 H5B_2 119.9 . . ?
C5B_2 C6B_2 C1B_2 121.1(4) . . ?
C5B_2 C6B_2 H6B_2 119.4 . . ?
C1B_2 C6B_2 H6B_2 119.4 . . ?
N22B_2 C21B_2 C2B_2 118.4(3) . . ?
N22B_2 C21B_2 C24B_2 122.4(3) . . ?
C2B_2 C21B_2 C24B_2 119.1(3) . . ?
C21B_2 N22B_2 O23B_2 114.3(3) . . ?
C21B_2 N22B_2 Fe2_2 131.2(3) . . ?
O23B_2 N22B_2 Fe2_2 114.1(2) . . ?
N22B_2 O23B_2 Fe4_2 118.6(2) . . ?
N22B_2 O23B_2 Fe1_2 120.31(18) . . ?
Fe4_2 O23B_2 Fe1_2 95.91(10) . . ?
C21B_2 C24B_2 H24D_2 109.5 . . ?
C21B_2 C24B_2 H24E_2 109.5 . . ?
H24D_2 C24B_2 H24E_2 109.5 . . ?
C21B_2 C24B_2 H24F_2 109.5 . . ?
H24D_2 C24B_2 H24F_2 109.5 . . ?
H24E_2 C24B_2 H24F_2 109.5 . . ?
C6C_2 C1C_2 C2C_2 119.9(4) . . ?
C6C_2 C1C_2 C11C_2 120.2(3) . . ?
C2C_2 C1C_2 C11C_2 119.8(4) . . ?
C3C_2 C2C_2 C1C_2 120.3(4) . . ?
C3C_2 C2C_2 H2C_2 119.9 . . ?
C1C_2 C2C_2 H2C_2 119.9 . . ?
C2C_2 C3C_2 C4C_2 118.9(4) . . ?
C2C_2 C3C_2 H3C_2 120.6 . . ?
C4C_2 C3C_2 H3C_2 120.6 . . ?
C3C_2 C4C_2 C5C_2 122.8(4) . . ?
C3C_2 C4C_2 N41C_2 119.2(4) . . ?
C5C_2 C4C_2 N41C_2 118.0(4) . . ?
C4C_2 C5C_2 C6C_2 117.1(4) . . ?
C4C_2 C5C_2 H5C_2 121.4 . . ?
C6C_2 C5C_2 H5C_2 121.4 . . ?
C1C_2 C6C_2 C5C_2 121.0(4) . . ?
C1C_2 C6C_2 H6C_2 119.5 . . ?
C5C_2 C6C_2 H6C_2 119.5 . . ?
O13C_2 C11C_2 O12C_2 124.3(4) . . ?
O13C_2 C11C_2 C1C_2 118.4(3) . . ?
O12C_2 C11C_2 C1C_2 117.3(3) . . ?
C11C_2 O12C_2 Fe4_2 128.2(2) . . ?
C11C_2 O13C_2 Fe1_2 130.2(3) . . ?
O43C_2 N41C_2 O42C_2 122.6(4) . . ?
O43C_2 N41C_2 C4C_2 119.4(4) . . ?
O42C_2 N41C_2 C4C_2 118.0(4) . . ?
C2D_2 C1D_2 C6D_2 120.1(4) . . ?
C2D_2 C1D_2 C11D_2 121.4(4) . . ?
C6D_2 C1D_2 C11D_2 118.5(4) . . ?
C1D_2 C2D_2 C3D_2 120.8(4) . . ?
C1D_2 C2D_2 H2D_2 119.6 . . ?
C3D_2 C2D_2 H2D_2 119.6 . . ?
C4D_2 C3D_2 C2D_2 117.5(4) . . ?
C4D_2 C3D_2 H3D_2 121.2 . . ?
C2D_2 C3D_2 H3D_2 121.2 . . ?
C5D_2 C4D_2 C3D_2 123.2(4) . . ?
C5D_2 C4D_2 N41D_2 117.9(4) . . ?
C3D_2 C4D_2 N41D_2 118.8(4) . . ?
C4D_2 C5D_2 C6D_2 119.4(4) . . ?
C4D_2 C5D_2 H5D_2 120.3 . . ?
C6D_2 C5D_2 H5D_2 120.3 . . ?
C5D_2 C6D_2 C1D_2 118.9(4) . . ?
C5D_2 C6D_2 H6D_2 120.6 . . ?
C1D_2 C6D_2 H6D_2 120.6 . . ?
O12D_2 C11D_2 O13D_2 125.5(4) . . ?
O12D_2 C11D_2 C1D_2 117.6(4) . . ?
O13D_2 C11D_2 C1D_2 116.9(3) . . ?
C11D_2 O12D_2 Fe3_2 128.4(3) . . ?
C11D_2 O13D_2 Fe2_2 129.7(3) . . ?
O43D_2 N41D_2 O42D_2 123.9(5) . . ?
O43D_2 N41D_2 C4D_2 118.7(5) . . ?
O42D_2 N41D_2 C4D_2 117.2(4) . . ?
C2E_2 C1E_2 C6E_2 119.0(4) . . ?
C2E_2 C1E_2 C11E_2 120.2(4) . . ?
C6E_2 C1E_2 C11E_2 120.8(3) . . ?
C1E_2 C2E_2 C3E_2 122.0(4) . . ?
C1E_2 C2E_2 H2E_2 119.0 . . ?
C3E_2 C2E_2 H2E_2 119.0 . . ?
C2E_2 C3E_2 C4E_2 118.0(4) . . ?
C2E_2 C3E_2 H3E_2 121.0 . . ?
C4E_2 C3E_2 H3E_2 121.0 . . ?
C3E_2 C4E_2 C5E_2 122.0(4) . . ?
C3E_2 C4E_2 N41E_2 119.6(3) . . ?
C5E_2 C4E_2 N41E_2 118.3(4) . . ?
C4E_2 C5E_2 C6E_2 118.1(4) . . ?
C4E_2 C5E_2 H5E_2 121.0 . . ?
C6E_2 C5E_2 H5E_2 121.0 . . ?
C1E_2 C6E_2 C5E_2 120.9(4) . . ?
C1E_2 C6E_2 H6E_2 119.5 . . ?
C5E_2 C6E_2 H6E_2 119.5 . . ?
O12E_2 C11E_2 O13E_2 125.7(4) . . ?
O12E_2 C11E_2 C1E_2 117.3(3) . . ?
O13E_2 C11E_2 C1E_2 117.0(4) . . ?
C11E_2 O12E_2 Fe5_2 131.1(2) . . ?
C11E_2 O13E_2 Fe3_2 124.3(3) . . ?
O43E_2 N41E_2 O42E_2 124.4(3) . . ?
O43E_2 N41E_2 C4E_2 118.8(3) . . ?
O42E_2 N41E_2 C4E_2 116.7(3) . . ?
C6F_2 C1F_2 C2F_2 119.3(4) . . ?
C6F_2 C1F_2 C11F_2 120.6(4) . . ?
C2F_2 C1F_2 C11F_2 120.0(4) . . ?
C1F_2 C2F_2 C3F_2 121.8(4) . . ?
C1F_2 C2F_2 H2F_2 119.1 . . ?
C3F_2 C2F_2 H2F_2 119.1 . . ?
C4F_2 C3F_2 C2F_2 116.8(4) . . ?
C4F_2 C3F_2 H3F_2 121.6 . . ?
C2F_2 C3F_2 H3F_2 121.6 . . ?
C5F_2 C4F_2 C3F_2 124.0(4) . . ?
C5F_2 C4F_2 N41F_2 118.9(4) . . ?
C3F_2 C4F_2 N41F_2 117.1(4) . . ?
C4F_2 C5F_2 C6F_2 117.4(4) . . ?
C4F_2 C5F_2 H5F_2 121.3 . . ?
C6F_2 C5F_2 H5F_2 121.3 . . ?
C1F_2 C6F_2 C5F_2 120.7(4) . . ?
C1F_2 C6F_2 H6F_2 119.7 . . ?
C5F_2 C6F_2 H6F_2 119.7 . . ?
O13F_2 C11F_2 O12F_2 125.8(4) . . ?
O13F_2 C11F_2 C1F_2 117.8(4) . . ?
O12F_2 C11F_2 C1F_2 116.3(4) . . ?
C11F_2 O12F_2 Fe4_2 126.0(2) . . ?
C11F_2 O13F_2 Fe6_2 127.7(3) . . ?
O43F_2 N41F_2 O42F_2 124.9(4) . . ?
O43F_2 N41F_2 C4F_2 116.4(4) . . ?
O42F_2 N41F_2 C4F_2 118.7(4) . . ?
C6G_2 N1G_2 C2G_2 117.1(4) . . ?
C6G_2 N1G_2 Fe5_2 119.8(3) . . ?
C2G_2 N1G_2 Fe5_2 123.0(3) . . ?
N1G_2 C2G_2 C3G_2 123.1(4) . . ?
N1G_2 C2G_2 H2G_2 118.5 . . ?
C3G_2 C2G_2 H2G_2 118.5 . . ?
C2G_2 C3G_2 C4G_2 118.6(4) . . ?
C2G_2 C3G_2 H3G_2 120.7 . . ?
C4G_2 C3G_2 H3G_2 120.7 . . ?
C3G_2 C4G_2 C5G_2 119.2(4) . . ?
C3G_2 C4G_2 H4G_2 120.4 . . ?
C5G_2 C4G_2 H4G_2 120.4 . . ?
C6G_2 C5G_2 C4G_2 119.3(4) . . ?
C6G_2 C5G_2 H5G_2 120.4 . . ?
C4G_2 C5G_2 H5G_2 120.4 . . ?
N1G_2 C6G_2 C5G_2 122.8(4) . . ?
N1G_2 C6G_2 H6G_2 118.6 . . ?
C5G_2 C6G_2 H6G_2 118.6 . . ?
C6H_2 N1H_2 C2H_2 116.7(4) . . ?
C6H_2 N1H_2 Fe6_2 123.4(3) . . ?
C2H_2 N1H_2 Fe6_2 119.9(3) . . ?
N1H_2 C2H_2 C3H_2 124.2(4) . . ?
N1H_2 C2H_2 H2H_2 117.9 . . ?
C3H_2 C2H_2 H2H_2 117.9 . . ?
C4H_2 C3H_2 C2H_2 117.9(5) . . ?
C4H_2 C3H_2 H3H_2 121.0 . . ?
C2H_2 C3H_2 H3H_2 121.0 . . ?
C3H_2 C4H_2 C5H_2 118.4(5) . . ?
C3H_2 C4H_2 H4H_2 120.8 . . ?
C5H_2 C4H_2 H4H_2 120.8 . . ?
C6H_2 C5H_2 C4H_2 119.4(5) . . ?
C6H_2 C5H_2 H5H_2 120.3 . . ?
C4H_2 C5H_2 H5H_2 120.3 . . ?
N1H_2 C6H_2 C5H_2 123.3(5) . . ?
N1H_2 C6H_2 H6H_2 118.3 . . ?
C5H_2 C6H_2 H6H_2 118.3 . . ?
C2I_2 O1I_2 Fe5_2 129.7(2) . . ?
C2I_2 O1I_2 Fe1_2 125.7(2) . . ?
Fe5_2 O1I_2 Fe1_2 103.39(11) . . ?
O1I_2 C2I_2 H2I1_2 109.5 . . ?
O1I_2 C2I_2 H2I2_2 109.5 . . ?
H2I1_2 C2I_2 H2I2_2 109.5 . . ?
O1I_2 C2I_2 H2I3_2 109.5 . . ?
H2I1_2 C2I_2 H2I3_2 109.5 . . ?
H2I2_2 C2I_2 H2I3_2 109.5 . . ?
C2J'_2 O1J_2 C2J_2 27.7(6) . . ?
C2J'_2 O1J_2 Fe2_2 121.9(6) . . ?
C2J_2 O1J_2 Fe2_2 123.7(7) . . ?
C2J'_2 O1J_2 Fe6_2 134.2(6) . . ?
C2J_2 O1J_2 Fe6_2 127.1(6) . . ?
Fe2_2 O1J_2 Fe6_2 103.31(11) . . ?
O1J_2 C2J_2 H2J1_2 109.5 . . ?
O1J_2 C2J_2 H2J2_2 109.5 . . ?
H2J1_2 C2J_2 H2J2_2 109.5 . . ?
O1J_2 C2J_2 H2J3_2 109.5 . . ?
H2J1_2 C2J_2 H2J3_2 109.5 . . ?
H2J2_2 C2J_2 H2J3_2 109.5 . . ?
O1J_2 C2J'_2 H2J4_2 109.5 . . ?
O1J_2 C2J'_2 H2J5_2 109.5 . . ?
H2J4_2 C2J'_2 H2J5_2 109.5 . . ?
O1J_2 C2J'_2 H2J6_2 109.5 . . ?
H2J4_2 C2J'_2 H2J6_2 109.5 . . ?
H2J5_2 C2J'_2 H2J6_2 109.5 . . ?
C2K_2 O1K_2 Fe3_2 127.0(3) . . ?
C2K_2 O1K_2 Fe5_2 127.7(3) . . ?
Fe3_2 O1K_2 Fe5_2 98.39(11) . . ?
O1K_2 C2K_2 H2K1_2 109.5 . . ?
O1K_2 C2K_2 H2K2_2 109.5 . . ?
H2K1_2 C2K_2 H2K2_2 109.5 . . ?
O1K_2 C2K_2 H2K3_2 109.5 . . ?
H2K1_2 C2K_2 H2K3_2 109.5 . . ?
H2K2_2 C2K_2 H2K3_2 109.5 . . ?
C2L'_2 O1L_2 C2L_2 47.3(7) . . ?
C2L'_2 O1L_2 Fe4_2 126.6(6) . . ?
C2L_2 O1L_2 Fe4_2 123.1(3) . . ?
C2L'_2 O1L_2 Fe6_2 131.3(6) . . ?
C2L_2 O1L_2 Fe6_2 124.4(3) . . ?
Fe4_2 O1L_2 Fe6_2 98.48(11) . . ?
O1L_2 C2L_2 H2L1_2 109.5 . . ?
O1L_2 C2L_2 H2L2_2 109.5 . . ?
H2L1_2 C2L_2 H2L2_2 109.5 . . ?
O1L_2 C2L_2 H2L3_2 109.5 . . ?
H2L1_2 C2L_2 H2L3_2 109.5 . . ?
H2L2_2 C2L_2 H2L3_2 109.5 . . ?
O1L_2 C2L'_2 H2L4_2 109.5 . . ?
O1L_2 C2L'_2 H2L5_2 109.5 . . ?
H2L4_2 C2L'_2 H2L5_2 109.5 . . ?
O1L_2 C2L'_2 H2L6_2 109.5 . . ?
H2L4_2 C2L'_2 H2L6_2 109.5 . . ?
H2L5_2 C2L'_2 H2L6_2 109.5 . . ?
O1A_3 Fe1_3 O1I_3 99.22(11) . . ?
O1A_3 Fe1_3 O12C_3 94.34(10) . . ?
O1I_3 Fe1_3 O12C_3 94.69(10) . . ?
O1A_3 Fe1_3 O23B_3 101.57(10) . . ?
O1I_3 Fe1_3 O23B_3 159.13(10) . . ?
O12C_3 Fe1_3 O23B_3 82.00(10) . . ?
O1A_3 Fe1_3 O134_3 174.04(10) . . ?
O1I_3 Fe1_3 O134_3 79.69(10) . . ?
O12C_3 Fe1_3 O134_3 91.59(9) . . ?
O23B_3 Fe1_3 O134_3 79.81(9) . . ?
O1A_3 Fe1_3 N22A_3 84.56(11) . . ?
O1I_3 Fe1_3 N22A_3 95.22(11) . . ?
O12C_3 Fe1_3 N22A_3 170.07(11) . . ?
O23B_3 Fe1_3 N22A_3 88.54(11) . . ?
O134_3 Fe1_3 N22A_3 89.70(10) . . ?
O1B_3 Fe2_3 O1J_3 97.48(11) . . ?
O1B_3 Fe2_3 O12D_3 95.82(10) . . ?
O1J_3 Fe2_3 O12D_3 92.87(11) . . ?
O1B_3 Fe2_3 O23A_3 103.95(11) . . ?
O1J_3 Fe2_3 O23A_3 158.41(10) . . ?
O12D_3 Fe2_3 O23A_3 82.45(10) . . ?
O1B_3 Fe2_3 O234_3 171.89(10) . . ?
O1J_3 Fe2_3 O234_3 78.80(10) . . ?
O12D_3 Fe2_3 O234_3 91.58(9) . . ?
O23A_3 Fe2_3 O234_3 80.27(9) . . ?
O1B_3 Fe2_3 N22B_3 83.18(11) . . ?
O1J_3 Fe2_3 N22B_3 96.37(11) . . ?
O12D_3 Fe2_3 N22B_3 170.76(11) . . ?
O23A_3 Fe2_3 N22B_3 88.86(11) . . ?
O234_3 Fe2_3 N22B_3 90.04(10) . . ?
O1L_3 Fe3_3 O234_3 163.73(10) . . ?
O1L_3 Fe3_3 O13D_3 99.77(10) . . ?
O234_3 Fe3_3 O13D_3 95.32(10) . . ?
O1L_3 Fe3_3 O134_3 81.07(10) . . ?
O234_3 Fe3_3 O134_3 83.47(10) . . ?
O13D_3 Fe3_3 O134_3 176.00(10) . . ?
O1L_3 Fe3_3 O23A_3 92.78(10) . . ?
O234_3 Fe3_3 O23A_3 82.48(9) . . ?
O13D_3 Fe3_3 O23A_3 84.93(10) . . ?
O134_3 Fe3_3 O23A_3 91.13(9) . . ?
O1L_3 Fe3_3 O13E_3 90.91(10) . . ?
O234_3 Fe3_3 O13E_3 95.17(10) . . ?
O13D_3 Fe3_3 O13E_3 89.94(10) . . ?
O134_3 Fe3_3 O13E_3 93.97(10) . . ?
O23A_3 Fe3_3 O13E_3 174.12(11) . . ?
O1L_3 Fe3_3 Fe4_3 123.10(8) . . ?
O234_3 Fe3_3 Fe4_3 42.09(7) . . ?
O13D_3 Fe3_3 Fe4_3 137.13(8) . . ?
O134_3 Fe3_3 Fe4_3 42.17(7) . . ?
O23A_3 Fe3_3 Fe4_3 92.06(7) . . ?
O13E_3 Fe3_3 Fe4_3 89.75(7) . . ?
O1K_3 Fe4_3 O13C_3 99.58(10) . . ?
O1K_3 Fe4_3 O234_3 80.50(10) . . ?
O13C_3 Fe4_3 O234_3 176.28(9) . . ?
O1K_3 Fe4_3 O134_3 163.24(10) . . ?
O13C_3 Fe4_3 O134_3 95.59(10) . . ?
O234_3 Fe4_3 O134_3 83.90(10) . . ?
O1K_3 Fe4_3 O13F_3 90.02(10) . . ?
O13C_3 Fe4_3 O13F_3 87.70(10) . . ?
O234_3 Fe4_3 O13F_3 96.02(10) . . ?
O134_3 Fe4_3 O13F_3 97.70(10) . . ?
O1K_3 Fe4_3 O23B_3 92.47(10) . . ?
O13C_3 Fe4_3 O23B_3 84.64(10) . . ?
O234_3 Fe4_3 O23B_3 91.64(9) . . ?
O134_3 Fe4_3 O23B_3 81.86(9) . . ?
O13F_3 Fe4_3 O23B_3 172.24(10) . . ?
O1K_3 Fe4_3 Fe3_3 122.53(7) . . ?
O13C_3 Fe4_3 Fe3_3 137.88(8) . . ?
O234_3 Fe4_3 Fe3_3 42.11(7) . . ?
O134_3 Fe4_3 Fe3_3 42.59(7) . . ?
O13F_3 Fe4_3 Fe3_3 92.81(7) . . ?
O23B_3 Fe4_3 Fe3_3 92.05(7) . . ?
O1J_3 Fe5_3 O1K_3 97.11(10) . . ?
O1J_3 Fe5_3 O12F_3 169.18(10) . . ?
O1K_3 Fe5_3 O12F_3 86.50(10) . . ?
O1J_3 Fe5_3 O234_3 80.36(10) . . ?
O1K_3 Fe5_3 O234_3 78.63(10) . . ?
O12F_3 Fe5_3 O234_3 90.41(10) . . ?
O1J_3 Fe5_3 N1G_3 91.34(11) . . ?
O1K_3 Fe5_3 N1G_3 167.22(11) . . ?
O12F_3 Fe5_3 N1G_3 83.53(11) . . ?
O234_3 Fe5_3 N1G_3 93.44(11) . . ?
O1J_3 Fe5_3 Cl1_3 95.46(8) . . ?
O1K_3 Fe5_3 Cl1_3 95.88(8) . . ?
O12F_3 Fe5_3 Cl1_3 94.30(8) . . ?
O234_3 Fe5_3 Cl1_3 172.55(7) . . ?
N1G_3 Fe5_3 Cl1_3 92.82(9) . . ?
O1I_3 Fe6_3 O1L_3 97.46(10) . . ?
O1I_3 Fe6_3 O12E_3 167.57(11) . . ?
O1L_3 Fe6_3 O12E_3 88.12(10) . . ?
O1I_3 Fe6_3 O134_3 80.56(10) . . ?
O1L_3 Fe6_3 O134_3 79.21(10) . . ?
O12E_3 Fe6_3 O134_3 89.65(10) . . ?
O1I_3 Fe6_3 N1H_3 88.79(11) . . ?
O1L_3 Fe6_3 N1H_3 168.79(12) . . ?
O12E_3 Fe6_3 N1H_3 84.02(11) . . ?
O134_3 Fe6_3 N1H_3 92.74(11) . . ?
O1I_3 Fe6_3 Cl2_3 95.90(8) . . ?
O1L_3 Fe6_3 Cl2_3 97.01(8) . . ?
O12E_3 Fe6_3 Cl2_3 94.42(8) . . ?
O134_3 Fe6_3 Cl2_3 174.36(7) . . ?
N1H_3 Fe6_3 Cl2_3 91.56(9) . . ?
Fe4_3 O134_3 Fe3_3 95.25(11) . . ?
Fe4_3 O134_3 Fe6_3 155.39(13) . . ?
Fe3_3 O134_3 Fe6_3 95.65(10) . . ?
Fe4_3 O134_3 Fe1_3 97.82(10) . . ?
Fe3_3 O134_3 Fe1_3 116.10(11) . . ?
Fe6_3 O134_3 Fe1_3 97.07(10) . . ?
Fe4_3 O234_3 Fe3_3 95.80(11) . . ?
Fe4_3 O234_3 Fe5_3 96.22(10) . . ?
Fe3_3 O234_3 Fe5_3 155.40(13) . . ?
Fe4_3 O234_3 Fe2_3 115.61(11) . . ?
Fe3_3 O234_3 Fe2_3 96.89(10) . . ?
Fe5_3 O234_3 Fe2_3 97.14(10) . . ?
O1A_3 C1A_3 C6A_3 116.9(4) . . ?
O1A_3 C1A_3 C2A_3 122.6(4) . . ?
C6A_3 C1A_3 C2A_3 120.5(4) . . ?
C1A_3 O1A_3 Fe1_3 128.4(2) . . ?
C3A_3 C2A_3 C1A_3 117.0(4) . . ?
C3A_3 C2A_3 C21A_3 120.1(4) . . ?
C1A_3 C2A_3 C21A_3 122.9(3) . . ?
C4A_3 C3A_3 C2A_3 121.6(4) . . ?
C4A_3 C3A_3 H3A_3 119.2 . . ?
C2A_3 C3A_3 H3A_3 119.2 . . ?
C5A_3 C4A_3 C3A_3 120.1(4) . . ?
C5A_3 C4A_3 H4A_3 120.0 . . ?
C3A_3 C4A_3 H4A_3 120.0 . . ?
C4A_3 C5A_3 C6A_3 120.5(4) . . ?
C4A_3 C5A_3 H5A_3 119.7 . . ?
C6A_3 C5A_3 H5A_3 119.7 . . ?
C5A_3 C6A_3 C1A_3 120.1(4) . . ?
C5A_3 C6A_3 H6A_3 119.9 . . ?
C1A_3 C6A_3 H6A_3 119.9 . . ?
N22A_3 C21A_3 C2A_3 119.6(4) . . ?
N22A_3 C21A_3 C24A_3 120.0(4) . . ?
C2A_3 C21A_3 C24A_3 120.4(3) . . ?
C21A_3 N22A_3 O23A_3 114.5(3) . . ?
C21A_3 N22A_3 Fe1_3 129.9(3) . . ?
O23A_3 N22A_3 Fe1_3 115.3(2) . . ?
N22A_3 O23A_3 Fe3_3 117.48(19) . . ?
N22A_3 O23A_3 Fe2_3 119.32(18) . . ?
Fe3_3 O23A_3 Fe2_3 96.34(10) . . ?
C21A_3 C24A_3 H24A_3 109.5 . . ?
C21A_3 C24A_3 H24B_3 109.5 . . ?
H24A_3 C24A_3 H24B_3 109.5 . . ?
C21A_3 C24A_3 H24C_3 109.5 . . ?
H24A_3 C24A_3 H24C_3 109.5 . . ?
H24B_3 C24A_3 H24C_3 109.5 . . ?
O1B_3 C1B_3 C2B_3 123.8(3) . . ?
O1B_3 C1B_3 C6B_3 117.2(3) . . ?
C2B_3 C1B_3 C6B_3 119.0(3) . . ?
C1B_3 O1B_3 Fe2_3 130.8(2) . . ?
C1B_3 C2B_3 C3B_3 118.2(3) . . ?
C1B_3 C2B_3 C21B_3 121.9(3) . . ?
C3B_3 C2B_3 C21B_3 119.9(3) . . ?
C4B_3 C3B_3 C2B_3 122.2(4) . . ?
C4B_3 C3B_3 H3B_3 118.9 . . ?
C2B_3 C3B_3 H3B_3 118.9 . . ?
C3B_3 C4B_3 C5B_3 119.0(4) . . ?
C3B_3 C4B_3 H4B_3 120.5 . . ?
C5B_3 C4B_3 H4B_3 120.5 . . ?
C6B_3 C5B_3 C4B_3 120.5(4) . . ?
C6B_3 C5B_3 H5B_3 119.8 . . ?
C4B_3 C5B_3 H5B_3 119.8 . . ?
C5B_3 C6B_3 C1B_3 121.1(4) . . ?
C5B_3 C6B_3 H6B_3 119.5 . . ?
C1B_3 C6B_3 H6B_3 119.5 . . ?
N22B_3 C21B_3 C2B_3 118.5(3) . . ?
N22B_3 C21B_3 C24B_3 119.8(3) . . ?
C2B_3 C21B_3 C24B_3 121.6(3) . . ?
C21B_3 N22B_3 O23B_3 112.9(3) . . ?
C21B_3 N22B_3 Fe2_3 131.7(3) . . ?
O23B_3 N22B_3 Fe2_3 115.46(19) . . ?
N22B_3 O23B_3 Fe4_3 117.20(19) . . ?
N22B_3 O23B_3 Fe1_3 119.13(18) . . ?
Fe4_3 O23B_3 Fe1_3 96.51(10) . . ?
C21B_3 C24B_3 H24D_3 109.5 . . ?
C21B_3 C24B_3 H24E_3 109.5 . . ?
H24D_3 C24B_3 H24E_3 109.5 . . ?
C21B_3 C24B_3 H24F_3 109.5 . . ?
H24D_3 C24B_3 H24F_3 109.5 . . ?
H24E_3 C24B_3 H24F_3 109.5 . . ?
C6C_3 C1C_3 C2C_3 120.2(4) . . ?
C6C_3 C1C_3 C11C_3 120.6(3) . . ?
C2C_3 C1C_3 C11C_3 119.2(3) . . ?
C3C_3 C2C_3 C1C_3 120.8(4) . . ?
C3C_3 C2C_3 H2C_3 119.6 . . ?
C1C_3 C2C_3 H2C_3 119.6 . . ?
C2C_3 C3C_3 C4C_3 117.9(4) . . ?
C2C_3 C3C_3 H3C_3 121.1 . . ?
C4C_3 C3C_3 H3C_3 121.1 . . ?
C5C_3 C4C_3 C3C_3 123.2(4) . . ?
C5C_3 C4C_3 N41C_3 118.8(4) . . ?
C3C_3 C4C_3 N41C_3 118.1(4) . . ?
C4C_3 C5C_3 C6C_3 118.9(4) . . ?
C4C_3 C5C_3 H5C_3 120.5 . . ?
C6C_3 C5C_3 H5C_3 120.5 . . ?
C1C_3 C6C_3 C5C_3 119.0(4) . . ?
C1C_3 C6C_3 H6C_3 120.5 . . ?
C5C_3 C6C_3 H6C_3 120.5 . . ?
O12C_3 C11C_3 O13C_3 125.4(3) . . ?
O12C_3 C11C_3 C1C_3 118.0(3) . . ?
O13C_3 C11C_3 C1C_3 116.6(3) . . ?
C11C_3 O12C_3 Fe1_3 131.1(2) . . ?
C11C_3 O13C_3 Fe4_3 127.1(2) . . ?
O42C_3 N41C_3 O43C_3 124.7(4) . . ?
O42C_3 N41C_3 C4C_3 118.8(4) . . ?
O43C_3 N41C_3 C4C_3 116.5(4) . . ?
C6D_3 C1D_3 C2D_3 119.1(3) . . ?
C6D_3 C1D_3 C11D_3 121.3(3) . . ?
C2D_3 C1D_3 C11D_3 119.5(3) . . ?
C3D_3 C2D_3 C1D_3 120.5(3) . . ?
C3D_3 C2D_3 H2D_3 119.7 . . ?
C1D_3 C2D_3 H2D_3 119.7 . . ?
C2D_3 C3D_3 C4D_3 118.4(4) . . ?
C2D_3 C3D_3 H3D_3 120.8 . . ?
C4D_3 C3D_3 H3D_3 120.8 . . ?
C5D_3 C4D_3 C3D_3 122.3(3) . . ?
C5D_3 C4D_3 N41D_3 119.6(3) . . ?
C3D_3 C4D_3 N41D_3 118.1(3) . . ?
C4D_3 C5D_3 C6D_3 118.6(3) . . ?
C4D_3 C5D_3 H5D_3 120.7 . . ?
C6D_3 C5D_3 H5D_3 120.7 . . ?
C5D_3 C6D_3 C1D_3 121.0(4) . . ?
C5D_3 C6D_3 H6D_3 119.5 . . ?
C1D_3 C6D_3 H6D_3 119.5 . . ?
O12D_3 C11D_3 O13D_3 125.1(3) . . ?
O12D_3 C11D_3 C1D_3 116.7(3) . . ?
O13D_3 C11D_3 C1D_3 118.1(3) . . ?
C11D_3 O12D_3 Fe2_3 131.4(2) . . ?
C11D_3 O13D_3 Fe3_3 127.0(2) . . ?
O43D_3 N41D_3 O42D_3 123.8(3) . . ?
O43D_3 N41D_3 C4D_3 118.0(3) . . ?
O42D_3 N41D_3 C4D_3 118.2(3) . . ?
C2E_3 C1E_3 C6E_3 119.8(4) . . ?
C2E_3 C1E_3 C11E_3 121.8(4) . . ?
C6E_3 C1E_3 C11E_3 118.4(4) . . ?
C1E_3 C2E_3 C3E_3 120.6(4) . . ?
C1E_3 C2E_3 H2E_3 119.7 . . ?
C3E_3 C2E_3 H2E_3 119.7 . . ?
C4E_3 C3E_3 C2E_3 117.3(4) . . ?
C4E_3 C3E_3 H3E_3 121.4 . . ?
C2E_3 C3E_3 H3E_3 121.4 . . ?
C5E_3 C4E_3 C3E_3 123.7(4) . . ?
C5E_3 C4E_3 N41E_3 118.6(4) . . ?
C3E_3 C4E_3 N41E_3 117.6(4) . . ?
C4E_3 C5E_3 C6E_3 117.5(4) . . ?
C4E_3 C5E_3 H5E_3 121.3 . . ?
C6E_3 C5E_3 H5E_3 121.3 . . ?
C5E_3 C6E_3 C1E_3 121.1(4) . . ?
C5E_3 C6E_3 H6E_3 119.5 . . ?
C1E_3 C6E_3 H6E_3 119.5 . . ?
O13E_3 C11E_3 O12E_3 125.7(3) . . ?
O13E_3 C11E_3 C1E_3 119.1(4) . . ?
O12E_3 C11E_3 C1E_3 115.2(3) . . ?
C11E_3 O12E_3 Fe6_3 131.5(2) . . ?
C11E_3 O13E_3 Fe3_3 124.1(2) . . ?
O42E_3 N41E_3 O43E_3 124.2(4) . . ?
O42E_3 N41E_3 C4E_3 117.5(4) . . ?
O43E_3 N41E_3 C4E_3 118.2(4) . . ?
C6F_3 C1F_3 C2F_3 119.9(3) . . ?
C6F_3 C1F_3 C11F_3 121.1(4) . . ?
C2F_3 C1F_3 C11F_3 119.0(4) . . ?
C3F_3 C2F_3 C1F_3 120.7(4) . . ?
C3F_3 C2F_3 H2F_3 119.7 . . ?
C1F_3 C2F_3 H2F_3 119.7 . . ?
C4F_3 C3F_3 C2F_3 117.8(4) . . ?
C4F_3 C3F_3 H3F_3 121.1 . . ?
C2F_3 C3F_3 H3F_3 121.1 . . ?
C3F_3 C4F_3 C5F_3 123.2(4) . . ?
C3F_3 C4F_3 N41F_3 118.2(4) . . ?
C5F_3 C4F_3 N41F_3 118.6(4) . . ?
C4F_3 C5F_3 C6F_3 118.4(4) . . ?
C4F_3 C5F_3 H5F_3 120.8 . . ?
C6F_3 C5F_3 H5F_3 120.8 . . ?
C1F_3 C6F_3 C5F_3 120.0(4) . . ?
C1F_3 C6F_3 H6F_3 120.0 . . ?
C5F_3 C6F_3 H6F_3 120.0 . . ?
O12F_3 C11F_3 O13F_3 125.1(3) . . ?
O12F_3 C11F_3 C1F_3 115.4(4) . . ?
O13F_3 C11F_3 C1F_3 119.5(4) . . ?
C11F_3 O12F_3 Fe5_3 131.9(2) . . ?
C11F_3 O13F_3 Fe4_3 124.0(2) . . ?
O43F_3 N41F_3 O42F_3 124.1(4) . . ?
O43F_3 N41F_3 C4F_3 117.8(4) . . ?
O42F_3 N41F_3 C4F_3 118.1(4) . . ?
C2G_3 N1G_3 C6G_3 116.8(4) . . ?
C2G_3 N1G_3 Fe5_3 122.4(3) . . ?
C6G_3 N1G_3 Fe5_3 120.7(3) . . ?
N1G_3 C2G_3 C3G_3 122.6(4) . . ?
N1G_3 C2G_3 H2G_3 118.7 . . ?
C3G_3 C2G_3 H2G_3 118.7 . . ?
C4G_3 C3G_3 C2G_3 119.5(4) . . ?
C4G_3 C3G_3 H3G_3 120.2 . . ?
C2G_3 C3G_3 H3G_3 120.2 . . ?
C3G_3 C4G_3 C5G_3 117.9(4) . . ?
C3G_3 C4G_3 H4G_3 121.1 . . ?
C5G_3 C4G_3 H4G_3 121.1 . . ?
C6G_3 C5G_3 C4G_3 120.4(5) . . ?
C6G_3 C5G_3 H5G_3 119.8 . . ?
C4G_3 C5G_3 H5G_3 119.8 . . ?
C5G_3 C6G_3 N1G_3 122.7(4) . . ?
C5G_3 C6G_3 H6G_3 118.6 . . ?
N1G_3 C6G_3 H6G_3 118.6 . . ?
C2H_3 N1H_3 C6H_3 117.5(3) . . ?
C2H_3 N1H_3 Fe6_3 123.4(3) . . ?
C6H_3 N1H_3 Fe6_3 119.0(3) . . ?
N1H_3 C2H_3 C3H_3 123.1(4) . . ?
N1H_3 C2H_3 H2H_3 118.5 . . ?
C3H_3 C2H_3 H2H_3 118.5 . . ?
C2H_3 C3H_3 C4H_3 118.5(4) . . ?
C2H_3 C3H_3 H3H_3 120.7 . . ?
C4H_3 C3H_3 H3H_3 120.7 . . ?
C5H_3 C4H_3 C3H_3 118.6(4) . . ?
C5H_3 C4H_3 H4H_3 120.7 . . ?
C3H_3 C4H_3 H4H_3 120.7 . . ?
C4H_3 C5H_3 C6H_3 119.5(4) . . ?
C4H_3 C5H_3 H5H_3 120.3 . . ?
C6H_3 C5H_3 H5H_3 120.3 . . ?
N1H_3 C6H_3 C5H_3 122.9(4) . . ?
N1H_3 C6H_3 H6H_3 118.6 . . ?
C5H_3 C6H_3 H6H_3 118.6 . . ?
C2I_3 O1I_3 Fe6_3 127.4(2) . . ?
C2I_3 O1I_3 Fe1_3 124.8(2) . . ?
Fe6_3 O1I_3 Fe1_3 102.68(12) . . ?
O1I_3 C2I_3 H2I1_3 109.5 . . ?
O1I_3 C2I_3 H2I2_3 109.5 . . ?
H2I1_3 C2I_3 H2I2_3 109.5 . . ?
O1I_3 C2I_3 H2I3_3 109.5 . . ?
H2I1_3 C2I_3 H2I3_3 109.5 . . ?
H2I2_3 C2I_3 H2I3_3 109.5 . . ?
C2J_3 O1J_3 Fe5_3 132.7(2) . . ?
C2J_3 O1J_3 Fe2_3 123.1(2) . . ?
Fe5_3 O1J_3 Fe2_3 103.70(11) . . ?
O1J_3 C2J_3 H2J1_3 109.5 . . ?
O1J_3 C2J_3 H2J2_3 109.5 . . ?
H2J1_3 C2J_3 H2J2_3 109.5 . . ?
O1J_3 C2J_3 H2J3_3 109.5 . . ?
H2J1_3 C2J_3 H2J3_3 109.5 . . ?
H2J2_3 C2J_3 H2J3_3 109.5 . . ?
C2K'_3 O1K_3 C2K_3 28.3(4) . . ?
C2K'_3 O1K_3 Fe4_3 131.0(6) . . ?
C2K_3 O1K_3 Fe4_3 127.2(5) . . ?
C2K'_3 O1K_3 Fe5_3 128.2(6) . . ?
C2K_3 O1K_3 Fe5_3 129.8(5) . . ?
Fe4_3 O1K_3 Fe5_3 98.87(10) . . ?
O1K_3 C2K_3 H2K1_3 109.5 . . ?
O1K_3 C2K_3 H2K2_3 109.5 . . ?
H2K1_3 C2K_3 H2K2_3 109.5 . . ?
O1K_3 C2K_3 H2K3_3 109.5 . . ?
H2K1_3 C2K_3 H2K3_3 109.5 . . ?
H2K2_3 C2K_3 H2K3_3 109.5 . . ?
O1K_3 C2K'_3 H2K4_3 109.5 . . ?
O1K_3 C2K'_3 H2K5_3 109.5 . . ?
H2K4_3 C2K'_3 H2K5_3 109.5 . . ?
O1K_3 C2K'_3 H2K6_3 109.5 . . ?
H2K4_3 C2K'_3 H2K6_3 109.5 . . ?
H2K5_3 C2K'_3 H2K6_3 109.5 . . ?
C2L_3 O1L_3 C2L'_3 33.7(7) . . ?
C2L_3 O1L_3 Fe3_3 122.5(4) . . ?
C2L'_3 O1L_3 Fe3_3 126.4(8) . . ?
C2L_3 O1L_3 Fe6_3 128.7(4) . . ?
C2L'_3 O1L_3 Fe6_3 134.3(9) . . ?
Fe3_3 O1L_3 Fe6_3 98.58(11) . . ?
O1L_3 C2L_3 H2L1_3 109.5 . . ?
O1L_3 C2L_3 H2L2_3 109.5 . . ?
H2L1_3 C2L_3 H2L2_3 109.5 . . ?
O1L_3 C2L_3 H2L3_3 109.5 . . ?
H2L1_3 C2L_3 H2L3_3 109.5 . . ?
H2L2_3 C2L_3 H2L3_3 109.5 . . ?
O1L_3 C2L'_3 H2L4_3 109.5 . . ?
O1L_3 C2L'_3 H2L5_3 109.5 . . ?
H2L4_3 C2L'_3 H2L5_3 109.5 . . ?
O1L_3 C2L'_3 H2L6_3 109.5 . . ?
H2L4_3 C2L'_3 H2L6_3 109.5 . . ?
H2L5_3 C2L'_3 H2L6_3 109.5 . . ?

loop_
_geom_bond_atom_site_label_1
_geom_bond_atom_site_label_2
_geom_bond_distance
_geom_bond_site_symmetry_2
_geom_bond_publ_flag
Fe1_1 O1A_1 1.875(2) . ?
Fe1_1 O1I_1 1.971(2) . ?
Fe1_1 O12C_1 2.038(3) . ?
Fe1_1 O134_1 2.063(2) . ?
Fe1_1 O23B_1 2.088(2) . ?
Fe1_1 N22A_1 2.113(3) . ?
Fe2_1 O1B_1 1.860(2) . ?
Fe2_1 O1J_1 1.977(3) . ?
Fe2_1 O13D_1 2.038(2) . ?
Fe2_1 O23A_1 2.068(2) . ?
Fe2_1 O234_1 2.083(2) . ?
Fe2_1 N22B_1 2.111(3) . ?
Fe3_1 O1K_1 1.949(2) . ?
Fe3_1 O12D_1 2.000(2) . ?
Fe3_1 O234_1 2.002(2) . ?
Fe3_1 O134_1 2.007(2) . ?
Fe3_1 O12F_1 2.032(2) . ?
Fe3_1 O23A_1 2.050(2) . ?
Fe4_1 O1L_1 1.971(2) . ?
Fe4_1 O13C_1 2.000(2) . ?
Fe4_1 O12E_1 2.009(2) . ?
Fe4_1 O234_1 2.012(2) . ?
Fe4_1 O134_1 2.012(2) . ?
Fe4_1 O23B_1 2.027(2) . ?
Fe5_1 O1I_1 1.982(2) . ?
Fe5_1 O1K_1 1.989(2) . ?
Fe5_1 O134_1 2.059(2) . ?
Fe5_1 O13F_1 2.072(2) . ?
Fe5_1 N1G_1 2.156(3) . ?
Fe5_1 Cl1_1 2.2739(11) . ?
Fe6_1 O1J_1 1.976(2) . ?
Fe6_1 O1L_1 2.012(2) . ?
Fe6_1 O234_1 2.015(2) . ?
Fe6_1 O13E_1 2.083(2) . ?
Fe6_1 N1H_1 2.167(3) . ?
Fe6_1 Cl2_1 2.3048(11) . ?
C1A_1 O1A_1 1.347(4) . ?
C1A_1 C2A_1 1.400(6) . ?
C1A_1 C6A_1 1.402(5) . ?
C2A_1 C3A_1 1.399(6) . ?
C2A_1 C21A_1 1.481(5) . ?
C3A_1 C4A_1 1.380(6) . ?
C3A_1 H3A_1 0.9500 . ?
C4A_1 C5A_1 1.377(7) . ?
C4A_1 H4A_1 0.9500 . ?
C5A_1 C6A_1 1.379(6) . ?
C5A_1 H5A_1 0.9500 . ?
C6A_1 H6A_1 0.9500 . ?
C21A_1 N22A_1 1.303(4) . ?
C21A_1 C24A_1 1.484(5) . ?
N22A_1 O23A_1 1.404(4) . ?
C24A_1 H24A_1 0.9800 . ?
C24A_1 H24B_1 0.9800 . ?
C24A_1 H24C_1 0.9800 . ?
C1B_1 O1B_1 1.330(4) . ?
C1B_1 C6B_1 1.399(5) . ?
C1B_1 C2B_1 1.407(5) . ?
C2B_1 C3B_1 1.405(5) . ?
C2B_1 C21B_1 1.467(5) . ?
C3B_1 C4B_1 1.381(5) . ?
C3B_1 H3B_1 0.9500 . ?
C4B_1 C5B_1 1.357(5) . ?
C4B_1 H4B_1 0.9500 . ?
C5B_1 C6B_1 1.399(5) . ?
C5B_1 H5B_1 0.9500 . ?
C6B_1 H6B_1 0.9500 . ?
C21B_1 N22B_1 1.292(4) . ?
C21B_1 C24B_1 1.496(5) . ?
N22B_1 O23B_1 1.406(3) . ?
C24B_1 H24D_1 0.9800 . ?
C24B_1 H24E_1 0.9800 . ?
C24B_1 H24F_1 0.9800 . ?
C1C_1 C2C_1 1.389(5) . ?
C1C_1 C6C_1 1.402(5) . ?
C1C_1 C11C_1 1.486(5) . ?
C2C_1 C3C_1 1.388(5) . ?
C2C_1 H2C_1 0.9500 . ?
C3C_1 C4C_1 1.363(5) . ?
C3C_1 H3C_1 0.9500 . ?
C4C_1 C5C_1 1.387(5) . ?
C4C_1 N41C_1 1.489(5) . ?
C5C_1 C6C_1 1.365(5) . ?
C5C_1 H5C_1 0.9500 . ?
C6C_1 H6C_1 0.9500 . ?
C11C_1 O12C_1 1.264(4) . ?
C11C_1 O13C_1 1.274(4) . ?
N41C_1 O43C_1 1.225(4) . ?
N41C_1 O42C_1 1.225(4) . ?
C1D_1 C6D_1 1.389(5) . ?
C1D_1 C2D_1 1.396(5) . ?
C1D_1 C11D_1 1.488(5) . ?
C2D_1 C3D_1 1.381(5) . ?
C2D_1 H2D_1 0.9500 . ?
C3D_1 C4D_1 1.374(5) . ?
C3D_1 H3D_1 0.9500 . ?
C4D_1 C5D_1 1.398(5) . ?
C4D_1 N41D_1 1.459(5) . ?
C5D_1 C6D_1 1.374(5) . ?
C5D_1 H5D_1 0.9500 . ?
C6D_1 H6D_1 0.9500 . ?
C11D_1 O13D_1 1.269(4) . ?
C11D_1 O12D_1 1.274(4) . ?
N41D_1 O43D_1 1.227(4) . ?
N41D_1 O42D_1 1.230(4) . ?
C1E_1 C2E_1 1.378(5) . ?
C1E_1 C6E_1 1.385(5) . ?
C1E_1 C11E_1 1.490(5) . ?
C2E_1 C3E_1 1.389(5) . ?
C2E_1 H2E_1 0.9500 . ?
C3E_1 C4E_1 1.349(5) . ?
C3E_1 H3E_1 0.9500 . ?
C4E_1 C5E_1 1.386(6) . ?
C4E_1 N41E_1 1.481(5) . ?
C5E_1 C6E_1 1.390(6) . ?
C5E_1 H5E_1 0.9500 . ?
C6E_1 H6E_1 0.9500 . ?
C11E_1 O13E_1 1.269(4) . ?
C11E_1 O12E_1 1.272(4) . ?
N41E_1 O42'_1 1.14(3) . ?
N41E_1 O42E_1 1.226(17) . ?
N41E_1 O43E_1 1.260(7) . ?
N41E_1 O43'_1 1.373(9) . ?
C1F_1 C6F_1 1.385(5) . ?
C1F_1 C2F_1 1.391(5) . ?
C1F_1 C11F_1 1.495(5) . ?
C2F_1 C3F_1 1.403(7) . ?
C2F_1 C3F"_1 1.420(7) . ?
C2F_1 H2F_1 0.9500 . ?
C3F_1 C4F_1 1.376(9) . ?
C3F_1 H3F_1 0.9500 . ?
C4F_1 C5F_1 1.424(9) . ?
C4F_1 N41F_1 1.499(7) . ?
C5F_1 C6F_1 1.429(7) . ?
C5F_1 H5F_1 0.9500 . ?
N41F_1 O42F_1 1.205(7) . ?
N41F_1 O43F_1 1.235(7) . ?
C3F"_1 C4F"_1 1.381(9) . ?
C3F"_1 H3F"_1 0.9500 . ?
C4F"_1 C5F"_1 1.412(9) . ?
C4F"_1 N41"_1 1.497(7) . ?
C5F"_1 C6F_1 1.383(7) . ?
C5F"_1 H5F"_1 0.9500 . ?
N41"_1 O42"_1 1.180(8) . ?
N41"_1 O43"_1 1.187(7) . ?
C6F_1 H6F_1 0.9500 . ?
C11F_1 O13F_1 1.247(4) . ?
C11F_1 O12F_1 1.275(4) . ?
N1G_1 C6G_1 1.339(5) . ?
N1G_1 C2G_1 1.351(5) . ?
C2G_1 C3G_1 1.369(6) . ?
C2G_1 H2G_1 0.9500 . ?
C3G_1 C4G_1 1.368(6) . ?
C3G_1 H3G_1 0.9500 . ?
C4G_1 C5G_1 1.374(6) . ?
C4G_1 H4G_1 0.9500 . ?
C5G_1 C6G_1 1.386(5) . ?
C5G_1 H5G_1 0.9500 . ?
C6G_1 H6G_1 0.9500 . ?
N1H_1 C2H_1 1.346(5) . ?
N1H_1 C6H_1 1.351(5) . ?
C2H_1 C3H_1 1.378(6) . ?
C2H_1 H2H_1 0.9500 . ?
C3H_1 C4H_1 1.388(6) . ?
C3H_1 H3H_1 0.9500 . ?
C4H_1 C5H_1 1.374(6) . ?
C4H_1 H4H_1 0.9500 . ?
C5H_1 C6H_1 1.381(6) . ?
C5H_1 H5H_1 0.9500 . ?
C6H_1 H6H_1 0.9500 . ?
O1I_1 C2I_1 1.431(4) . ?
C2I_1 H2I1_1 0.9800 . ?
C2I_1 H2I2_1 0.9800 . ?
C2I_1 H2I3_1 0.9800 . ?
O1J_1 C2J_1 1.428(4) . ?
C2J_1 H2J1_1 0.9800 . ?
C2J_1 H2J2_1 0.9800 . ?
C2J_1 H2J3_1 0.9800 . ?
O1K_1 C2K_1 1.391(5) . ?
C2K_1 H2K1_1 0.9800 . ?
C2K_1 H2K2_1 0.9800 . ?
C2K_1 H2K3_1 0.9800 . ?
O1L_1 C2L_1 1.439(4) . ?
C2L_1 H2L1_1 0.9800 . ?
C2L_1 H2L2_1 0.9800 . ?
C2L_1 H2L3_1 0.9800 . ?
Fe1_2 O1A_2 1.877(2) . ?
Fe1_2 O1I_2 1.981(2) . ?
Fe1_2 O13C_2 2.035(2) . ?
Fe1_2 O134_2 2.056(2) . ?
Fe1_2 O23B_2 2.077(2) . ?
Fe1_2 N22A_2 2.121(3) . ?
Fe2_2 O1B_2 1.878(2) . ?
Fe2_2 O1J_2 1.980(3) . ?
Fe2_2 O13D_2 2.033(3) . ?
Fe2_2 O234_2 2.056(2) . ?
Fe2_2 O23A_2 2.100(2) . ?
Fe2_2 N22B_2 2.116(3) . ?
Fe3_2 O1K_2 1.963(3) . ?
Fe3_2 O12D_2 2.002(3) . ?
Fe3_2 O134_2 2.007(3) . ?
Fe3_2 O234_2 2.014(2) . ?
Fe3_2 O13E_2 2.026(2) . ?
Fe3_2 O23A_2 2.042(2) . ?
Fe3_2 Fe4_2 2.9684(8) . ?
Fe4_2 O1L_2 1.957(2) . ?
Fe4_2 O12C_2 1.995(3) . ?
Fe4_2 O234_2 2.010(3) . ?
Fe4_2 O134_2 2.017(2) . ?
Fe4_2 O23B_2 2.021(2) . ?
Fe4_2 O12F_2 2.029(2) . ?
Fe5_2 O1I_2 1.974(2) . ?
Fe5_2 O1K_2 2.004(3) . ?
Fe5_2 O12E_2 2.048(3) . ?
Fe5_2 O134_2 2.059(2) . ?
Fe5_2 N1G_2 2.172(3) . ?
Fe5_2 Cl1_2 2.2904(11) . ?
Fe6_2 O1J_2 1.988(2) . ?
Fe6_2 O1L_2 1.995(3) . ?
Fe6_2 O234_2 2.032(2) . ?
Fe6_2 O13F_2 2.080(3) . ?
Fe6_2 N1H_2 2.159(3) . ?
Fe6_2 Cl2_2 2.2878(11) . ?
C1A_2 O1A_2 1.315(4) . ?
C1A_2 C6A_2 1.396(5) . ?
C1A_2 C2A_2 1.411(5) . ?
C2A_2 C3A_2 1.432(5) . ?
C2A_2 C21A_2 1.464(5) . ?
C3A_2 C4A_2 1.374(6) . ?
C3A_2 H3A_2 0.9500 . ?
C4A_2 C5A_2 1.371(6) . ?
C4A_2 H4A_2 0.9500 . ?
C5A_2 C6A_2 1.383(5) . ?
C5A_2 H5A_2 0.9500 . ?
C6A_2 H6A_2 0.9500 . ?
C21A_2 N22A_2 1.301(4) . ?
C21A_2 C24A_2 1.496(5) . ?
N22A_2 O23A_2 1.400(4) . ?
C24A_2 H24A_2 0.9800 . ?
C24A_2 H24B_2 0.9800 . ?
C24A_2 H24C_2 0.9800 . ?
C1B_2 O1B_2 1.337(4) . ?
C1B_2 C6B_2 1.395(5) . ?
C1B_2 C2B_2 1.410(5) . ?
C2B_2 C3B_2 1.397(5) . ?
C2B_2 C21B_2 1.480(5) . ?
C3B_2 C4B_2 1.374(5) . ?
C3B_2 H3B_2 0.9500 . ?
C4B_2 C5B_2 1.369(6) . ?
C4B_2 H4B_2 0.9500 . ?
C5B_2 C6B_2 1.381(5) . ?
C5B_2 H5B_2 0.9500 . ?
C6B_2 H6B_2 0.9500 . ?
C21B_2 N22B_2 1.302(4) . ?
C21B_2 C24B_2 1.489(5) . ?
N22B_2 O23B_2 1.404(3) . ?
C24B_2 H24D_2 0.9800 . ?
C24B_2 H24E_2 0.9800 . ?
C24B_2 H24F_2 0.9800 . ?
C1C_2 C6C_2 1.382(5) . ?
C1C_2 C2C_2 1.393(5) . ?
C1C_2 C11C_2 1.482(5) . ?
C2C_2 C3C_2 1.363(5) . ?
C2C_2 H2C_2 0.9500 . ?
C3C_2 C4C_2 1.381(6) . ?
C3C_2 H3C_2 0.9500 . ?
C4C_2 C5C_2 1.386(5) . ?
C4C_2 N41C_2 1.463(5) . ?
C5C_2 C6C_2 1.389(6) . ?
C5C_2 H5C_2 0.9500 . ?
C6C_2 H6C_2 0.9500 . ?
C11C_2 O13C_2 1.267(4) . ?
C11C_2 O12C_2 1.278(4) . ?
N41C_2 O43C_2 1.201(5) . ?
N41C_2 O42C_2 1.232(5) . ?
C1D_2 C2D_2 1.379(6) . ?
C1D_2 C6D_2 1.389(6) . ?
C1D_2 C11D_2 1.502(6) . ?
C2D_2 C3D_2 1.391(6) . ?
C2D_2 H2D_2 0.9500 . ?
C3D_2 C4D_2 1.363(6) . ?
C3D_2 H3D_2 0.9500 . ?
C4D_2 C5D_2 1.357(6) . ?
C4D_2 N41D_2 1.477(6) . ?
C5D_2 C6D_2 1.388(6) . ?
C5D_2 H5D_2 0.9500 . ?
C6D_2 H6D_2 0.9500 . ?
C11D_2 O12D_2 1.260(4) . ?
C11D_2 O13D_2 1.267(4) . ?
N41D_2 O43D_2 1.207(5) . ?
N41D_2 O42D_2 1.223(5) . ?
C1E_2 C2E_2 1.367(5) . ?
C1E_2 C6E_2 1.374(5) . ?
C1E_2 C11E_2 1.501(5) . ?
C2E_2 C3E_2 1.371(6) . ?
C2E_2 H2E_2 0.9500 . ?
C3E_2 C4E_2 1.373(6) . ?
C3E_2 H3E_2 0.9500 . ?
C4E_2 C5E_2 1.381(5) . ?
C4E_2 N41E_2 1.473(5) . ?
C5E_2 C6E_2 1.384(5) . ?
C5E_2 H5E_2 0.9500 . ?
C6E_2 H6E_2 0.9500 . ?
C11E_2 O12E_2 1.247(4) . ?
C11E_2 O13E_2 1.278(4) . ?
N41E_2 O43E_2 1.221(4) . ?
N41E_2 O42E_2 1.239(4) . ?
C1F_2 C6F_2 1.362(5) . ?
C1F_2 C2F_2 1.380(6) . ?
C1F_2 C11F_2 1.507(5) . ?
C2F_2 C3F_2 1.381(5) . ?
C2F_2 H2F_2 0.9500 . ?
C3F_2 C4F_2 1.364(6) . ?
C3F_2 H3F_2 0.9500 . ?
C4F_2 C5F_2 1.363(6) . ?
C4F_2 N41F_2 1.491(5) . ?
C5F_2 C6F_2 1.401(5) . ?
C5F_2 H5F_2 0.9500 . ?
C6F_2 H6F_2 0.9500 . ?
C11F_2 O13F_2 1.257(5) . ?
C11F_2 O12F_2 1.267(5) . ?
N41F_2 O43F_2 1.225(4) . ?
N41F_2 O42F_2 1.226(5) . ?
N1G_2 C6G_2 1.346(5) . ?
N1G_2 C2G_2 1.364(5) . ?
C2G_2 C3G_2 1.373(6) . ?
C2G_2 H2G_2 0.9500 . ?
C3G_2 C4G_2 1.380(6) . ?
C3G_2 H3G_2 0.9500 . ?
C4G_2 C5G_2 1.381(6) . ?
C4G_2 H4G_2 0.9500 . ?
C5G_2 C6G_2 1.373(5) . ?
C5G_2 H5G_2 0.9500 . ?
C6G_2 H6G_2 0.9500 . ?
N1H_2 C6H_2 1.321(5) . ?
N1H_2 C2H_2 1.332(5) . ?
C2H_2 C3H_2 1.373(6) . ?
C2H_2 H2H_2 0.9500 . ?
C3H_2 C4H_2 1.366(7) . ?
C3H_2 H3H_2 0.9500 . ?
C4H_2 C5H_2 1.380(7) . ?
C4H_2 H4H_2 0.9500 . ?
C5H_2 C6H_2 1.357(7) . ?
C5H_2 H5H_2 0.9500 . ?
C6H_2 H6H_2 0.9500 . ?
O1I_2 C2I_2 1.424(5) . ?
C2I_2 H2I1_2 0.9800 . ?
C2I_2 H2I2_2 0.9800 . ?
C2I_2 H2I3_2 0.9800 . ?
O1J_2 C2J'_2 1.430(7) . ?
O1J_2 C2J_2 1.435(7) . ?
C2J_2 H2J1_2 0.9800 . ?
C2J_2 H2J2_2 0.9800 . ?
C2J_2 H2J3_2 0.9800 . ?
C2J'_2 H2J4_2 0.9800 . ?
C2J'_2 H2J5_2 0.9800 . ?
C2J'_2 H2J6_2 0.9800 . ?
O1K_2 C2K_2 1.415(5) . ?
C2K_2 H2K1_2 0.9800 . ?
C2K_2 H2K2_2 0.9800 . ?
C2K_2 H2K3_2 0.9800 . ?
O1L_2 C2L'_2 1.423(9) . ?
O1L_2 C2L_2 1.434(6) . ?
C2L_2 H2L1_2 0.9800 . ?
C2L_2 H2L2_2 0.9800 . ?
C2L_2 H2L3_2 0.9800 . ?
C2L'_2 H2L4_2 0.9800 . ?
C2L'_2 H2L5_2 0.9800 . ?
C2L'_2 H2L6_2 0.9800 . ?
Fe1_3 O1A_3 1.885(2) . ?
Fe1_3 O1I_3 1.975(3) . ?
Fe1_3 O12C_3 2.036(2) . ?
Fe1_3 O23B_3 2.069(3) . ?
Fe1_3 O134_3 2.076(2) . ?
Fe1_3 N22A_3 2.116(3) . ?
Fe2_3 O1B_3 1.868(2) . ?
Fe2_3 O1J_3 1.982(3) . ?
Fe2_3 O12D_3 2.023(2) . ?
Fe2_3 O23A_3 2.060(3) . ?
Fe2_3 O234_3 2.089(2) . ?
Fe2_3 N22B_3 2.098(3) . ?
Fe3_3 O1L_3 1.956(3) . ?
Fe3_3 O234_3 2.005(2) . ?
Fe3_3 O13D_3 2.011(3) . ?
Fe3_3 O134_3 2.021(2) . ?
Fe3_3 O23A_3 2.052(2) . ?
Fe3_3 O13E_3 2.056(2) . ?
Fe3_3 Fe4_3 2.9745(7) . ?
Fe4_3 O1K_3 1.966(3) . ?
Fe4_3 O13C_3 1.998(2) . ?
Fe4_3 O234_3 2.004(2) . ?
Fe4_3 O134_3 2.005(2) . ?
Fe4_3 O13F_3 2.043(2) . ?
Fe4_3 O23B_3 2.054(2) . ?
Fe5_3 O1J_3 1.960(2) . ?
Fe5_3 O1K_3 2.003(2) . ?
Fe5_3 O12F_3 2.035(2) . ?
Fe5_3 O234_3 2.046(2) . ?
Fe5_3 N1G_3 2.167(3) . ?
Fe5_3 Cl1_3 2.2911(12) . ?
Fe6_3 O1I_3 1.975(2) . ?
Fe6_3 O1L_3 2.015(3) . ?
Fe6_3 O12E_3 2.023(3) . ?
Fe6_3 O134_3 2.041(2) . ?
Fe6_3 N1H_3 2.174(3) . ?
Fe6_3 Cl2_3 2.2776(12) . ?
C1A_3 O1A_3 1.349(4) . ?
C1A_3 C6A_3 1.393(6) . ?
C1A_3 C2A_3 1.416(6) . ?
C2A_3 C3A_3 1.406(5) . ?
C2A_3 C21A_3 1.453(6) . ?
C3A_3 C4A_3 1.396(6) . ?
C3A_3 H3A_3 0.9500 . ?
C4A_3 C5A_3 1.356(6) . ?
C4A_3 H4A_3 0.9500 . ?
C5A_3 C6A_3 1.393(5) . ?
C5A_3 H5A_3 0.9500 . ?
C6A_3 H6A_3 0.9500 . ?
C21A_3 N22A_3 1.292(4) . ?
C21A_3 C24A_3 1.527(5) . ?
N22A_3 O23A_3 1.404(4) . ?
C24A_3 H24A_3 0.9800 . ?
C24A_3 H24B_3 0.9800 . ?
C24A_3 H24C_3 0.9800 . ?
C1B_3 O1B_3 1.322(4) . ?
C1B_3 C2B_3 1.393(5) . ?
C1B_3 C6B_3 1.405(5) . ?
C2B_3 C3B_3 1.414(5) . ?
C2B_3 C21B_3 1.472(5) . ?
C3B_3 C4B_3 1.365(5) . ?
C3B_3 H3B_3 0.9500 . ?
C4B_3 C5B_3 1.384(6) . ?
C4B_3 H4B_3 0.9500 . ?
C5B_3 C6B_3 1.372(5) . ?
C5B_3 H5B_3 0.9500 . ?
C6B_3 H6B_3 0.9500 . ?
C21B_3 N22B_3 1.296(4) . ?
C21B_3 C24B_3 1.496(5) . ?
N22B_3 O23B_3 1.408(4) . ?
C24B_3 H24D_3 0.9800 . ?
C24B_3 H24E_3 0.9800 . ?
C24B_3 H24F_3 0.9800 . ?
C1C_3 C6C_3 1.390(5) . ?
C1C_3 C2C_3 1.394(5) . ?
C1C_3 C11C_3 1.492(5) . ?
C2C_3 C3C_3 1.373(5) . ?
C2C_3 H2C_3 0.9500 . ?
C3C_3 C4C_3 1.377(6) . ?
C3C_3 H3C_3 0.9500 . ?
C4C_3 C5C_3 1.369(6) . ?
C4C_3 N41C_3 1.492(5) . ?
C5C_3 C6C_3 1.392(5) . ?
C5C_3 H5C_3 0.9500 . ?
C6C_3 H6C_3 0.9500 . ?
C11C_3 O12C_3 1.254(4) . ?
C11C_3 O13C_3 1.279(4) . ?
N41C_3 O42C_3 1.203(5) . ?
N41C_3 O43C_3 1.228(5) . ?
C1D_3 C6D_3 1.386(5) . ?
C1D_3 C2D_3 1.396(5) . ?
C1D_3 C11D_3 1.499(5) . ?
C2D_3 C3D_3 1.369(5) . ?
C2D_3 H2D_3 0.9500 . ?
C3D_3 C4D_3 1.388(5) . ?
C3D_3 H3D_3 0.9500 . ?
C4D_3 C5D_3 1.369(5) . ?
C4D_3 N41D_3 1.474(5) . ?
C5D_3 C6D_3 1.369(5) . ?
C5D_3 H5D_3 0.9500 . ?
C6D_3 H6D_3 0.9500 . ?
C11D_3 O12D_3 1.258(4) . ?
C11D_3 O13D_3 1.266(4) . ?
N41D_3 O43D_3 1.223(4) . ?
N41D_3 O42D_3 1.223(4) . ?
C1E_3 C2E_3 1.376(5) . ?
C1E_3 C6E_3 1.383(5) . ?
C1E_3 C11E_3 1.501(5) . ?
C2E_3 C3E_3 1.389(5) . ?
C2E_3 H2E_3 0.9500 . ?
C3E_3 C4E_3 1.382(6) . ?
C3E_3 H3E_3 0.9500 . ?
C4E_3 C5E_3 1.369(6) . ?
C4E_3 N41E_3 1.490(5) . ?
C5E_3 C6E_3 1.378(6) . ?
C5E_3 H5E_3 0.9500 . ?
C6E_3 H6E_3 0.9500 . ?
C11E_3 O13E_3 1.266(4) . ?
C11E_3 O12E_3 1.267(4) . ?
N41E_3 O42E_3 1.213(5) . ?
N41E_3 O43E_3 1.218(5) . ?
C1F_3 C6F_3 1.381(5) . ?
C1F_3 C2F_3 1.398(5) . ?
C1F_3 C11F_3 1.491(5) . ?
C2F_3 C3F_3 1.380(5) . ?
C2F_3 H2F_3 0.9500 . ?
C3F_3 C4F_3 1.372(6) . ?
C3F_3 H3F_3 0.9500 . ?
C4F_3 C5F_3 1.378(6) . ?
C4F_3 N41F_3 1.487(5) . ?
C5F_3 C6F_3 1.387(5) . ?
C5F_3 H5F_3 0.9500 . ?
C6F_3 H6F_3 0.9500 . ?
C11F_3 O12F_3 1.259(4) . ?
C11F_3 O13F_3 1.272(4) . ?
N41F_3 O43F_3 1.210(5) . ?
N41F_3 O42F_3 1.224(5) . ?
N1G_3 C2G_3 1.341(5) . ?
N1G_3 C6G_3 1.364(5) . ?
C2G_3 C3G_3 1.391(6) . ?
C2G_3 H2G_3 0.9500 . ?
C3G_3 C4G_3 1.376(6) . ?
C3G_3 H3G_3 0.9500 . ?
C4G_3 C5G_3 1.376(6) . ?
C4G_3 H4G_3 0.9500 . ?
C5G_3 C6G_3 1.359(6) . ?
C5G_3 H5G_3 0.9500 . ?
C6G_3 H6G_3 0.9500 . ?
N1H_3 C2H_3 1.328(5) . ?
N1H_3 C6H_3 1.353(5) . ?
C2H_3 C3H_3 1.377(5) . ?
C2H_3 H2H_3 0.9500 . ?
C3H_3 C4H_3 1.403(6) . ?
C3H_3 H3H_3 0.9500 . ?
C4H_3 C5H_3 1.360(6) . ?
C4H_3 H4H_3 0.9500 . ?
C5H_3 C6H_3 1.370(6) . ?
C5H_3 H5H_3 0.9500 . ?
C6H_3 H6H_3 0.9500 . ?
O1I_3 C2I_3 1.431(4) . ?
C2I_3 H2I1_3 0.9800 . ?
C2I_3 H2I2_3 0.9800 . ?
C2I_3 H2I3_3 0.9800 . ?
O1J_3 C2J_3 1.420(4) . ?
C2J_3 H2J1_3 0.9800 . ?
C2J_3 H2J2_3 0.9800 . ?
C2J_3 H2J3_3 0.9800 . ?
O1K_3 C2K'_3 1.391(7) . ?
O1K_3 C2K_3 1.401(7) . ?
C2K_3 H2K1_3 0.9800 . ?
C2K_3 H2K2_3 0.9800 . ?
C2K_3 H2K3_3 0.9800 . ?
C2K'_3 H2K4_3 0.9800 . ?
C2K'_3 H2K5_3 0.9800 . ?
C2K'_3 H2K6_3 0.9800 . ?
O1L_3 C2L_3 1.426(6) . ?
O1L_3 C2L'_3 1.436(9) . ?
C2L_3 H2L1_3 0.9800 . ?
C2L_3 H2L2_3 0.9800 . ?
C2L_3 H2L3_3 0.9800 . ?
C2L'_3 H2L4_3 0.9800 . ?
C2L'_3 H2L5_3 0.9800 . ?
C2L'_3 H2L6_3 0.9800 . ?

loop_
_platon_squeeze_void_nr
_platon_squeeze_void_average_x
_platon_squeeze_void_average_y
_platon_squeeze_void_average_z
_platon_squeeze_void_volume
_platon_squeeze_void_count_electrons
_platon_squeeze_void_content
1 0.000 0.000 0.000 336 101 ' '
2 0.082 -0.014 0.478 27 4 ' '
3 0.909 0.016 0.524 25 3 ' '
4 0.814 0.190 0.847 13 2 ' '
5 0.659 0.500 1.000 1331 462 ' '
6 0.186 0.810 0.153 13 2 ' '
